data_7019814
loop_
_publ_author_name
'Wang, Zhen-Li'
'Tan, Hua-Qiao'
'Chen, Wei-Lin'
'Li, Yang-Guang'
'Wang, En-Bo'

_publ_section_title
;
 A copper(ii)-ethylenediamine modified polyoxoniobate with photocatalytic
 H(2) evolution activity under visible light irradiation.
;
_journal_issue 33
_journal_name_full 'Dalton transactions (Cambridge, England : 2003)'
_journal_page_first 9882
_journal_page_last 9884
_journal_paper_doi 10.1039/c2dt30663h
_journal_volume 41
_journal_year 2012
_chemical_formula_sum 'C44 H434 Cu11 K6 N44 Na2 Nb48 O264'
_chemical_formula_weight 11245.55
_chemical_name_systematic
;
?
;
_space_group_IT_number 2
_symmetry_cell_setting triclinic
_symmetry_space_group_name_Hall '-P 1'
_symmetry_space_group_name_H-M 'P -1'
_atom_sites_solution_hydrogens geom
_atom_sites_solution_primary direct
_atom_sites_solution_secondary difmap
_audit_creation_method SHELXL-97
_cell_angle_alpha 110.3980(10)
_cell_angle_beta 95.0640(10)
_cell_angle_gamma 96.8080(10)
_cell_formula_units_Z 2
_cell_length_a 24.2748(16)
_cell_length_b 25.4804(17)
_cell_length_c 34.443(2)
_cell_measurement_reflns_used 121631
_cell_measurement_temperature 296(2)
_cell_measurement_theta_max 28.30
_cell_measurement_theta_min 2.24
_cell_volume 19634(2)
_computing_cell_refinement 'SAINT (Bruker, 1999)'
_computing_data_collection 'SMART (Bruker, 1997)'
_computing_data_reduction SAINT
_computing_molecular_graphics 'SHELXTL-PLUS (Sheldrick, 1990)'
_computing_publication_material SHELXL-97
_computing_structure_refinement 'SHELXL-97 (Sheldrick, 1997)'
_computing_structure_solution 'SHELXS-97 (Sheldrick, 1997)'
_diffrn_ambient_temperature 296(2)
_diffrn_measured_fraction_theta_full 0.989
_diffrn_measured_fraction_theta_max 0.989
_diffrn_measurement_device_type 'Bruker APEX CCD area-detector'
_diffrn_measurement_method '\w scans'
_diffrn_radiation_monochromator graphite
_diffrn_radiation_source 'fine-focus sealed tube'
_diffrn_radiation_type MoK\a
_diffrn_radiation_wavelength 0.71073
_diffrn_reflns_av_R_equivalents 0.0213
_diffrn_reflns_av_sigmaI/netI 0.0553
_diffrn_reflns_limit_h_max 28
_diffrn_reflns_limit_h_min -24
_diffrn_reflns_limit_k_max 28
_diffrn_reflns_limit_k_min -30
_diffrn_reflns_limit_l_max 37
_diffrn_reflns_limit_l_min -40
_diffrn_reflns_number 101071
_diffrn_reflns_theta_full 25.00
_diffrn_reflns_theta_max 25.00
_diffrn_reflns_theta_min 0.99
_exptl_absorpt_coefficient_mu 2.086
_exptl_absorpt_correction_T_max 0.6804
_exptl_absorpt_correction_T_min 0.6236
_exptl_absorpt_correction_type multi-scan
_exptl_absorpt_process_details 'SADABS (Sheldrick, 1996)'
_exptl_crystal_colour blue
_exptl_crystal_density_diffrn 1.902
_exptl_crystal_density_method 'not measured'
_exptl_crystal_description block
_exptl_crystal_F_000 11082
_exptl_crystal_size_max 0.25
_exptl_crystal_size_mid 0.23
_exptl_crystal_size_min 0.20
_platon_squeeze_details
;
;
_refine_diff_density_max 2.409
_refine_diff_density_min -1.331
_refine_diff_density_rms 0.156
_refine_ls_extinction_method none
_refine_ls_goodness_of_fit_ref 1.076
_refine_ls_hydrogen_treatment constr
_refine_ls_matrix_type full
_refine_ls_number_parameters 3015
_refine_ls_number_reflns 68353
_refine_ls_number_restraints 262
_refine_ls_restrained_S_all 1.082
_refine_ls_R_factor_all 0.0768
_refine_ls_R_factor_gt 0.0500
_refine_ls_shift/su_max 0.002
_refine_ls_shift/su_mean 0.000
_refine_ls_structure_factor_coef Fsqd
_refine_ls_weighting_details 'calc w=1/[\s^2^(Fo^2^)+(0.0400P)^2^+100.0000P] where P=(Fo^2^+2Fc^2^)/3'
_refine_ls_weighting_scheme calc
_refine_ls_wR_factor_gt 0.1272
_refine_ls_wR_factor_ref 0.1351
_reflns_number_gt 41634
_reflns_number_total 68353
_reflns_threshold_expression >2sigma(I)
_cod_data_source_file c2dt30663h.txt
_cod_data_source_block w1
_cod_depositor_comments
;
The following automatic conversions were performed:

'_symmetry_cell_setting' value 'Triclinic' changed to 'triclinic'
according to /home/saulius/struct/CIF-dictionaries/cif_core.dic
dictionary named 'cif_core.dic' version 2.4.1 from 2010-06-29.

Automatic conversion script
Id: cif_fix_values 1891 2012-01-12 08:04:46Z andrius 
;
_cod_original_sg_symbol_H-M P-1
_cod_database_code 7019814

loop_
_symmetry_equiv_pos_as_xyz
'x, y, z'
'-x, -y, -z'

loop_
_atom_site_label
_atom_site_type_symbol
_atom_site_fract_x
_atom_site_fract_y
_atom_site_fract_z
_atom_site_U_iso_or_equiv
_atom_site_adp_type
_atom_site_occupancy
_atom_site_symmetry_multiplicity
_atom_site_calc_flag
_atom_site_refinement_flags
_atom_site_disorder_assembly
_atom_site_disorder_group
Nb1 Nb 0.63893(3) 0.66854(3) 0.19825(2) 0.02982(16) Uani 1 1 d . . .
Nb2 Nb -0.08950(3) 0.07461(3) 0.19007(2) 0.02977(16) Uani 1 1 d . . .
Nb3 Nb -0.01160(3) 0.06047(3) 0.26932(2) 0.03062(16) Uani 1 1 d . . .
Nb4 Nb 0.45986(3) 0.93076(3) 0.31557(2) 0.03095(17) Uani 1 1 d . . .
Nb5 Nb 0.59286(3) 0.90788(3) 0.30874(2) 0.03017(16) Uani 1 1 d . . .
Nb6 Nb 0.53883(3) 0.55990(3) 0.13888(2) 0.03316(17) Uani 1 1 d . . .
Nb7 Nb -0.13520(3) 0.31261(3) 0.30634(2) 0.03030(16) Uani 1 1 d . . .
Nb8 Nb 0.04402(3) 0.05389(3) 0.18320(2) 0.03020(16) Uani 1 1 d . . .
Nb9 Nb 0.19134(3) 0.26135(3) 0.37467(2) 0.03362(17) Uani 1 1 d . . .
Nb10 Nb 0.60741(3) 0.80719(3) 0.20684(2) 0.03156(17) Uani 1 1 d . . .
Nb11 Nb 0.13724(3) 0.12972(3) 0.28103(2) 0.03257(17) Uani 1 1 d . . .
Nb12 Nb 0.24078(3) 0.24833(3) 0.28512(2) 0.03521(18) Uani 1 1 d . . .
Nb13 Nb 0.51428(3) 0.91894(3) 0.22831(2) 0.03052(16) Uani 1 1 d . . .
Nb14 Nb 0.31122(3) 0.71575(3) 0.12810(2) 0.03369(17) Uani 1 1 d . . .
Nb15 Nb 0.41718(3) 0.61699(3) 0.10922(2) 0.03328(17) Uani 1 1 d . . .
Nb16 Nb 0.56746(3) 0.67360(3) 0.11286(2) 0.03166(17) Uani 1 1 d . . .
Nb17 Nb -0.06631(3) 0.30037(3) 0.38996(2) 0.03183(17) Uani 1 1 d . . .
Nb18 Nb 0.26194(3) 0.73502(3) 0.21894(2) 0.03384(17) Uani 1 1 d . . .
Nb19 Nb -0.03611(3) 0.41899(3) 0.37037(2) 0.03483(18) Uani 1 1 d . . .
Nb20 Nb 0.36561(3) 0.85080(3) 0.21880(2) 0.03285(17) Uani 1 1 d . . .
Nb21 Nb -0.10541(3) 0.17180(3) 0.29288(2) 0.03147(17) Uani 1 1 d . . .
Nb22 Nb 0.55957(3) 1.03544(3) 0.30796(2) 0.03735(18) Uani 1 1 d . . .
Nb23 Nb 0.65872(3) 0.58871(4) 0.09786(2) 0.03893(19) Uani 1 1 d . . .
Nb24 Nb -0.03713(3) 0.06234(3) 0.10382(2) 0.03438(18) Uani 1 1 d . . .
Nb25 Nb 0.54137(3) 0.92581(3) 0.39620(2) 0.03558(18) Uani 1 1 d . . .
Nb26 Nb -0.22927(3) 0.39997(3) 0.32555(3) 0.03890(19) Uani 1 1 d . . .
Nb27 Nb 0.29562(3) 0.60890(3) 0.16164(2) 0.03422(17) Uani 1 1 d . . .
Nb28 Nb 0.73318(3) 0.58143(3) 0.18177(3) 0.03937(19) Uani 1 1 d . . .
Nb29 Nb 0.08424(3) 0.35847(3) 0.39659(2) 0.03460(18) Uani 1 1 d . . .
Nb30 Nb -0.05484(3) -0.05404(3) 0.18734(2) 0.03656(18) Uani 1 1 d . . .
Nb31 Nb 0.20581(3) 0.37252(3) 0.34543(2) 0.03594(18) Uani 1 1 d . . .
Nb32 Nb 0.18304(3) 0.65694(4) 0.12292(3) 0.0417(2) Uani 1 1 d . . .
Nb33 Nb -0.11007(3) 0.43225(4) 0.29041(3) 0.0427(2) Uani 1 1 d . . .
Nb34 Nb 0.63953(3) 1.02585(3) 0.38941(2) 0.03981(19) Uani 1 1 d . . .
Nb35 Nb -0.15800(3) 0.38446(4) 0.40768(2) 0.0413(2) Uani 1 1 d . . .
Nb36 Nb 0.24086(3) 0.62392(4) 0.24822(3) 0.0422(2) Uani 1 1 d . . .
Nb37 Nb 0.61552(3) 0.55320(3) 0.22045(3) 0.03996(19) Uani 1 1 d . . .
Nb38 Nb 0.26032(3) 0.36225(4) 0.25939(3) 0.0442(2) Uani 1 1 d . . .
Nb39 Nb -0.13436(3) -0.04112(3) 0.10710(2) 0.03955(19) Uani 1 1 d . . .
Nb40 Nb 0.50695(3) 1.05041(3) 0.39685(3) 0.0415(2) Uani 1 1 d . . .
Nb41 Nb 0.31872(3) 0.32416(4) 0.38226(3) 0.0450(2) Uani 1 1 d . . .
Nb42 Nb -0.00125(3) -0.06319(3) 0.09945(2) 0.04004(19) Uani 1 1 d . . .
Nb43 Nb 0.13167(3) 0.67224(4) 0.21266(3) 0.0493(2) Uani 1 1 d . . .
Nb44 Nb 0.63276(4) 0.47294(3) 0.12317(3) 0.0456(2) Uani 1 1 d . . .
Nb45 Nb 0.37049(4) 0.31355(4) 0.29325(3) 0.0528(2) Uani 1 1 d . . .
Nb46 Nb 0.33551(4) 0.43744(4) 0.35346(3) 0.0508(2) Uani 1 1 d . . .
Nb47 Nb 0.16524(3) 0.54646(4) 0.15456(3) 0.0476(2) Uani 1 1 d . . .
Nb48 Nb -0.12996(4) 0.50504(4) 0.38896(3) 0.0501(2) Uani 1 1 d . . .
O56 O 0.5584(2) 0.6466(2) 0.16913(15) 0.0289(12) Uani 1 1 d . . .
O108 O -0.0553(2) 0.3332(2) 0.33652(15) 0.0283(12) Uani 1 1 d . . .
O107 O -0.0092(2) 0.1005(2) 0.21967(15) 0.0298(12) Uani 1 1 d . . .
O106 O -0.2125(2) 0.3203(2) 0.29753(16) 0.0363(13) Uani 1 1 d . . .
O55 O 0.6482(2) 0.6698(2) 0.13772(16) 0.0345(13) Uani 1 1 d . . .
O105 O -0.1466(2) 0.3057(2) 0.36493(17) 0.0361(13) Uani 1 1 d . . .
O104 O -0.0821(2) 0.0196(2) 0.22387(16) 0.0325(12) Uani 1 1 d . . .
O54 O 0.5119(2) 0.8818(2) 0.27982(16) 0.0306(12) Uani 1 1 d . . .
O53 O 0.3220(2) 0.6953(2) 0.18755(16) 0.0310(12) Uani 1 1 d . . .
O103 O 0.0188(2) 0.0040(2) 0.21797(16) 0.0340(13) Uani 1 1 d . . .
O102 O 0.1801(2) 0.2867(2) 0.31737(16) 0.0332(13) Uani 1 1 d . . .
O52 O 0.7161(2) 0.6613(2) 0.20638(17) 0.0381(13) Uani 1 1 d . . .
O101 O -0.0436(2) 0.0098(2) 0.14894(15) 0.0306(12) Uani 1 1 d . . .
O51 O 0.6202(2) 0.6387(2) 0.23903(16) 0.0364(13) Uani 1 1 d . . .
O50 O 0.2385(2) 0.7315(2) 0.15709(17) 0.0362(13) Uani 1 1 d . . .
O49 O 0.6296(2) 1.0596(2) 0.34471(18) 0.0402(14) Uani 1 1 d . . .
O48 O 0.4850(2) 0.9774(2) 0.27897(16) 0.0329(12) Uani 1 1 d . . .
O100 O -0.1226(2) 0.1261(2) 0.22938(16) 0.0348(13) Uani 1 1 d . . .
O47 O 0.5776(2) 0.8743(2) 0.34874(16) 0.0359(13) Uani 1 1 d . . .
O99 O -0.2304(2) 0.3782(2) 0.37656(18) 0.0425(14) Uani 1 1 d . . .
O46 O 0.6391(2) 0.7455(2) 0.22299(16) 0.0354(13) Uani 1 1 d . . .
O98 O -0.0742(2) 0.1112(2) 0.15168(16) 0.0340(13) Uani 1 1 d . . .
O97 O 0.2831(2) 0.3400(2) 0.32011(18) 0.0400(14) Uani 1 1 d . . .
O45 O 0.5189(2) 1.0780(2) 0.34996(18) 0.0422(14) Uani 1 1 d . . .
O96 O -0.0706(2) 0.3864(2) 0.41363(16) 0.0368(13) Uani 1 1 d . . .
O44 O 0.4691(2) 0.8935(2) 0.35454(16) 0.0350(13) Uani 1 1 d . . .
O43 O 0.1993(2) 0.5503(2) 0.21044(19) 0.0475(16) Uani 1 1 d . . .
O42 O 0.7321(2) 0.5976(3) 0.12834(18) 0.0446(15) Uani 1 1 d . . .
O41 O 0.6327(2) 0.5750(2) 0.15964(16) 0.0335(13) Uani 1 1 d . . .
O95 O -0.1293(2) 0.4048(2) 0.34882(16) 0.0359(13) Uani 1 1 d . . .
O94 O 0.2643(2) 0.2492(2) 0.34626(17) 0.0379(13) Uani 1 1 d . . .
O40 O 0.4647(2) 0.5606(2) 0.12214(16) 0.0371(13) Uani 1 1 d . . .
O93 O -0.1107(2) 0.0154(2) 0.08148(16) 0.0391(14) Uani 1 1 d . . .
O92 O -0.0134(3) -0.0943(2) 0.14464(18) 0.0446(15) Uani 1 1 d . . .
O91 O 0.0380(2) 0.4175(2) 0.38730(18) 0.0392(14) Uani 1 1 d . . .
O90 O 0.2377(2) 0.3427(2) 0.39132(17) 0.0386(14) Uani 1 1 d . . .
O89 O -0.1243(2) -0.0779(2) 0.15036(18) 0.0426(14) Uani 1 1 d . . .
O39 O 0.5860(2) 0.9606(2) 0.27288(16) 0.0338(13) Uani 1 1 d . . .
O88 O 0.0346(2) 0.0938(2) 0.14603(16) 0.0341(13) Uani 1 1 d . . .
O87 O -0.1356(2) 0.2361(2) 0.27916(16) 0.0358(13) Uani 1 1 d . . .
O38 O 0.4398(2) 0.8753(2) 0.20776(16) 0.0361(13) Uani 1 1 d . . .
O86 O -0.0809(2) -0.0876(2) 0.07772(18) 0.0450(15) Uani 1 1 d . . .
O37 O 0.5715(2) 0.5864(2) 0.09208(16) 0.0341(13) Uani 1 1 d . . .
O36 O 0.6249(2) 0.8544(2) 0.26974(16) 0.0341(13) Uani 1 1 d . . .
O85 O -0.0155(2) 0.0190(2) 0.30068(18) 0.0446(15) Uani 1 1 d . . .
O35 O 0.5481(2) 0.9746(2) 0.34828(16) 0.0323(12) Uani 1 1 d . . .
O34 O 0.7122(2) 0.5006(2) 0.14643(18) 0.0462(15) Uani 1 1 d . . .
O33 O 0.2181(2) 0.6438(2) 0.18605(17) 0.0380(14) Uani 1 1 d . . .
O84 O -0.1147(2) 0.3466(2) 0.26801(16) 0.0377(13) Uani 1 1 d . . .
O83 O 0.1941(2) 0.3799(2) 0.29201(18) 0.0388(14) Uani 1 1 d . . .
O82 O 0.2571(2) 0.4402(2) 0.36966(18) 0.0449(15) Uani 1 1 d . . .
O81 O 0.1543(2) 0.1870(2) 0.33744(16) 0.0355(13) Uani 1 1 d . . .
O32 O 0.3939(2) 0.8919(2) 0.28197(17) 0.0380(13) Uani 1 1 d . . .
O31 O 0.5188(2) 0.9580(2) 0.19483(18) 0.0456(15) Uani 1 1 d . . .
O30 O 0.1874(2) 0.7452(2) 0.23112(19) 0.0457(15) Uani 1 1 d . . .
O29 O 0.5377(2) 0.5503(2) 0.19065(18) 0.0400(14) Uani 1 1 d . . .
O28 O 0.3606(2) 0.5891(2) 0.14090(17) 0.0376(13) Uani 1 1 d . . .
O27 O 0.1083(2) 0.5913(3) 0.1813(2) 0.0545(17) Uani 1 1 d . . .
O80 O 0.1097(2) 0.0923(2) 0.21788(17) 0.0386(14) Uani 1 1 d . . .
O26 O 0.6570(2) 0.9594(2) 0.34260(17) 0.0371(13) Uani 1 1 d . . .
O79 O 0.0629(2) 0.1040(2) 0.29103(16) 0.0353(13) Uani 1 1 d . . .
O25 O 0.2433(2) 0.5409(2) 0.13900(18) 0.0443(15) Uani 1 1 d . . .
O78 O 0.1406(2) 0.3907(2) 0.36694(18) 0.0408(14) Uani 1 1 d . . .
O24 O 0.1546(2) 0.5779(2) 0.10907(19) 0.0478(16) Uani 1 1 d . . .
O23 O 0.3070(2) 0.6047(2) 0.21589(18) 0.0398(14) Uani 1 1 d . . .
O77 O 0.3762(2) 0.3006(3) 0.3480(2) 0.0573(18) Uani 1 1 d . . .
O22 O 0.6156(2) 0.9720(2) 0.41702(16) 0.0393(14) Uani 1 1 d . . .
O76 O -0.2079(2) 0.4793(2) 0.36402(19) 0.0482(16) Uani 1 1 d . . .
O75 O 0.2115(3) 0.2479(3) 0.42004(18) 0.0504(16) Uani 1 1 d . . .
O21 O 0.2784(2) 0.7062(2) 0.26191(17) 0.0400(14) Uani 1 1 d . . .
O74 O -0.0306(3) 0.1045(2) 0.07228(17) 0.0440(15) Uani 1 1 d . . .
O20 O 0.3782(2) 0.6818(2) 0.11615(17) 0.0371(13) Uani 1 1 d . . .
O19 O 0.1615(3) 0.6679(3) 0.07641(19) 0.0547(17) Uani 1 1 d . . .
O73 O 0.0437(2) 0.3069(2) 0.32335(16) 0.0363(13) Uani 1 1 d . . .
O18 O 0.3018(2) 0.8080(2) 0.23804(17) 0.0387(14) Uani 1 1 d . . .
O72 O 0.3155(2) 0.2397(2) 0.2727(2) 0.0475(16) Uani 1 1 d . . .
O17 O 0.1262(2) 0.6825(3) 0.1569(2) 0.0497(16) Uani 1 1 d . . .
O71 O -0.0550(2) 0.1178(2) 0.29584(17) 0.0372(13) Uani 1 1 d . . .
O16 O 0.5708(2) 0.7490(2) 0.15426(17) 0.0386(14) Uani 1 1 d . . .
O70 O 0.2232(2) 0.2793(2) 0.24352(17) 0.0401(14) Uani 1 1 d . . .
O69 O -0.0259(2) 0.2064(2) 0.26558(17) 0.0364(13) Uani 1 1 d . . .
O15 O 0.2642(2) 0.6357(2) 0.11446(17) 0.0377(13) Uani 1 1 d . . .
O68 O 0.3009(3) 0.4351(2) 0.2982(2) 0.0506(16) Uani 1 1 d . . .
O14 O 0.4590(2) 0.6731(2) 0.18182(16) 0.0365(13) Uani 1 1 d . . .
O13 O 0.5566(2) 0.8595(2) 0.20196(16) 0.0358(13) Uani 1 1 d . . .
O12 O 0.5339(3) 0.8859(3) 0.42911(18) 0.0459(15) Uani 1 1 d . . .
O11 O 0.4416(2) 0.9963(2) 0.35486(17) 0.0415(14) Uani 1 1 d . . .
O10 O 0.4097(2) 0.7783(2) 0.23120(17) 0.0358(13) Uani 1 1 d . . .
O67 O -0.1919(2) 0.4208(2) 0.28310(17) 0.0430(15) Uani 1 1 d . . .
O66 O 0.3409(3) 0.3121(3) 0.4286(2) 0.0616(19) Uani 1 1 d . . .
O65 O -0.1529(2) 0.0234(2) 0.15521(17) 0.0376(13) Uani 1 1 d . . .
O9 O 0.3487(2) 0.7910(2) 0.16366(17) 0.0371(13) Uani 1 1 d . . .
O8 O 0.6466(2) 0.5069(2) 0.07977(17) 0.0461(15) Uani 1 1 d . . .
O64 O -0.0687(2) 0.2269(2) 0.34619(17) 0.0371(13) Uani 1 1 d . . .
O7 O 0.5526(2) 0.4854(2) 0.11028(18) 0.0412(14) Uani 1 1 d . . .
O63 O -0.0835(3) 0.2795(3) 0.43129(18) 0.0466(15) Uani 1 1 d . . .
O62 O 0.3308(3) 0.3330(3) 0.2485(2) 0.0538(17) Uani 1 1 d . . .
O6 O 0.5283(2) 0.7748(2) 0.23618(18) 0.0398(14) Uani 1 1 d . . .
O5 O 0.5867(2) 1.0740(2) 0.41779(18) 0.0455(15) Uani 1 1 d . . .
O4 O 0.2624(3) 0.6100(3) 0.29374(19) 0.0536(17) Uani 1 1 d . . .
O61 O 0.0148(2) 0.3170(2) 0.40242(16) 0.0373(13) Uani 1 1 d . . .
O60 O 0.0637(2) -0.0102(2) 0.14251(17) 0.0389(14) Uani 1 1 d . . .
O3 O 0.4865(2) 0.6571(2) 0.10143(16) 0.0370(13) Uani 1 1 d . . .
O2 O 0.6147(2) 0.4778(2) 0.17921(19) 0.0478(15) Uani 1 1 d . . .
O59 O 0.2021(2) 0.1757(2) 0.26449(17) 0.0385(14) Uani 1 1 d . . .
O58 O -0.0613(3) -0.0972(3) 0.21723(19) 0.0534(17) Uani 1 1 d . . .
O57 O 0.1236(2) 0.2939(2) 0.38732(16) 0.0361(13) Uani 1 1 d . . .
O1 O 0.3288(2) 0.9026(2) 0.21150(19) 0.0475(15) Uani 1 1 d . . .
O144 O -0.0004(2) -0.0024(2) 0.07532(16) 0.0405(14) Uani 1 1 d . . .
O124 O 0.8054(2) 0.5878(3) 0.1981(2) 0.0539(17) Uani 1 1 d . . .
O123 O 0.6680(2) 0.8348(2) 0.19152(19) 0.0459(15) Uani 1 1 d . . .
O122 O 0.5054(2) 0.9920(2) 0.42292(17) 0.0408(14) Uani 1 1 d . . .
O143 O -0.1667(2) 0.1439(2) 0.30703(18) 0.0456(15) Uani 1 1 d . . .
O142 O 0.0940(2) 0.2037(2) 0.27192(17) 0.0386(14) Uani 1 1 d . . .
O121 O 0.2914(3) 0.7265(3) 0.08157(18) 0.0501(16) Uani 1 1 d . . .
O120 O 0.6004(3) 0.5372(3) 0.2652(2) 0.0614(19) Uani 1 1 d . . .
O119 O 0.6978(2) 0.5652(2) 0.22652(18) 0.0428(14) Uani 1 1 d . . .
O141 O 0.1119(3) 0.3988(3) 0.44894(18) 0.0524(17) Uani 1 1 d . . .
O118 O 0.7053(3) 1.0610(3) 0.4180(2) 0.0570(18) Uani 1 1 d . . .
O140 O 0.1738(2) 0.0766(2) 0.28648(18) 0.0476(15) Uani 1 1 d . . .
O139 O -0.0336(2) 0.4327(2) 0.31997(19) 0.0428(15) Uani 1 1 d . . .
O138 O -0.0504(2) 0.4917(2) 0.4021(2) 0.0519(17) Uani 1 1 d . . .
O137 O 0.0327(3) -0.1138(3) 0.06493(19) 0.0539(17) Uani 1 1 d . . .
O117 O 0.5845(2) 0.6904(3) 0.06965(18) 0.0476(16) Uani 1 1 d . . .
O136 O -0.1094(3) 0.5057(2) 0.3353(2) 0.0515(16) Uani 1 1 d . . .
O116 O 0.1708(2) 0.6547(3) 0.2584(2) 0.0520(17) Uani 1 1 d . . .
O135 O 0.3933(2) 0.3951(3) 0.3264(2) 0.0601(19) Uani 1 1 d . . .
O134 O -0.1998(3) -0.0761(3) 0.0774(2) 0.0600(18) Uani 1 1 d . . .
O133 O 0.2391(3) 0.3779(3) 0.2146(2) 0.0562(17) Uani 1 1 d . . .
O115 O 0.3885(2) 0.5727(3) 0.05823(18) 0.0497(16) Uani 1 1 d . . .
O132 O 0.3463(3) 0.4037(3) 0.3975(2) 0.0575(18) Uani 1 1 d . . .
O114 O 0.6750(3) 0.6010(3) 0.05245(19) 0.0569(18) Uani 1 1 d . . .
O113 O 0.5659(3) 1.0755(2) 0.27596(19) 0.0522(17) Uani 1 1 d . . .
O131 O -0.1470(3) 0.4654(3) 0.42975(18) 0.0510(16) Uani 1 1 d . . .
O130 O -0.3014(3) 0.3946(3) 0.3084(2) 0.0579(18) Uani 1 1 d . . .
O112 O 0.4735(3) 1.1026(3) 0.4300(2) 0.0584(18) Uani 1 1 d . . .
O129 O -0.1765(3) 0.3664(3) 0.4497(2) 0.068(2) Uani 1 1 d . . .
O128 O -0.0931(3) 0.4522(3) 0.2485(2) 0.0629(19) Uani 1 1 d . . .
O127 O 0.3702(3) 0.5079(3) 0.3787(2) 0.067(2) Uani 1 1 d . . .
O111 O 0.0703(3) 0.6957(3) 0.2322(2) 0.070(2) Uani 1 1 d . . .
O126 O 0.4322(3) 0.2917(3) 0.2734(3) 0.076(2) Uani 1 1 d . . .
O110 O 0.1297(3) 0.4763(3) 0.1304(2) 0.069(2) Uani 1 1 d . . .
O109 O 0.6299(3) 0.3989(3) 0.0956(2) 0.067(2) Uani 1 1 d . . .
O125 O -0.1274(3) 0.5773(3) 0.4192(2) 0.076(2) Uani 1 1 d . . .
O23W O 0.0889(3) 0.3198(3) 0.25519(19) 0.0514(16) Uani 1 1 d . . .
O22W O 0.4130(2) 0.6640(3) 0.25142(19) 0.0503(16) Uani 1 1 d . . .
O21W O 0.4231(4) 0.7814(3) 0.3110(2) 0.077(2) Uani 1 1 d . . .
O20W O 0.0813(3) 0.2047(3) 0.1921(2) 0.072(2) Uani 1 1 d . . .
K1 K 0.03914(13) 0.20019(13) 0.35588(11) 0.0989(10) Uani 1 1 d . . .
K2 K 0.46282(12) 0.77684(13) 0.14384(11) 0.0976(10) Uani 1 1 d . . .
K3 K 0.7806(2) 0.47746(19) 0.01626(14) 0.0413(11) Uani 0.60 1 d PDU A 1
K3A K 0.7777(3) 0.4529(3) 0.0191(2) 0.0422(18) Uani 0.40 1 d PU A 2
K4 K 0.3569(3) 1.0980(3) 0.30094(18) 0.0442(14) Uani 0.55 1 d PU B 1
K4A K 0.3485(4) 1.1044(4) 0.3171(2) 0.0397(17) Uani 0.45 1 d PDU B 2
K5 K -0.2710(3) 0.5475(2) 0.48258(16) 0.0597(14) Uani 0.60 1 d PDU C 1
K5A K -0.2785(4) 0.5209(3) 0.4840(2) 0.057(2) Uani 0.40 1 d PU C 2
K6 K 0.15163(13) 0.87932(13) 0.18648(13) 0.0690(10) Uani 0.72 1 d PDU D 1
K6A K 0.1316(3) 0.8346(4) 0.1459(3) 0.069(2) Uani 0.28 1 d PU D 2
Cu1 Cu -0.19116(7) -0.23029(7) 0.14717(6) 0.0903(5) Uani 1 1 d D . .
Cu2 Cu 0.69245(7) 1.21023(7) 0.34942(6) 0.0883(5) Uani 1 1 d . . .
Cu3 Cu 0.5000 0.5000 0.0000 0.0720(6) Uani 1 2 d S . .
Cu4 Cu 0.75409(6) 0.49097(6) 0.25401(4) 0.0668(4) Uani 1 1 d . . .
Cu5 Cu 0.37426(6) 0.90148(6) 0.45762(4) 0.0612(4) Uani 1 1 d . . .
Cu6 Cu 0.12972(6) 0.47764(6) 0.29019(5) 0.0649(4) Uani 1 1 d . . .
Cu7 Cu 0.37164(6) 0.50399(6) 0.21503(5) 0.0652(4) Uani 1 1 d . . .
Cu8 Cu 0.75099(5) 0.98956(5) 0.24783(4) 0.0576(3) Uani 1 1 d . . .
Cu9 Cu -0.12861(5) -0.09702(6) -0.04404(4) 0.0573(3) Uani 1 1 d . . .
Cu10 Cu 0.63004(5) 0.80010(6) 0.35866(4) 0.0571(3) Uani 1 1 d . . .
Cu11 Cu -0.12648(5) 0.18630(6) 0.14405(4) 0.0571(3) Uani 1 1 d . . .
N12 N 0.8291(3) 1.0133(4) 0.2762(3) 0.061(2) Uani 1 1 d . . .
H12A H 0.8525 1.0156 0.2577 0.061 Uiso 1 1 calc R . .
H12B H 0.8327 1.0477 0.2965 0.061 Uiso 1 1 calc R . .
N16 N 0.3501(4) 0.5291(4) 0.2730(3) 0.068(3) Uani 1 1 d . . .
H16C H 0.3202 0.5471 0.2736 0.082 Uiso 1 1 calc R . .
H16D H 0.3403 0.4986 0.2798 0.082 Uiso 1 1 calc R . .
N20 N 0.2062(3) 0.5175(4) 0.3194(3) 0.066(3) Uani 1 1 d . . .
H20A H 0.2282 0.4922 0.3212 0.066 Uiso 1 1 calc R . .
H20B H 0.2220 0.5375 0.3051 0.066 Uiso 1 1 calc R . .
N11 N 0.6732(3) 0.9646(4) 0.2195(3) 0.065(2) Uani 1 1 d . . .
H11A H 0.6693 0.9289 0.2008 0.065 Uiso 1 1 calc R . .
H11B H 0.6496 0.9651 0.2383 0.065 Uiso 1 1 calc R . .
N10 N 0.7443(3) 0.9393(4) 0.2817(3) 0.065(2) Uani 1 1 d . . .
H10A H 0.7149 0.9458 0.2960 0.065 Uiso 1 1 calc R . .
H10B H 0.7382 0.9027 0.2645 0.065 Uiso 1 1 calc R . .
O19W O 0.5656(4) 0.8526(4) 0.4952(2) 0.088(3) Uani 1 1 d . . .
N8 N 0.5709(4) 0.7735(4) 0.3872(3) 0.072(3) Uani 1 1 d . . .
H8A H 0.5857 0.7555 0.4029 0.072 Uiso 1 1 calc R . .
H8B H 0.5577 0.8036 0.4042 0.072 Uiso 1 1 calc R . .
N15 N 0.2953(3) 0.4645(4) 0.1855(3) 0.068(3) Uani 1 1 d . . .
H15C H 0.2790 0.4448 0.1998 0.082 Uiso 1 1 calc R . .
H15D H 0.2736 0.4900 0.1835 0.082 Uiso 1 1 calc R . .
N9 N 0.7580(4) 1.0383(4) 0.2136(3) 0.073(3) Uani 1 1 d . . .
H9A H 0.7627 1.0751 0.2304 0.073 Uiso 1 1 calc R . .
H9B H 0.7882 1.0326 0.2002 0.073 Uiso 1 1 calc R . .
O18W O 0.0681(4) -0.1484(4) -0.0117(2) 0.096(3) Uani 1 1 d . . .
O17W O 0.7202(3) 1.0768(4) 0.3040(3) 0.094(3) Uani 1 1 d . . .
N19 N 0.1497(4) 0.4532(4) 0.2318(3) 0.071(3) Uani 1 1 d . . .
H19A H 0.1583 0.4838 0.2249 0.071 Uiso 1 1 calc R . .
H19B H 0.1799 0.4356 0.2306 0.071 Uiso 1 1 calc R . .
N7 N 0.5865(4) 0.7403(4) 0.3068(3) 0.067(3) Uani 1 1 d . . .
H7A H 0.5715 0.7569 0.2902 0.067 Uiso 1 1 calc R . .
H7B H 0.6099 0.7181 0.2927 0.067 Uiso 1 1 calc R . .
O1W O 0.3992(4) 0.4148(4) 0.2234(3) 0.108(3) Uani 1 1 d . . .
N4 N -0.0663(4) 0.2161(4) 0.1178(3) 0.067(3) Uani 1 1 d . . .
H4A H -0.0523 0.1870 0.1004 0.067 Uiso 1 1 calc R . .
H4B H -0.0808 0.2350 0.1026 0.067 Uiso 1 1 calc R . .
N3 N -0.0859(4) 0.2432(4) 0.1977(2) 0.067(3) Uani 1 1 d . . .
H3A H -0.1101 0.2634 0.2124 0.067 Uiso 1 1 calc R . .
H3B H -0.0698 0.2255 0.2131 0.067 Uiso 1 1 calc R . .
O2W O 0.1034(4) 0.5688(4) 0.2830(3) 0.099(3) Uani 1 1 d . . .
N14 N 0.3941(4) 0.4806(4) 0.1572(3) 0.070(3) Uani 1 1 d . . .
H14C H 0.4109 0.5113 0.1531 0.084 Uiso 1 1 calc R . .
H14D H 0.4187 0.4562 0.1547 0.084 Uiso 1 1 calc R . .
N18 N 0.1091(4) 0.4986(4) 0.3484(3) 0.075(3) Uani 1 1 d . . .
H18A H 0.0834 0.5219 0.3517 0.075 Uiso 1 1 calc R . .
H18B H 0.0939 0.4671 0.3523 0.075 Uiso 1 1 calc R . .
N6 N 0.6960(4) 0.8174(5) 0.3312(3) 0.081(3) Uani 1 1 d . . .
H6A H 0.7095 0.7851 0.3187 0.081 Uiso 1 1 calc R . .
H6B H 0.6845 0.8306 0.3113 0.081 Uiso 1 1 calc R . .
N17 N 0.0546(4) 0.4331(4) 0.2615(3) 0.079(3) Uani 1 1 d . . .
H17A H 0.0512 0.3984 0.2630 0.079 Uiso 1 1 calc R . .
H17B H 0.0273 0.4508 0.2740 0.079 Uiso 1 1 calc R . .
O16W O 0.7428(4) 0.7093(4) 0.2967(2) 0.099(3) Uani 1 1 d . . .
O15W O 0.7832(4) 0.9023(4) 0.1898(3) 0.104(3) Uani 1 1 d . . .
O14W O -0.2393(4) 0.2726(4) 0.2081(3) 0.097(3) Uani 1 1 d . . .
N2 N -0.1927(4) 0.1654(4) 0.1694(3) 0.084(3) Uani 1 1 d . . .
H2A H -0.1814 0.1503 0.1882 0.084 Uiso 1 1 calc R . .
H2B H -0.2063 0.1971 0.1831 0.084 Uiso 1 1 calc R . .
N22 N 0.5391(4) 0.4455(4) 0.0145(3) 0.079(3) Uani 1 1 d . . .
H22C H 0.5599 0.4297 -0.0056 0.095 Uiso 1 1 calc R . .
H22D H 0.5622 0.4632 0.0387 0.095 Uiso 1 1 calc R . .
N13 N 0.4469(4) 0.5496(4) 0.2440(3) 0.080(3) Uani 1 1 d . . .
H13C H 0.4745 0.5321 0.2319 0.096 Uiso 1 1 calc R . .
H13D H 0.4501 0.5843 0.2424 0.096 Uiso 1 1 calc R . .
N21 N 0.4327(4) 0.4627(4) 0.0143(3) 0.080(3) Uani 1 1 d . . .
H21A H 0.4148 0.4894 0.0305 0.080 Uiso 1 1 calc R . .
H21B H 0.4092 0.4423 -0.0092 0.080 Uiso 1 1 calc R . .
O13W O 0.1794(4) 0.2267(4) 0.1622(3) 0.125(4) Uani 1 1 d . . .
O12W O 0.3246(5) 0.7599(4) 0.3419(3) 0.131(4) Uani 1 1 d . . .
N5 N 0.6744(4) 0.8603(4) 0.4104(3) 0.086(3) Uani 1 1 d . . .
H5A H 0.6576 0.8913 0.4173 0.086 Uiso 1 1 calc R . .
H5B H 0.6745 0.8475 0.4317 0.086 Uiso 1 1 calc R . .
N1 N -0.1694(4) 0.1283(5) 0.0907(3) 0.090(3) Uani 1 1 d . . .
H1A H -0.1697 0.1430 0.0705 0.090 Uiso 1 1 calc R . .
H1B H -0.1520 0.0978 0.0827 0.090 Uiso 1 1 calc R . .
C16 C 0.4507(6) 0.5541(6) 0.2879(4) 0.089(4) Uani 1 1 d . . .
H16A H 0.4814 0.5835 0.3045 0.107 Uiso 1 1 calc R . .
H16B H 0.4579 0.5185 0.2900 0.107 Uiso 1 1 calc R . .
C20 C 0.0498(6) 0.4287(6) 0.2187(5) 0.097(4) Uani 1 1 d . . .
H20C H 0.0426 0.4644 0.2167 0.097 Uiso 1 1 calc R . .
H20D H 0.0188 0.3994 0.2024 0.097 Uiso 1 1 calc R . .
O11W O 0.6859(6) 0.7101(5) 0.3665(4) 0.155(5) Uani 1 1 d . . .
O10W O -0.1815(5) 0.2753(5) 0.1383(5) 0.171(6) Uani 1 1 d . . .
C19 C 0.2000(5) 0.5560(5) 0.3616(4) 0.082(4) Uani 1 1 d . . .
H19C H 0.1877 0.5902 0.3601 0.098 Uiso 1 1 calc R . .
H19D H 0.2358 0.5667 0.3795 0.098 Uiso 1 1 calc R . .
O9W O 0.1922(5) 0.3172(4) 0.1355(3) 0.143(4) Uani 1 1 d . . .
O8W O 0.3087(5) 0.6692(4) 0.3728(3) 0.134(4) Uani 1 1 d . . .
C15 C 0.3444(6) 0.4535(5) 0.1255(4) 0.086(4) Uani 1 1 d . . .
H15A H 0.3551 0.4259 0.1011 0.104 Uiso 1 1 calc R . .
H15B H 0.3290 0.4819 0.1171 0.104 Uiso 1 1 calc R . .
C18 C 0.1581(6) 0.5262(5) 0.3791(4) 0.088(4) Uani 1 1 d . . .
H18C H 0.1747 0.4982 0.3873 0.106 Uiso 1 1 calc R . .
H18D H 0.1473 0.5533 0.4037 0.106 Uiso 1 1 calc R . .
O7W O -0.0339(5) -0.1009(7) 0.2949(4) 0.181(6) Uani 1 1 d . . .
O6W O 0.1974(5) 0.1058(5) 0.1676(3) 0.140(4) Uani 1 1 d . . .
C14 C 0.3014(5) 0.4250(5) 0.1425(4) 0.081(4) Uani 1 1 d . . .
H14A H 0.3125 0.3903 0.1440 0.097 Uiso 1 1 calc R . .
H14B H 0.2659 0.4152 0.1243 0.097 Uiso 1 1 calc R . .
C12 C 0.6602(6) 1.0020(7) 0.1988(5) 0.119(5) Uani 1 1 d U . .
H12C H 0.6456 1.0332 0.2180 0.143 Uiso 1 1 calc R . .
H12D H 0.6310 0.9818 0.1754 0.143 Uiso 1 1 calc R . .
O5W O 0.1382(6) 0.3666(4) 0.0873(3) 0.162(5) Uani 1 1 d . . .
C13 C 0.3972(6) 0.5679(6) 0.3042(4) 0.094(4) Uani 1 1 d . . .
H13A H 0.3963 0.5629 0.3308 0.112 Uiso 1 1 calc R . .
H13B H 0.3940 0.6070 0.3084 0.112 Uiso 1 1 calc R . .
O4W O -0.2346(5) -0.1491(6) -0.0887(4) 0.171(5) Uani 1 1 d . . .
C17 C 0.1026(6) 0.4145(6) 0.2022(4) 0.084(4) Uani 1 1 d . . .
H17C H 0.1059 0.3756 0.1987 0.101 Uiso 1 1 calc R . .
H17D H 0.1028 0.4184 0.1752 0.101 Uiso 1 1 calc R . .
O3W O 0.5394(5) 0.0746(6) 0.1970(4) 0.167(5) Uani 1 1 d . . .
O2AW O 0.3065(5) 0.8782(6) 0.3325(3) 0.148(5) Uani 1 1 d . . .
C11 C 0.8430(5) 0.9718(7) 0.2940(5) 0.120(6) Uani 1 1 d . . .
H11C H 0.8741 0.9889 0.3164 0.120 Uiso 1 1 calc R . .
H11D H 0.8546 0.9403 0.2727 0.120 Uiso 1 1 calc R . .
C4 C -0.0433(6) 0.2809(6) 0.1890(4) 0.115(5) Uani 1 1 d D . .
H4C H -0.0123 0.2938 0.2116 0.115 Uiso 1 1 calc R . .
H4D H -0.0588 0.3139 0.1881 0.115 Uiso 1 1 calc R . .
C22 C 0.4477(5) 0.4249(6) 0.0369(4) 0.085(4) Uani 1 1 d . . .
H22A H 0.4165 0.3951 0.0327 0.085 Uiso 1 1 calc R . .
H22B H 0.4574 0.4463 0.0666 0.085 Uiso 1 1 calc R . .
C8 C 0.5439(6) 0.7068(7) 0.3162(5) 0.120(6) Uani 1 1 d D . .
H8C H 0.5567 0.6722 0.3162 0.120 Uiso 1 1 calc R . .
H8D H 0.5118 0.6964 0.2946 0.120 Uiso 1 1 calc R . .
C10 C 0.7947(5) 0.9506(7) 0.3103(5) 0.107(5) Uani 1 1 d . . .
H10C H 0.8010 0.9161 0.3147 0.107 Uiso 1 1 calc R . .
H10D H 0.7906 0.9786 0.3371 0.107 Uiso 1 1 calc R . .
C21 C 0.4972(6) 0.4000(5) 0.0188(4) 0.089(4) Uani 1 1 d . . .
H21C H 0.5147 0.3831 0.0369 0.089 Uiso 1 1 calc R . .
H21D H 0.4846 0.3705 -0.0084 0.089 Uiso 1 1 calc R . .
O1AW O 0.2698(6) 0.8477(7) 0.4142(4) 0.195(6) Uani 1 1 d . . .
C7 C 0.5262(6) 0.7361(6) 0.3572(4) 0.109(5) Uani 1 1 d D . .
H7C H 0.4970 0.7575 0.3535 0.109 Uiso 1 1 calc R . .
H7D H 0.5105 0.7079 0.3679 0.109 Uiso 1 1 calc R . .
C3 C -0.0222(6) 0.2533(6) 0.1490(4) 0.103(5) Uani 1 1 d D . .
H3C H -0.0056 0.2821 0.1393 0.103 Uiso 1 1 calc R . .
H3D H 0.0066 0.2319 0.1534 0.103 Uiso 1 1 calc R . .
C9 C 0.7079(6) 1.0248(7) 0.1833(5) 0.113(5) Uani 1 1 d U . .
H9C H 0.7137 0.9972 0.1569 0.113 Uiso 1 1 calc R . .
H9D H 0.7004 1.0588 0.1786 0.113 Uiso 1 1 calc R . .
C6 C 0.7405(8) 0.8589(8) 0.3609(5) 0.139(6) Uani 1 1 d DU . .
H6C H 0.7450 0.8926 0.3537 0.139 Uiso 1 1 calc R . .
H6D H 0.7752 0.8436 0.3581 0.139 Uiso 1 1 calc R . .
C5 C 0.7309(8) 0.8755(8) 0.4049(5) 0.150(7) Uani 1 1 d DU . .
H5C H 0.7551 0.8580 0.4189 0.150 Uiso 1 1 calc R . .
H5D H 0.7415 0.9163 0.4184 0.150 Uiso 1 1 calc R . .
C2 C -0.2247(8) 0.1112(9) 0.0953(5) 0.154(7) Uani 1 1 d DU . .
H2C H -0.2338 0.0705 0.0808 0.154 Uiso 1 1 calc R . .
H2D H -0.2491 0.1285 0.0812 0.154 Uiso 1 1 calc R . .
C1 C -0.2380(8) 0.1245(8) 0.1383(6) 0.150(7) Uani 1 1 d DU . .
H1C H -0.2438 0.0899 0.1442 0.150 Uiso 1 1 calc R . .
H1D H -0.2726 0.1403 0.1407 0.150 Uiso 1 1 calc R . .
O5AW O -0.0391(3) -0.0571(3) -0.0074(2) 0.0621(19) Uani 1 1 d . . .
O3AW O 0.4637(3) 0.9435(3) 0.4935(2) 0.075(2) Uani 1 1 d . . .
N38 N -0.1233(4) -0.0505(4) -0.0802(3) 0.063(2) Uani 1 1 d . . .
H38A H -0.0870 -0.0385 -0.0805 0.063 Uiso 1 1 calc R . .
H38B H -0.1386 -0.0721 -0.1066 0.063 Uiso 1 1 calc R . .
N34 N 0.6265(4) 1.1921(4) 0.3049(3) 0.077(3) Uani 1 1 d DU . .
H34A H 0.6113 1.1553 0.2969 0.077 Uiso 1 1 calc R . .
H34B H 0.6003 1.2134 0.3149 0.077 Uiso 1 1 calc R . .
N30 N 0.4082(4) 0.8366(4) 0.4215(3) 0.076(3) Uani 1 1 d . . .
H30A H 0.3889 0.8229 0.3955 0.076 Uiso 1 1 calc R . .
H30B H 0.4437 0.8494 0.4197 0.076 Uiso 1 1 calc R . .
N37 N -0.1655(4) -0.0348(4) -0.0073(3) 0.068(3) Uani 1 1 d . . .
H37A H -0.2026 -0.0466 -0.0099 0.068 Uiso 1 1 calc R . .
H37B H -0.1510 -0.0249 0.0197 0.068 Uiso 1 1 calc R . .
N29 N 0.3798(4) 0.9446(4) 0.4188(3) 0.067(2) Uani 1 1 d . . .
H29A H 0.4160 0.9540 0.4166 0.067 Uiso 1 1 calc R . .
H29B H 0.3619 0.9227 0.3932 0.067 Uiso 1 1 calc R . .
N28 N 0.3377(4) 0.9658(4) 0.4918(3) 0.073(3) Uani 1 1 d . . .
H28A H 0.3004 0.9546 0.4883 0.073 Uiso 1 1 calc R . .
H28B H 0.3508 0.9759 0.5191 0.073 Uiso 1 1 calc R . .
O4AW O 0.6787(4) 1.3067(4) 0.3752(3) 0.114(3) Uani 1 1 d . . .
N36 N -0.0943(4) -0.1610(4) -0.0818(3) 0.067(3) Uani 1 1 d . . .
H36A H -0.1166 -0.1773 -0.1065 0.067 Uiso 1 1 calc R . .
H36B H -0.0610 -0.1468 -0.0867 0.067 Uiso 1 1 calc R . .
N35 N -0.1393(4) -0.1466(3) -0.0102(2) 0.065(2) Uani 1 1 d . . .
H35A H -0.1189 -0.1296 0.0153 0.065 Uiso 1 1 calc R . .
H35B H -0.1756 -0.1524 -0.0069 0.065 Uiso 1 1 calc R . .
N42 N -0.1266(4) -0.2115(4) 0.1925(3) 0.088(3) Uani 1 1 d . . .
H42A H -0.0996 -0.2319 0.1828 0.088 Uiso 1 1 calc R . .
H42B H -0.1121 -0.1744 0.2010 0.088 Uiso 1 1 calc R . .
O6AW O -0.1803(4) -0.3280(4) 0.1227(3) 0.114(3) Uani 1 1 d . . .
N27 N 0.3645(4) 0.8557(4) 0.4934(3) 0.072(3) Uani 1 1 d . . .
H27A H 0.3756 0.8778 0.5205 0.072 Uiso 1 1 calc R . .
H27B H 0.3281 0.8410 0.4906 0.072 Uiso 1 1 calc R . .
N26 N 0.7263(5) 0.5317(4) 0.3070(3) 0.088(3) Uani 1 1 d . . .
H26A H 0.6898 0.5338 0.3017 0.088 Uiso 1 1 calc R . .
H26B H 0.7297 0.5125 0.3244 0.088 Uiso 1 1 calc R . .
N25 N 0.7798(5) 0.4507(5) 0.2003(3) 0.101(4) Uani 1 1 d . . .
H25A H 0.7724 0.4684 0.1824 0.101 Uiso 1 1 calc R . .
H25B H 0.8171 0.4519 0.2045 0.101 Uiso 1 1 calc R . .
N33 N 0.7377(4) 1.2128(4) 0.3052(4) 0.090(3) Uani 1 1 d DU . .
H33A H 0.7511 1.2490 0.3090 0.090 Uiso 1 1 calc R . .
H33B H 0.7668 1.1942 0.3058 0.090 Uiso 1 1 calc R . .
N24 N 0.8195(4) 0.5514(4) 0.2732(4) 0.093(3) Uani 1 1 d . . .
H24A H 0.8501 0.5375 0.2793 0.093 Uiso 1 1 calc R . .
H24B H 0.8257 0.5649 0.2527 0.093 Uiso 1 1 calc R . .
N23 N 0.6880(5) 0.4304(4) 0.2332(4) 0.100(4) Uani 1 1 d . . .
H23A H 0.6807 0.4167 0.2534 0.100 Uiso 1 1 calc R . .
H23B H 0.6579 0.4446 0.2265 0.100 Uiso 1 1 calc R . .
N41 N -0.2381(4) -0.2333(5) 0.1903(4) 0.100(4) Uani 1 1 d U . .
H41A H -0.2674 -0.2151 0.1889 0.100 Uiso 1 1 calc R . .
H41B H -0.2515 -0.2697 0.1861 0.100 Uiso 1 1 calc R . .
N32 N 0.6531(6) 1.1903(5) 0.3909(4) 0.126(4) Uani 1 1 d DU . .
H32A H 0.6260 1.2116 0.3980 0.126 Uiso 1 1 calc R . .
H32B H 0.6370 1.1536 0.3800 0.126 Uiso 1 1 calc R . .
N40 N -0.1481(6) -0.2081(5) 0.1080(4) 0.127(5) Uani 1 1 d U . .
H40A H -0.1326 -0.1713 0.1195 0.127 Uiso 1 1 calc R . .
H40B H -0.1207 -0.2292 0.1013 0.127 Uiso 1 1 calc R . .
C38 C -0.1512(6) -0.0031(6) -0.0654(4) 0.103(5) Uani 1 1 d D . .
H38C H -0.1884 -0.0116 -0.0811 0.103 Uiso 1 1 calc R . .
H38D H -0.1307 0.0291 -0.0697 0.103 Uiso 1 1 calc R . .
C34 C 0.7021(6) 1.1863(6) 0.2657(4) 0.113(5) Uani 1 1 d DU . .
H34C H 0.6988 1.1454 0.2569 0.113 Uiso 1 1 calc R . .
H34D H 0.7183 1.1978 0.2446 0.113 Uiso 1 1 calc R . .
C42 C -0.1453(7) -0.2240(8) 0.2268(5) 0.129(6) Uani 1 1 d U . .
H42C H -0.1205 -0.2020 0.2524 0.129 Uiso 1 1 calc R . .
H42D H -0.1466 -0.2640 0.2219 0.129 Uiso 1 1 calc R . .
C33 C 0.6454(6) 1.2036(7) 0.2702(5) 0.131(6) Uani 1 1 d DU . .
H33C H 0.6476 1.2437 0.2750 0.131 Uiso 1 1 calc R . .
H33D H 0.6195 1.1823 0.2449 0.131 Uiso 1 1 calc R . .
C26 C 0.7560(7) 0.5844(8) 0.3252(6) 0.140(6) Uani 1 1 d DU . .
H26C H 0.7643 0.5921 0.3549 0.140 Uiso 1 1 calc R . .
H26D H 0.7322 0.6111 0.3220 0.140 Uiso 1 1 calc R . .
N31 N 0.7650(6) 1.2242(6) 0.3857(4) 0.150(5) Uani 1 1 d DU . .
H31A H 0.7826 1.1937 0.3784 0.150 Uiso 1 1 calc R . .
H31B H 0.7879 1.2546 0.3857 0.150 Uiso 1 1 calc R . .
C30 C 0.3553(7) 0.9948(6) 0.4345(4) 0.109(5) Uani 1 1 d D . .
H30C H 0.3186 0.9888 0.4185 0.109 Uiso 1 1 calc R . .
H30D H 0.3783 1.0257 0.4304 0.109 Uiso 1 1 calc R . .
C37 C -0.0865(7) -0.2028(6) -0.0643(5) 0.115(5) Uani 1 1 d D . .
H37C H -0.0475 -0.1979 -0.0529 0.115 Uiso 1 1 calc R . .
H37D H -0.0964 -0.2402 -0.0859 0.115 Uiso 1 1 calc R . .
C29 C 0.4079(7) 0.7917(6) 0.4376(4) 0.110(5) Uani 1 1 d D . .
H29C H 0.4438 0.7786 0.4360 0.110 Uiso 1 1 calc R . .
H29D H 0.3792 0.7601 0.4207 0.110 Uiso 1 1 calc R . .
C41 C -0.2055(7) -0.2076(7) 0.2296(5) 0.127(6) Uani 1 1 d U . .
H41C H -0.2228 -0.2200 0.2499 0.127 Uiso 1 1 calc R . .
H41D H -0.2031 -0.1667 0.2386 0.127 Uiso 1 1 calc R . .
C25 C 0.6991(7) 0.3844(7) 0.1961(6) 0.134(6) Uani 1 1 d DU . .
H25C H 0.6701 0.3783 0.1730 0.134 Uiso 1 1 calc R . .
H25D H 0.6969 0.3497 0.2019 0.134 Uiso 1 1 calc R . .
C24 C 0.7545(8) 0.3962(8) 0.1834(6) 0.150(7) Uani 1 1 d DU . .
H24C H 0.7790 0.3728 0.1909 0.150 Uiso 1 1 calc R . .
H24D H 0.7500 0.3849 0.1531 0.150 Uiso 1 1 calc R . .
C23 C 0.8094(7) 0.5961(7) 0.3095(6) 0.135(6) Uani 1 1 d DU . .
H23C H 0.8095 0.6303 0.3031 0.135 Uiso 1 1 calc R . .
H23D H 0.8402 0.6036 0.3317 0.135 Uiso 1 1 calc R . .
C36 C -0.1556(8) 0.0116(7) -0.0203(4) 0.133(6) Uani 1 1 d DU . .
H36C H -0.1211 0.0356 -0.0042 0.133 Uiso 1 1 calc R . .
H36D H -0.1857 0.0337 -0.0136 0.133 Uiso 1 1 calc R . .
C28 C 0.3491(8) 1.0117(7) 0.4794(4) 0.128(6) Uani 1 1 d DU . .
H28C H 0.3833 1.0355 0.4960 0.128 Uiso 1 1 calc R . .
H28D H 0.3190 1.0340 0.4850 0.128 Uiso 1 1 calc R . .
C32 C 0.6924(6) 1.1998(8) 0.4273(5) 0.154 Uiso 1 1 d D . .
H32C H 0.7001 1.1638 0.4285 0.128 Uiso 1 1 calc R . .
H32D H 0.6770 1.2198 0.4524 0.128 Uiso 1 1 calc R . .
C35 C -0.1224(8) -0.1974(8) -0.0308(6) 0.154 Uiso 1 1 d D . .
H35C H -0.1560 -0.2253 -0.0429 0.128 Uiso 1 1 calc R . .
H35D H -0.1026 -0.2083 -0.0098 0.128 Uiso 1 1 calc R . .
C40 C -0.2444(6) -0.2497(8) 0.0681(3) 0.154 Uiso 1 1 d D . .
H40C H -0.2716 -0.2346 0.0544 0.128 Uiso 1 1 calc R . .
H40D H -0.2456 -0.2892 0.0509 0.128 Uiso 1 1 calc R . .
N39 N -0.2600(6) -0.2459(7) 0.1095(4) 0.154 Uiso 1 1 d D . .
H39A H -0.2805 -0.2787 0.1076 0.128 Uiso 1 1 calc R . .
H39B H -0.2804 -0.2179 0.1188 0.128 Uiso 1 1 calc R . .
C39 C -0.1871(7) -0.2178(8) 0.0714(6) 0.154 Uiso 1 1 d D . .
H39C H -0.1705 -0.2383 0.0471 0.128 Uiso 1 1 calc R . .
H39D H -0.1914 -0.1812 0.0698 0.128 Uiso 1 1 calc R . .
C31 C 0.7450(7) 1.2342(8) 0.4247(5) 0.154 Uiso 1 1 d D . .
H31C H 0.7400 1.2737 0.4357 0.128 Uiso 1 1 calc R . .
H31D H 0.7745 1.2297 0.4437 0.128 Uiso 1 1 calc R . .
C27 C 0.3970(8) 0.8114(8) 0.4813(5) 0.154 Uiso 1 1 d D . .
H27C H 0.3781 0.7792 0.4865 0.128 Uiso 1 1 calc R . .
H27D H 0.4327 0.8240 0.4993 0.128 Uiso 1 1 calc R . .
Cu15 Cu 0.00172(11) 0.52527(11) 0.49448(8) 0.0590(7) Uani 0.50 1 d PD . .
N208 N 0.0329(6) 0.4639(6) 0.5074(6) 0.071 Uiso 0.50 1 d PD . .
C204 C -0.0165(7) 0.4254(8) 0.5114(7) 0.071 Uiso 0.50 1 d PD . .
C205 C -0.0605(10) 0.4578(10) 0.5322(8) 0.071 Uiso 0.50 1 d PD . .
N209 N -0.0696(4) 0.4961(7) 0.5085(6) 0.071 Uiso 0.50 1 d PD . .
N210 N 0.0713(5) 0.5472(8) 0.4735(7) 0.071 Uiso 0.50 1 d PD . .
N211 N -0.0211(6) 0.5960(5) 0.4922(6) 0.071 Uiso 0.50 1 d PD . .
C206 C 0.0212(8) 0.6219(8) 0.4722(7) 0.071 Uiso 0.50 1 d PD . .
C210 C 0.0622(9) 0.5816(9) 0.4601(7) 0.071 Uiso 0.50 1 d PD . .
O30W O 0.6819(4) 0.4399(4) 0.0099(3) 0.102(3) Uiso 1 1 d . . .
O31W O 0.2877(7) 1.1355(7) 0.3442(5) 0.086(5) Uiso 0.50 1 d P . .
O32W O 0.7737(7) 0.4739(7) -0.0421(5) 0.089(5) Uiso 0.50 1 d P . .
O33W O 0.7866(7) 0.5587(7) 0.0317(5) 0.088(5) Uiso 0.50 1 d P . .
O34W O -0.2760(7) 0.5563(7) 0.4279(5) 0.085(5) Uiso 0.50 1 d P . .
O35W O 0.2163(6) 0.8391(7) 0.1463(5) 0.106(6) Uiso 0.50 1 d PD . .
O36W O 0.3322(10) 1.1124(10) 0.2527(5) 0.142(8) Uiso 0.50 1 d PD . .
O37W O 0.7876(10) 0.3845(10) 0.0043(7) 0.137(8) Uiso 0.50 1 d P . .
O38W O 0.7825(9) 0.4588(9) 0.0760(5) 0.131(7) Uiso 0.50 1 d PD . .
O39W O -0.1888(7) 0.5167(10) 0.4992(8) 0.151(9) Uiso 0.50 1 d PD . .
O52W O 0.5020(8) 0.4417(8) 0.3381(6) 0.101(6) Uiso 0.50 1 d P . .
O53W O -0.0225(7) 0.5505(7) 0.2561(5) 0.087(5) Uiso 0.50 1 d P . .
O54W O 0.3732(7) 0.6217(7) 0.4143(5) 0.086(5) Uiso 0.50 1 d P . .
O55W O -0.0031(8) 0.5519(8) 0.1755(6) 0.102(6) Uiso 0.50 1 d P . .
O56W O 0.8549(7) 0.7556(7) 0.3281(5) 0.092(5) Uiso 0.50 1 d P . .
O57W O 0.3037(8) 0.1811(8) 0.1838(6) 0.105(6) Uiso 0.50 1 d P . .
O58W O -0.1121(8) -0.1314(8) 0.3421(6) 0.105(6) Uiso 0.50 1 d P . .
O59W O -0.3507(8) 0.2260(8) 0.1685(6) 0.113(6) Uiso 0.50 1 d P . .
O60W O 0.0140(7) 0.5664(7) 0.3568(5) 0.084(5) Uiso 0.50 1 d P . .
O61W O 0.4874(8) 0.4103(8) 0.1447(6) 0.101(6) Uiso 0.50 1 d P . .
O62W O 0.1964(8) 0.8069(8) 0.3173(6) 0.111(6) Uiso 0.50 1 d P . .
O63W O 0.6153(9) 0.1097(9) 0.1507(6) 0.119(7) Uiso 0.50 1 d P . .
O64W O -0.3669(8) 0.4575(8) 0.3622(6) 0.113(6) Uiso 0.50 1 d P . .

loop_
_atom_site_aniso_label
_atom_site_aniso_U_11
_atom_site_aniso_U_22
_atom_site_aniso_U_33
_atom_site_aniso_U_23
_atom_site_aniso_U_13
_atom_site_aniso_U_12
Nb1 0.0289(4) 0.0307(4) 0.0283(4) 0.0085(3) 0.0043(3) 0.0053(3)
Nb2 0.0308(4) 0.0283(4) 0.0306(4) 0.0102(3) 0.0067(3) 0.0059(3)
Nb3 0.0341(4) 0.0273(4) 0.0324(4) 0.0128(3) 0.0068(3) 0.0048(3)
Nb4 0.0304(4) 0.0295(4) 0.0333(4) 0.0107(3) 0.0079(3) 0.0055(3)
Nb5 0.0299(4) 0.0302(4) 0.0312(4) 0.0116(3) 0.0058(3) 0.0051(3)
Nb6 0.0293(4) 0.0305(4) 0.0370(4) 0.0086(3) 0.0065(3) 0.0047(3)
Nb7 0.0302(4) 0.0297(4) 0.0293(4) 0.0081(3) 0.0043(3) 0.0063(3)
Nb8 0.0319(4) 0.0278(4) 0.0313(4) 0.0095(3) 0.0082(3) 0.0069(3)
Nb9 0.0324(4) 0.0342(4) 0.0347(4) 0.0133(3) 0.0014(3) 0.0068(3)
Nb10 0.0281(4) 0.0312(4) 0.0348(4) 0.0109(3) 0.0071(3) 0.0038(3)
Nb11 0.0310(4) 0.0299(4) 0.0373(4) 0.0124(3) 0.0044(3) 0.0068(3)
Nb12 0.0303(4) 0.0349(4) 0.0412(4) 0.0142(4) 0.0072(3) 0.0054(3)
Nb13 0.0317(4) 0.0297(4) 0.0336(4) 0.0153(3) 0.0063(3) 0.0045(3)
Nb14 0.0286(4) 0.0390(4) 0.0341(4) 0.0146(4) 0.0027(3) 0.0047(3)
Nb15 0.0285(4) 0.0366(4) 0.0301(4) 0.0068(3) 0.0032(3) 0.0046(3)
Nb16 0.0301(4) 0.0377(4) 0.0276(4) 0.0118(3) 0.0064(3) 0.0055(3)
Nb17 0.0340(4) 0.0339(4) 0.0280(4) 0.0106(3) 0.0070(3) 0.0072(3)
Nb18 0.0288(4) 0.0342(4) 0.0386(4) 0.0124(4) 0.0088(3) 0.0050(3)
Nb19 0.0306(4) 0.0278(4) 0.0424(5) 0.0084(3) 0.0038(3) 0.0044(3)
Nb20 0.0289(4) 0.0316(4) 0.0391(4) 0.0139(3) 0.0045(3) 0.0063(3)
Nb21 0.0303(4) 0.0287(4) 0.0342(4) 0.0089(3) 0.0089(3) 0.0043(3)
Nb22 0.0425(5) 0.0270(4) 0.0423(5) 0.0134(4) 0.0059(4) 0.0021(3)
Nb23 0.0352(4) 0.0486(5) 0.0319(4) 0.0098(4) 0.0109(3) 0.0130(4)
Nb24 0.0406(5) 0.0342(4) 0.0295(4) 0.0112(3) 0.0084(3) 0.0088(3)
Nb25 0.0391(5) 0.0374(4) 0.0320(4) 0.0139(4) 0.0080(3) 0.0067(3)
Nb26 0.0341(4) 0.0388(5) 0.0441(5) 0.0131(4) 0.0068(4) 0.0120(3)
Nb27 0.0291(4) 0.0333(4) 0.0400(4) 0.0127(4) 0.0073(3) 0.0040(3)
Nb28 0.0329(4) 0.0418(5) 0.0436(5) 0.0135(4) 0.0068(4) 0.0118(4)
Nb29 0.0313(4) 0.0329(4) 0.0339(4) 0.0058(3) 0.0014(3) 0.0055(3)
Nb30 0.0444(5) 0.0245(4) 0.0396(4) 0.0110(3) 0.0057(4) 0.0029(3)
Nb31 0.0310(4) 0.0320(4) 0.0443(5) 0.0142(4) 0.0029(3) 0.0034(3)
Nb32 0.0283(4) 0.0459(5) 0.0478(5) 0.0151(4) 0.0003(4) 0.0035(4)
Nb33 0.0418(5) 0.0426(5) 0.0536(5) 0.0271(4) 0.0107(4) 0.0110(4)
Nb34 0.0398(5) 0.0359(4) 0.0379(4) 0.0089(4) 0.0027(4) -0.0006(3)
Nb35 0.0416(5) 0.0506(5) 0.0331(4) 0.0113(4) 0.0132(4) 0.0183(4)
Nb36 0.0396(5) 0.0431(5) 0.0480(5) 0.0210(4) 0.0139(4) 0.0026(4)
Nb37 0.0411(5) 0.0398(5) 0.0447(5) 0.0205(4) 0.0092(4) 0.0098(4)
Nb38 0.0397(5) 0.0442(5) 0.0534(5) 0.0243(4) 0.0098(4) 0.0015(4)
Nb39 0.0417(5) 0.0337(4) 0.0370(4) 0.0075(4) 0.0013(4) 0.0015(3)
Nb40 0.0451(5) 0.0349(4) 0.0399(5) 0.0064(4) 0.0085(4) 0.0090(4)
Nb41 0.0315(5) 0.0461(5) 0.0544(5) 0.0183(4) -0.0045(4) 0.0022(4)
Nb42 0.0487(5) 0.0328(4) 0.0352(4) 0.0059(4) 0.0073(4) 0.0122(4)
Nb43 0.0302(5) 0.0535(5) 0.0649(6) 0.0206(5) 0.0156(4) 0.0052(4)
Nb44 0.0448(5) 0.0359(5) 0.0498(5) 0.0060(4) 0.0058(4) 0.0130(4)
Nb45 0.0312(5) 0.0559(6) 0.0739(7) 0.0262(5) 0.0128(4) 0.0053(4)
Nb46 0.0371(5) 0.0438(5) 0.0668(6) 0.0192(5) 0.0010(4) -0.0049(4)
Nb47 0.0350(5) 0.0425(5) 0.0609(6) 0.0167(4) 0.0065(4) -0.0042(4)
Nb48 0.0444(5) 0.0337(5) 0.0614(6) 0.0028(4) 0.0021(4) 0.0138(4)
O56 0.024(3) 0.033(3) 0.030(3) 0.010(2) 0.006(2) 0.005(2)
O108 0.029(3) 0.029(3) 0.030(3) 0.013(2) 0.008(2) 0.007(2)
O107 0.033(3) 0.026(3) 0.033(3) 0.015(2) 0.006(2) 0.002(2)
O106 0.032(3) 0.038(3) 0.037(3) 0.010(3) 0.003(3) 0.011(3)
O55 0.029(3) 0.041(3) 0.034(3) 0.014(3) 0.009(2) 0.006(2)
O105 0.033(3) 0.040(3) 0.040(3) 0.018(3) 0.010(3) 0.006(3)
O104 0.035(3) 0.030(3) 0.035(3) 0.015(3) 0.007(2) 0.005(2)
O54 0.027(3) 0.030(3) 0.035(3) 0.011(2) 0.008(2) 0.003(2)
O53 0.021(3) 0.037(3) 0.035(3) 0.013(3) 0.004(2) 0.004(2)
O103 0.038(3) 0.029(3) 0.036(3) 0.013(3) 0.006(3) 0.009(2)
O102 0.031(3) 0.034(3) 0.034(3) 0.015(3) 0.000(2) 0.004(2)
O52 0.032(3) 0.037(3) 0.041(3) 0.010(3) 0.002(3) 0.004(2)
O101 0.036(3) 0.022(3) 0.032(3) 0.009(2) 0.005(2) 0.003(2)
O51 0.036(3) 0.041(3) 0.034(3) 0.013(3) 0.007(3) 0.012(3)
O50 0.027(3) 0.037(3) 0.046(3) 0.017(3) 0.003(3) 0.005(2)
O49 0.043(4) 0.030(3) 0.047(4) 0.015(3) 0.007(3) 0.000(3)
O48 0.031(3) 0.034(3) 0.035(3) 0.013(3) 0.004(2) 0.008(2)
O100 0.028(3) 0.038(3) 0.035(3) 0.008(3) 0.004(2) 0.009(2)
O47 0.040(3) 0.035(3) 0.034(3) 0.015(3) 0.008(3) 0.003(3)
O99 0.045(4) 0.044(4) 0.044(4) 0.018(3) 0.014(3) 0.015(3)
O46 0.034(3) 0.033(3) 0.038(3) 0.012(3) 0.003(3) 0.005(2)
O98 0.038(3) 0.029(3) 0.036(3) 0.011(3) 0.008(3) 0.008(2)
O97 0.031(3) 0.039(3) 0.053(4) 0.021(3) 0.005(3) 0.001(3)
O45 0.050(4) 0.028(3) 0.046(4) 0.011(3) 0.003(3) 0.007(3)
O96 0.037(3) 0.044(3) 0.026(3) 0.007(3) 0.004(2) 0.013(3)
O44 0.035(3) 0.038(3) 0.033(3) 0.014(3) 0.007(3) 0.004(2)
O43 0.044(4) 0.046(4) 0.053(4) 0.021(3) 0.012(3) -0.003(3)
O42 0.033(3) 0.055(4) 0.048(4) 0.018(3) 0.013(3) 0.012(3)
O41 0.037(3) 0.030(3) 0.032(3) 0.007(2) 0.006(3) 0.011(2)
O95 0.037(3) 0.034(3) 0.036(3) 0.012(3) 0.007(3) 0.007(3)
O94 0.033(3) 0.035(3) 0.047(4) 0.016(3) 0.002(3) 0.007(2)
O40 0.030(3) 0.039(3) 0.036(3) 0.007(3) 0.005(3) 0.002(2)
O93 0.042(3) 0.041(3) 0.033(3) 0.012(3) 0.005(3) 0.008(3)
O92 0.057(4) 0.029(3) 0.046(4) 0.011(3) 0.009(3) 0.008(3)
O91 0.033(3) 0.028(3) 0.050(4) 0.008(3) 0.000(3) 0.004(2)
O90 0.037(3) 0.036(3) 0.036(3) 0.008(3) 0.000(3) 0.001(3)
O89 0.050(4) 0.029(3) 0.045(4) 0.011(3) 0.005(3) -0.003(3)
O39 0.033(3) 0.034(3) 0.034(3) 0.013(3) 0.005(2) 0.003(2)
O88 0.038(3) 0.032(3) 0.035(3) 0.013(3) 0.009(3) 0.007(2)
O87 0.037(3) 0.029(3) 0.035(3) 0.006(3) 0.000(3) 0.005(2)
O38 0.032(3) 0.036(3) 0.038(3) 0.014(3) 0.004(3) -0.003(2)
O86 0.054(4) 0.034(3) 0.043(4) 0.010(3) 0.003(3) 0.004(3)
O37 0.030(3) 0.038(3) 0.030(3) 0.008(3) 0.001(2) 0.007(2)
O36 0.028(3) 0.035(3) 0.036(3) 0.008(3) 0.006(2) 0.007(2)
O85 0.052(4) 0.042(4) 0.041(3) 0.018(3) 0.006(3) 0.003(3)
O35 0.032(3) 0.028(3) 0.033(3) 0.007(2) 0.004(2) 0.003(2)
O34 0.050(4) 0.040(4) 0.046(4) 0.009(3) 0.006(3) 0.018(3)
O33 0.025(3) 0.042(3) 0.045(3) 0.015(3) 0.008(3) 0.004(2)
O84 0.040(3) 0.042(3) 0.033(3) 0.013(3) 0.010(3) 0.011(3)
O83 0.029(3) 0.040(3) 0.052(4) 0.022(3) 0.008(3) 0.004(3)
O82 0.039(4) 0.039(3) 0.053(4) 0.014(3) 0.005(3) 0.003(3)
O81 0.038(3) 0.033(3) 0.033(3) 0.010(3) 0.003(3) 0.003(2)
O32 0.034(3) 0.040(3) 0.041(3) 0.014(3) 0.010(3) 0.007(3)
O31 0.056(4) 0.040(4) 0.048(4) 0.026(3) 0.008(3) 0.002(3)
O30 0.039(4) 0.042(4) 0.059(4) 0.019(3) 0.017(3) 0.010(3)
O29 0.033(3) 0.042(3) 0.047(4) 0.016(3) 0.014(3) 0.008(3)
O28 0.038(3) 0.035(3) 0.041(3) 0.014(3) 0.010(3) 0.005(3)
O27 0.038(4) 0.057(4) 0.068(5) 0.021(4) 0.014(3) 0.005(3)
O80 0.034(3) 0.039(3) 0.041(3) 0.011(3) 0.008(3) 0.007(3)
O26 0.031(3) 0.036(3) 0.041(3) 0.010(3) 0.004(3) 0.006(2)
O79 0.033(3) 0.038(3) 0.035(3) 0.014(3) 0.008(3) 0.003(2)
O25 0.038(3) 0.038(3) 0.054(4) 0.013(3) 0.010(3) 0.002(3)
O78 0.041(4) 0.030(3) 0.050(4) 0.012(3) 0.007(3) 0.007(3)
O24 0.030(3) 0.047(4) 0.061(4) 0.019(3) 0.002(3) -0.004(3)
O23 0.035(3) 0.037(3) 0.050(4) 0.020(3) 0.007(3) 0.002(3)
O77 0.032(4) 0.062(4) 0.076(5) 0.022(4) 0.005(3) 0.008(3)
O22 0.041(3) 0.042(3) 0.033(3) 0.013(3) 0.005(3) 0.002(3)
O76 0.044(4) 0.043(4) 0.052(4) 0.008(3) 0.006(3) 0.015(3)
O75 0.059(4) 0.054(4) 0.036(3) 0.017(3) -0.005(3) 0.006(3)
O21 0.036(3) 0.042(3) 0.040(3) 0.013(3) 0.006(3) 0.002(3)
O74 0.060(4) 0.046(4) 0.031(3) 0.017(3) 0.014(3) 0.011(3)
O20 0.031(3) 0.039(3) 0.038(3) 0.009(3) 0.008(3) 0.006(3)
O19 0.048(4) 0.066(5) 0.049(4) 0.023(4) -0.006(3) 0.010(3)
O73 0.037(3) 0.032(3) 0.034(3) 0.005(3) 0.005(3) 0.008(2)
O18 0.032(3) 0.035(3) 0.047(4) 0.012(3) 0.011(3) 0.006(2)
O72 0.035(3) 0.045(4) 0.066(4) 0.020(3) 0.019(3) 0.011(3)
O17 0.031(3) 0.052(4) 0.067(4) 0.022(3) 0.007(3) 0.008(3)
O71 0.040(3) 0.037(3) 0.037(3) 0.016(3) 0.007(3) 0.007(3)
O16 0.035(3) 0.038(3) 0.040(3) 0.013(3) 0.002(3) 0.006(3)
O70 0.039(3) 0.041(3) 0.041(3) 0.017(3) 0.010(3) 0.002(3)
O69 0.030(3) 0.033(3) 0.045(3) 0.012(3) 0.010(3) 0.003(2)
O15 0.030(3) 0.041(3) 0.039(3) 0.012(3) 0.005(3) 0.004(3)
O68 0.048(4) 0.042(4) 0.062(4) 0.023(3) 0.008(3) -0.001(3)
O14 0.034(3) 0.037(3) 0.033(3) 0.006(3) 0.005(3) 0.004(2)
O13 0.040(3) 0.033(3) 0.038(3) 0.015(3) 0.010(3) 0.010(3)
O12 0.054(4) 0.052(4) 0.038(3) 0.023(3) 0.013(3) 0.009(3)
O11 0.041(4) 0.036(3) 0.042(3) 0.004(3) 0.007(3) 0.014(3)
O10 0.030(3) 0.036(3) 0.041(3) 0.012(3) 0.005(3) 0.010(2)
O67 0.046(4) 0.044(4) 0.040(3) 0.018(3) -0.003(3) 0.010(3)
O66 0.051(4) 0.068(5) 0.064(4) 0.029(4) -0.015(3) 0.006(3)
O65 0.032(3) 0.035(3) 0.039(3) 0.005(3) 0.005(3) 0.002(2)
O9 0.037(3) 0.038(3) 0.037(3) 0.015(3) 0.004(3) 0.005(3)
O8 0.044(4) 0.047(4) 0.037(3) -0.002(3) 0.008(3) 0.016(3)
O64 0.040(3) 0.031(3) 0.038(3) 0.011(3) 0.005(3) 0.004(3)
O7 0.039(3) 0.030(3) 0.049(4) 0.007(3) 0.004(3) 0.008(3)
O63 0.053(4) 0.057(4) 0.039(3) 0.026(3) 0.014(3) 0.013(3)
O62 0.042(4) 0.060(4) 0.065(4) 0.027(4) 0.021(3) 0.007(3)
O6 0.032(3) 0.035(3) 0.052(4) 0.015(3) 0.006(3) 0.004(2)
O5 0.052(4) 0.034(3) 0.044(4) 0.007(3) 0.003(3) 0.006(3)
O4 0.062(4) 0.056(4) 0.051(4) 0.029(3) 0.017(3) 0.002(3)
O61 0.038(3) 0.040(3) 0.031(3) 0.008(3) 0.005(3) 0.008(3)
O60 0.040(3) 0.037(3) 0.037(3) 0.006(3) 0.012(3) 0.013(3)
O3 0.034(3) 0.042(3) 0.033(3) 0.012(3) 0.006(3) 0.003(3)
O2 0.050(4) 0.036(3) 0.059(4) 0.018(3) 0.010(3) 0.008(3)
O59 0.038(3) 0.034(3) 0.041(3) 0.010(3) 0.010(3) 0.004(3)
O58 0.070(5) 0.041(4) 0.052(4) 0.023(3) 0.007(3) 0.001(3)
O57 0.032(3) 0.038(3) 0.037(3) 0.012(3) 0.002(3) 0.007(2)
O1 0.047(4) 0.039(4) 0.056(4) 0.016(3) 0.007(3) 0.010(3)
O144 0.049(4) 0.039(3) 0.032(3) 0.008(3) 0.009(3) 0.014(3)
O124 0.033(4) 0.066(4) 0.066(4) 0.027(4) 0.002(3) 0.015(3)
O123 0.040(4) 0.046(4) 0.054(4) 0.020(3) 0.016(3) 0.003(3)
O122 0.044(4) 0.041(3) 0.036(3) 0.009(3) 0.014(3) 0.011(3)
O143 0.042(4) 0.044(4) 0.050(4) 0.015(3) 0.015(3) 0.001(3)
O142 0.032(3) 0.041(3) 0.044(3) 0.016(3) 0.004(3) 0.009(3)
O121 0.048(4) 0.064(4) 0.041(4) 0.024(3) 0.000(3) 0.009(3)
O120 0.077(5) 0.063(5) 0.056(4) 0.033(4) 0.017(4) 0.016(4)
O119 0.045(4) 0.042(4) 0.045(4) 0.018(3) 0.005(3) 0.011(3)
O141 0.053(4) 0.047(4) 0.042(4) -0.001(3) -0.008(3) 0.009(3)
O118 0.047(4) 0.057(4) 0.058(4) 0.017(3) -0.010(3) -0.005(3)
O140 0.051(4) 0.040(4) 0.049(4) 0.011(3) 0.007(3) 0.015(3)
O139 0.034(3) 0.039(3) 0.062(4) 0.025(3) 0.013(3) 0.005(3)
O138 0.043(4) 0.031(3) 0.067(4) 0.000(3) 0.001(3) 0.011(3)
O137 0.068(5) 0.051(4) 0.043(4) 0.009(3) 0.016(3) 0.029(3)
O117 0.042(4) 0.065(4) 0.043(4) 0.029(3) 0.011(3) 0.007(3)
O136 0.051(4) 0.035(4) 0.073(5) 0.024(3) 0.011(3) 0.011(3)
O116 0.042(4) 0.057(4) 0.059(4) 0.022(3) 0.021(3) 0.004(3)
O135 0.035(4) 0.057(4) 0.089(5) 0.032(4) 0.005(3) -0.008(3)
O134 0.052(4) 0.051(4) 0.060(4) 0.008(3) -0.011(3) -0.006(3)
O133 0.060(4) 0.059(4) 0.056(4) 0.030(4) 0.013(3) 0.001(3)
O115 0.042(4) 0.055(4) 0.035(3) -0.001(3) -0.003(3) 0.002(3)
O132 0.049(4) 0.049(4) 0.063(4) 0.016(3) -0.008(3) -0.009(3)
O114 0.051(4) 0.087(5) 0.043(4) 0.029(4) 0.020(3) 0.022(4)
O113 0.067(4) 0.039(4) 0.054(4) 0.023(3) 0.003(3) 0.000(3)
O131 0.049(4) 0.055(4) 0.039(4) 0.000(3) 0.004(3) 0.024(3)
O130 0.039(4) 0.061(4) 0.071(5) 0.020(4) 0.004(3) 0.014(3)
O112 0.063(5) 0.055(4) 0.048(4) 0.004(3) 0.014(3) 0.018(3)
O129 0.071(5) 0.099(6) 0.050(4) 0.035(4) 0.032(4) 0.036(4)
O128 0.067(5) 0.067(5) 0.077(5) 0.049(4) 0.021(4) 0.020(4)
O127 0.056(5) 0.048(4) 0.084(5) 0.016(4) 0.002(4) -0.016(3)
O111 0.045(4) 0.075(5) 0.092(6) 0.025(4) 0.030(4) 0.013(4)
O126 0.043(4) 0.084(6) 0.113(7) 0.043(5) 0.029(4) 0.020(4)
O110 0.056(5) 0.050(4) 0.094(6) 0.021(4) 0.010(4) -0.011(3)
O109 0.068(5) 0.042(4) 0.079(5) 0.008(4) 0.000(4) 0.019(3)
O125 0.059(5) 0.044(4) 0.101(6) -0.003(4) -0.001(4) 0.019(3)
O23W 0.048(4) 0.057(4) 0.055(4) 0.029(3) 0.006(3) 0.005(3)
O22W 0.045(4) 0.060(4) 0.050(4) 0.025(3) 0.005(3) 0.010(3)
O21W 0.118(7) 0.052(5) 0.050(4) 0.015(4) -0.007(4) -0.001(4)
O20W 0.116(7) 0.042(4) 0.054(4) 0.020(4) -0.008(4) 0.004(4)
K1 0.077(2) 0.079(2) 0.116(3) 0.0061(18) 0.0106(18) 0.0104(16)
K2 0.0666(19) 0.086(2) 0.121(3) 0.0155(19) 0.0099(18) 0.0104(15)
K3 0.055(2) 0.046(3) 0.0219(18) 0.001(2) 0.0167(15) 0.028(2)
K3A 0.033(3) 0.049(4) 0.027(3) -0.012(3) 0.012(2) 0.014(3)
K4 0.044(3) 0.046(3) 0.060(4) 0.034(3) 0.007(3) 0.028(2)
K4A 0.042(3) 0.054(3) 0.039(4) 0.027(3) 0.010(3) 0.035(3)
K5 0.083(3) 0.066(3) 0.025(2) 0.004(2) 0.018(2) 0.020(3)
K5A 0.057(3) 0.065(4) 0.025(3) -0.014(3) 0.016(2) 0.005(3)
K6 0.0468(17) 0.0419(17) 0.118(3) 0.0318(17) -0.0225(17) 0.0211(13)
K6A 0.053(5) 0.091(6) 0.106(6) 0.073(5) 0.029(4) 0.050(4)
Cu1 0.0877(12) 0.0653(10) 0.1110(13) 0.0333(10) 0.0091(10) -0.0151(8)
Cu2 0.0897(12) 0.0641(10) 0.1059(13) 0.0346(9) 0.0106(10) -0.0169(8)
Cu3 0.0593(13) 0.1028(16) 0.0480(11) 0.0144(11) 0.0110(9) 0.0278(11)
Cu4 0.0854(10) 0.0563(8) 0.0543(8) 0.0143(6) 0.0061(7) 0.0157(7)
Cu5 0.0621(8) 0.0700(9) 0.0442(7) 0.0155(7) 0.0130(6) -0.0057(7)
Cu6 0.0587(8) 0.0592(8) 0.0885(10) 0.0355(8) 0.0353(8) 0.0088(6)
Cu7 0.0567(8) 0.0660(9) 0.0876(10) 0.0411(8) 0.0324(7) 0.0090(7)
Cu8 0.0478(7) 0.0511(7) 0.0745(9) 0.0235(7) 0.0235(6) -0.0027(6)
Cu9 0.0594(8) 0.0659(8) 0.0394(7) 0.0132(6) 0.0105(6) -0.0014(6)
Cu10 0.0625(8) 0.0648(8) 0.0478(7) 0.0223(6) 0.0138(6) 0.0141(6)
Cu11 0.0612(8) 0.0632(8) 0.0494(7) 0.0215(6) 0.0118(6) 0.0139(6)
N12 0.052(5) 0.061(6) 0.065(6) 0.020(5) 0.020(4) -0.004(4)
N16 0.072(7) 0.070(6) 0.090(7) 0.051(6) 0.039(6) 0.026(5)
N20 0.056(6) 0.065(6) 0.101(7) 0.053(6) 0.035(5) 0.013(4)
N11 0.056(6) 0.064(6) 0.083(7) 0.035(5) 0.023(5) -0.001(4)
N10 0.045(5) 0.067(6) 0.094(7) 0.040(5) 0.033(5) 0.003(4)
O19W 0.130(8) 0.093(6) 0.061(5) 0.035(5) 0.030(5) 0.058(6)
N8 0.098(8) 0.065(6) 0.072(6) 0.039(5) 0.033(6) 0.028(6)
N15 0.059(6) 0.064(6) 0.100(8) 0.049(6) 0.024(5) 0.009(5)
N9 0.057(6) 0.080(7) 0.097(7) 0.050(6) 0.030(5) 0.001(5)
O18W 0.145(8) 0.096(7) 0.061(5) 0.029(5) 0.034(5) 0.063(6)
O17W 0.065(5) 0.112(7) 0.094(6) 0.035(6) 0.018(5) -0.018(5)
N19 0.071(7) 0.069(6) 0.100(8) 0.052(6) 0.044(6) 0.023(5)
N7 0.091(7) 0.058(6) 0.050(5) 0.010(5) 0.006(5) 0.031(5)
O1W 0.088(7) 0.107(7) 0.168(10) 0.086(7) 0.058(6) 0.031(5)
N4 0.095(7) 0.058(6) 0.063(6) 0.031(5) 0.029(5) 0.027(5)
N3 0.096(8) 0.066(6) 0.045(5) 0.020(5) 0.012(5) 0.032(5)
O2W 0.087(6) 0.100(7) 0.146(8) 0.077(7) 0.047(6) 0.026(5)
N14 0.079(7) 0.058(6) 0.085(7) 0.037(5) 0.036(6) 0.007(5)
N18 0.068(7) 0.075(7) 0.097(8) 0.043(6) 0.042(6) 0.010(5)
N6 0.071(7) 0.115(9) 0.102(8) 0.074(7) 0.041(6) 0.051(6)
N17 0.084(7) 0.064(6) 0.096(8) 0.030(6) 0.041(6) 0.005(5)
O16W 0.115(7) 0.098(7) 0.067(5) 0.008(5) -0.014(5) 0.038(6)
O15W 0.076(6) 0.122(8) 0.106(7) 0.036(6) 0.036(5) -0.013(5)
O14W 0.106(7) 0.101(7) 0.072(6) 0.015(5) -0.010(5) 0.043(5)
N2 0.079(7) 0.101(8) 0.115(9) 0.078(7) 0.033(6) 0.047(6)
N22 0.069(7) 0.100(8) 0.054(6) 0.005(5) 0.015(5) 0.026(6)
N13 0.068(7) 0.081(7) 0.101(8) 0.039(6) 0.036(6) 0.008(5)
N21 0.064(6) 0.094(8) 0.056(6) -0.003(6) -0.007(5) 0.015(5)
O13W 0.142(9) 0.117(8) 0.089(7) 0.030(6) -0.021(6) -0.034(7)
O12W 0.148(10) 0.124(9) 0.082(7) 0.020(6) -0.020(6) -0.045(7)
N5 0.078(7) 0.087(8) 0.087(7) 0.026(6) -0.020(6) 0.032(6)
N1 0.075(7) 0.096(8) 0.084(8) 0.013(6) -0.004(6) 0.033(6)
C16 0.083(10) 0.091(10) 0.103(11) 0.046(9) 0.016(8) 0.015(8)
C20 0.101(12) 0.082(10) 0.112(12) 0.045(9) 0.010(9) 0.003(8)
O11W 0.187(12) 0.135(10) 0.179(12) 0.079(9) 0.064(10) 0.067(9)
O10W 0.172(12) 0.160(12) 0.252(16) 0.125(12) 0.078(11) 0.100(10)
C19 0.095(10) 0.059(8) 0.094(10) 0.030(7) 0.031(8) 0.000(7)
O9W 0.197(12) 0.086(7) 0.106(8) 0.007(6) -0.018(8) -0.019(7)
O8W 0.177(11) 0.104(8) 0.097(8) 0.026(6) 0.001(7) -0.019(7)
C15 0.100(11) 0.070(8) 0.082(9) 0.016(7) 0.031(8) 0.007(7)
C18 0.097(11) 0.060(8) 0.106(11) 0.022(8) 0.040(9) 0.013(7)
O7W 0.159(12) 0.262(17) 0.156(11) 0.143(12) 0.002(9) -0.024(11)
O6W 0.130(9) 0.197(12) 0.064(6) 0.025(7) 0.023(6) -0.026(8)
C14 0.072(8) 0.074(9) 0.102(10) 0.039(8) 0.022(7) 0.006(7)
C12 0.111(9) 0.129(9) 0.135(9) 0.075(8) 0.024(7) -0.006(7)
O5W 0.261(16) 0.081(8) 0.110(9) 0.004(6) -0.028(9) 0.031(8)
C13 0.117(12) 0.097(11) 0.071(9) 0.034(8) 0.023(9) 0.015(9)
O4W 0.141(11) 0.195(14) 0.151(11) 0.057(10) -0.015(9) -0.023(9)
C17 0.085(10) 0.096(10) 0.091(10) 0.057(9) 0.028(8) 0.011(8)
O3W 0.160(12) 0.228(15) 0.144(11) 0.120(11) 0.003(9) -0.002(10)
O2AW 0.137(10) 0.202(12) 0.077(7) 0.022(8) 0.038(7) -0.011(9)
C11 0.057(9) 0.160(16) 0.172(16) 0.102(14) 0.010(9) -0.002(9)
C4 0.101(12) 0.108(12) 0.086(11) -0.012(9) 0.005(9) -0.012(9)
C22 0.071(9) 0.098(10) 0.065(8) 0.009(8) 0.001(7) 0.001(7)
C8 0.074(10) 0.125(14) 0.118(13) 0.001(11) 0.013(9) -0.018(9)
C10 0.070(9) 0.155(15) 0.139(13) 0.107(12) 0.024(9) 0.008(9)
C21 0.095(10) 0.073(9) 0.070(8) -0.007(7) -0.008(7) 0.018(8)
O1AW 0.164(13) 0.209(15) 0.171(13) 0.044(11) -0.008(10) -0.025(11)
C7 0.097(12) 0.102(12) 0.111(13) 0.031(10) 0.008(10) -0.022(9)
C3 0.083(10) 0.116(12) 0.097(11) 0.032(10) 0.008(9) -0.014(9)
C9 0.103(8) 0.127(9) 0.126(9) 0.072(7) 0.022(7) 0.003(7)
C6 0.123(10) 0.137(10) 0.157(10) 0.053(8) 0.035(8) 0.007(8)
C5 0.134(10) 0.159(11) 0.145(10) 0.050(8) 0.011(8) 0.001(8)
C2 0.132(10) 0.161(11) 0.154(10) 0.052(8) -0.006(8) -0.003(8)
C1 0.136(10) 0.145(10) 0.168(11) 0.060(8) 0.018(8) 0.007(8)
O5AW 0.055(4) 0.075(5) 0.045(4) 0.012(4) 0.009(3) -0.007(4)
O3AW 0.070(5) 0.085(6) 0.054(4) 0.014(4) 0.007(4) -0.007(4)
N38 0.061(6) 0.077(7) 0.053(5) 0.028(5) 0.009(4) 0.012(5)
N34 0.062(5) 0.063(5) 0.100(6) 0.021(5) 0.017(5) 0.003(4)
N30 0.083(7) 0.073(7) 0.052(6) 0.011(5) 0.010(5) -0.023(5)
N37 0.060(6) 0.084(7) 0.051(5) 0.018(5) 0.004(4) 0.004(5)
N29 0.059(6) 0.082(7) 0.060(6) 0.025(5) 0.008(5) 0.012(5)
N28 0.078(7) 0.084(7) 0.057(6) 0.027(5) 0.010(5) 0.003(5)
O4AW 0.112(8) 0.070(6) 0.152(9) 0.036(6) 0.031(7) -0.018(5)
N36 0.074(6) 0.061(6) 0.049(5) 0.002(5) 0.019(5) -0.008(5)
N35 0.084(7) 0.051(5) 0.045(5) 0.002(4) 0.019(5) -0.001(5)
N42 0.068(7) 0.064(7) 0.121(9) 0.022(6) 0.025(6) -0.007(5)
O6AW 0.119(8) 0.069(6) 0.136(9) 0.019(6) 0.043(7) -0.013(5)
N27 0.087(7) 0.057(6) 0.065(6) 0.013(5) 0.024(5) 0.003(5)
N26 0.115(9) 0.080(8) 0.086(8) 0.041(6) 0.016(7) 0.046(7)
N25 0.154(11) 0.084(8) 0.081(8) 0.037(7) 0.019(7) 0.057(8)
N33 0.075(6) 0.068(6) 0.140(8) 0.049(6) 0.031(6) 0.013(5)
N24 0.091(8) 0.083(8) 0.126(10) 0.057(7) 0.000(7) 0.036(6)
N23 0.105(9) 0.075(8) 0.118(9) 0.038(7) -0.033(7) 0.026(6)
N41 0.078(6) 0.089(6) 0.142(8) 0.049(6) 0.038(6) 0.015(5)
N32 0.152(9) 0.092(7) 0.136(8) 0.048(6) 0.026(7) -0.002(6)
N40 0.150(9) 0.104(7) 0.124(8) 0.047(6) 0.019(7) -0.009(6)
C38 0.123(13) 0.099(11) 0.108(12) 0.056(10) 0.055(10) 0.016(9)
C34 0.130(9) 0.112(9) 0.115(8) 0.056(7) 0.046(7) 0.024(7)
C42 0.133(8) 0.125(8) 0.128(8) 0.046(6) 0.014(6) 0.018(6)
C33 0.136(8) 0.124(8) 0.132(8) 0.050(6) 0.009(6) 0.015(6)
C26 0.157(9) 0.130(8) 0.136(9) 0.049(6) 0.026(6) 0.031(6)
N31 0.168(9) 0.123(8) 0.158(9) 0.060(7) 0.006(7) 0.004(7)
C30 0.131(13) 0.107(12) 0.114(13) 0.063(10) 0.049(11) 0.020(10)
C37 0.126(14) 0.090(11) 0.141(14) 0.045(11) 0.045(11) 0.034(10)
C29 0.144(15) 0.104(12) 0.073(10) 0.018(9) 0.024(9) 0.022(10)
C41 0.146(10) 0.125(9) 0.128(9) 0.063(8) 0.048(8) 0.018(7)
C25 0.147(10) 0.104(9) 0.142(10) 0.040(8) -0.012(8) 0.022(8)
C24 0.163(9) 0.141(9) 0.145(9) 0.048(7) 0.025(6) 0.033(6)
C23 0.142(10) 0.106(9) 0.144(10) 0.039(8) -0.014(8) 0.018(8)
C36 0.150(10) 0.133(10) 0.124(9) 0.047(8) 0.021(8) 0.048(8)
C28 0.144(8) 0.126(8) 0.120(8) 0.050(6) 0.018(6) 0.030(6)
Cu15 0.0569(16) 0.0688(18) 0.0464(15) 0.0120(13) 0.0153(13) 0.0128(14)

loop_
_atom_type_symbol
_atom_type_description
_atom_type_scat_dispersion_real
_atom_type_scat_dispersion_imag
_atom_type_scat_source
C C 0.0033 0.0016 'International Tables Vol C Tables 4.2.6.8 and 6.1.1.4'
H H 0.0000 0.0000 'International Tables Vol C Tables 4.2.6.8 and 6.1.1.4'
N N 0.0061 0.0033 'International Tables Vol C Tables 4.2.6.8 and 6.1.1.4'
O O 0.0106 0.0060 'International Tables Vol C Tables 4.2.6.8 and 6.1.1.4'
Nb Nb -2.0727 0.6215 'International Tables Vol C Tables 4.2.6.8 and 6.1.1.4'
Cu Cu 0.3201 1.2651 'International Tables Vol C Tables 4.2.6.8 and 6.1.1.4'
K K 0.2009 0.2494 'International Tables Vol C Tables 4.2.6.8 and 6.1.1.4'
Na Na 0.0362 0.0249 'International Tables Vol C Tables 4.2.6.8 and 6.1.1.4'

loop_
_geom_angle_atom_site_label_1
_geom_angle_atom_site_label_2
_geom_angle_atom_site_label_3
_geom_angle
_geom_angle_site_symmetry_1
_geom_angle_site_symmetry_3
O46 Nb1 O51 104.9(2) . .
O46 Nb1 O52 103.6(2) . .
O51 Nb1 O52 93.5(2) . .
O46 Nb1 O56 97.7(2) . .
O51 Nb1 O56 91.3(2) . .
O52 Nb1 O56 156.1(2) . .
O46 Nb1 O55 95.4(2) . .
O51 Nb1 O55 158.2(2) . .
O52 Nb1 O55 89.5(2) . .
O56 Nb1 O55 77.74(19) . .
O46 Nb1 O41 172.0(2) . .
O51 Nb1 O41 81.2(2) . .
O52 Nb1 O41 81.0(2) . .
O56 Nb1 O41 76.65(19) . .
O55 Nb1 O41 77.93(19) . .
O46 Nb1 Nb37 139.19(16) . .
O51 Nb1 Nb37 34.34(16) . .
O52 Nb1 Nb37 84.95(16) . .
O56 Nb1 Nb37 85.94(14) . .
O55 Nb1 Nb37 124.88(15) . .
O41 Nb1 Nb37 47.02(13) . .
O46 Nb1 Nb28 136.99(17) . .
O51 Nb1 Nb28 84.82(16) . .
O52 Nb1 Nb28 33.43(16) . .
O56 Nb1 Nb28 124.25(14) . .
O55 Nb1 Nb28 85.90(14) . .
O41 Nb1 Nb28 47.75(13) . .
Nb37 Nb1 Nb28 61.16(2) . .
O46 Nb1 Nb16 87.71(16) . .
O51 Nb1 Nb16 133.81(17) . .
O52 Nb1 Nb16 127.09(17) . .
O56 Nb1 Nb16 42.56(13) . .
O55 Nb1 Nb16 37.61(14) . .
O41 Nb1 Nb16 84.29(13) . .
Nb37 Nb1 Nb16 119.06(3) . .
Nb28 Nb1 Nb16 115.83(3) . .
O100 Nb2 O65 101.9(2) . .
O100 Nb2 O98 103.3(2) . .
O65 Nb2 O98 95.1(2) . .
O100 Nb2 O107 97.6(2) . .
O65 Nb2 O107 157.4(2) . .
O98 Nb2 O107 91.3(2) . .
O100 Nb2 O104 95.5(2) . .
O65 Nb2 O104 89.3(2) . .
O98 Nb2 O104 159.2(2) . .
O107 Nb2 O104 77.50(19) . .
O100 Nb2 O101 172.8(2) . .
O65 Nb2 O101 81.9(2) . .
O98 Nb2 O101 82.3(2) . .
O107 Nb2 O101 77.50(19) . .
O104 Nb2 O101 78.28(19) . .
O100 Nb2 Nb24 138.92(17) . .
O65 Nb2 Nb24 86.24(16) . .
O98 Nb2 Nb24 35.58(15) . .
O107 Nb2 Nb24 86.49(14) . .
O104 Nb2 Nb24 125.06(14) . .
O101 Nb2 Nb24 46.87(12) . .
O100 Nb2 Nb39 135.66(16) . .
O65 Nb2 Nb39 33.78(16) . .
O98 Nb2 Nb39 86.23(16) . .
O107 Nb2 Nb39 125.70(15) . .
O104 Nb2 Nb39 86.30(14) . .
O101 Nb2 Nb39 48.39(13) . .
Nb24 Nb2 Nb39 61.69(2) . .
O100 Nb2 Nb3 87.52(16) . .
O65 Nb2 Nb3 127.18(17) . .
O98 Nb2 Nb3 133.44(16) . .
O107 Nb2 Nb3 42.16(13) . .
O104 Nb2 Nb3 37.87(14) . .
O101 Nb2 Nb3 85.29(13) . .
Nb24 Nb2 Nb3 119.51(3) . .
Nb39 Nb2 Nb3 117.07(3) . .
O85 Nb3 O71 101.7(2) . .
O85 Nb3 O79 100.2(2) . .
O71 Nb3 O79 99.0(2) . .
O85 Nb3 O104 100.7(2) . .
O71 Nb3 O104 88.0(2) . .
O79 Nb3 O104 156.0(2) . .
O85 Nb3 O103 99.0(2) . .
O71 Nb3 O103 154.9(2) . .
O79 Nb3 O103 91.1(2) . .
O104 Nb3 O103 74.2(2) . .
O85 Nb3 O107 170.6(2) . .
O71 Nb3 O107 85.2(2) . .
O79 Nb3 O107 84.9(2) . .
O104 Nb3 O107 72.83(18) . .
O103 Nb3 O107 72.87(19) . .
O85 Nb3 Nb30 88.95(19) . .
O71 Nb3 Nb30 126.67(17) . .
O79 Nb3 Nb30 130.57(16) . .
O104 Nb3 Nb30 38.76(14) . .
O103 Nb3 Nb30 39.49(14) . .
O107 Nb3 Nb30 81.77(13) . .
O85 Nb3 Nb8 135.6(2) . .
O71 Nb3 Nb8 122.72(15) . .
O79 Nb3 Nb8 76.82(15) . .
O104 Nb3 Nb8 80.06(14) . .
O103 Nb3 Nb8 37.82(14) . .
O107 Nb3 Nb8 37.72(13) . .
Nb30 Nb3 Nb8 63.84(2) . .
O85 Nb3 Nb2 138.31(19) . .
O71 Nb3 Nb2 75.75(16) . .
O79 Nb3 Nb2 121.39(15) . .
O104 Nb3 Nb2 38.26(13) . .
O103 Nb3 Nb2 79.36(14) . .
O107 Nb3 Nb2 36.91(13) . .
Nb30 Nb3 Nb2 63.21(2) . .
Nb8 Nb3 Nb2 60.65(2) . .
O85 Nb3 K1 97.0(2) . .
O71 Nb3 K1 52.35(17) . .
O79 Nb3 K1 48.17(16) . .
O104 Nb3 K1 139.20(15) . .
O103 Nb3 K1 138.38(15) . .
O107 Nb3 K1 92.28(14) . .
Nb30 Nb3 K1 174.04(6) . .
Nb8 Nb3 K1 111.20(6) . .
Nb2 Nb3 K1 111.82(6) . .
O32 Nb4 O11 106.2(2) . .
O32 Nb4 O44 103.7(2) . .
O11 Nb4 O44 94.3(2) . .
O32 Nb4 O54 96.4(2) . .
O11 Nb4 O54 155.5(2) . .
O44 Nb4 O54 89.4(2) . .
O32 Nb4 O48 97.0(2) . .
O11 Nb4 O48 90.0(2) . .
O44 Nb4 O48 156.7(2) . .
O54 Nb4 O48 77.7(2) . .
O32 Nb4 O35 171.3(2) . .
O11 Nb4 O35 80.8(2) . .
O44 Nb4 O35 80.6(2) . .
O54 Nb4 O35 75.88(19) . .
O48 Nb4 O35 77.53(19) . .
O32 Nb4 Nb25 138.26(17) . .
O11 Nb4 Nb25 84.55(17) . .
O44 Nb4 Nb25 34.57(16) . .
O54 Nb4 Nb25 84.89(14) . .
O48 Nb4 Nb25 123.71(14) . .
O35 Nb4 Nb25 46.26(13) . .
O32 Nb4 Nb13 87.08(17) . .
O11 Nb4 Nb13 127.77(18) . .
O44 Nb4 Nb13 132.08(16) . .
O54 Nb4 Nb13 42.72(14) . .
O48 Nb4 Nb13 37.81(14) . .
O35 Nb4 Nb13 84.46(13) . .
Nb25 Nb4 Nb13 118.46(3) . .
O32 Nb4 Nb40 139.65(17) . .
O11 Nb4 Nb40 33.51(17) . .
O44 Nb4 Nb40 85.72(16) . .
O54 Nb4 Nb40 123.18(14) . .
O48 Nb4 Nb40 85.34(15) . .
O35 Nb4 Nb40 47.45(13) . .
Nb25 Nb4 Nb40 60.96(2) . .
Nb13 Nb4 Nb40 115.68(3) . .
O36 Nb5 O47 103.8(2) . .
O36 Nb5 O26 102.1(2) . .
O47 Nb5 O26 94.9(2) . .
O36 Nb5 O54 97.5(2) . .
O47 Nb5 O54 91.1(2) . .
O26 Nb5 O54 157.5(2) . .
O36 Nb5 O39 95.0(2) . .
O47 Nb5 O39 159.3(2) . .
O26 Nb5 O39 89.4(2) . .
O54 Nb5 O39 77.83(19) . .
O36 Nb5 O35 172.0(2) . .
O47 Nb5 O35 82.5(2) . .
O26 Nb5 O35 82.0(2) . .
O54 Nb5 O35 77.29(19) . .
O39 Nb5 O35 78.05(19) . .
O36 Nb5 Nb25 139.46(16) . .
O47 Nb5 Nb25 35.61(16) . .
O26 Nb5 Nb25 86.07(16) . .
O54 Nb5 Nb25 86.31(14) . .
O39 Nb5 Nb25 125.04(14) . .
O35 Nb5 Nb25 47.07(13) . .
O36 Nb5 Nb34 135.76(16) . .
O47 Nb5 Nb34 86.11(16) . .
O26 Nb5 Nb34 33.69(16) . .
O54 Nb5 Nb34 125.73(14) . .
O39 Nb5 Nb34 86.30(14) . .
O35 Nb5 Nb34 48.58(13) . .
Nb25 Nb5 Nb34 61.62(2) . .
O36 Nb5 Nb13 87.21(16) . .
O47 Nb5 Nb13 133.43(17) . .
O26 Nb5 Nb13 127.33(16) . .
O54 Nb5 Nb13 42.31(14) . .
O39 Nb5 Nb13 37.98(14) . .
O35 Nb5 Nb13 84.83(13) . .
Nb25 Nb5 Nb13 119.32(3) . .
Nb34 Nb5 Nb13 117.03(3) . .
O40 Nb6 O29 103.6(2) . .
O40 Nb6 O7 106.4(2) . .
O29 Nb6 O7 94.1(2) . .
O40 Nb6 O56 94.8(2) . .
O29 Nb6 O56 90.5(2) . .
O7 Nb6 O56 156.5(2) . .
O40 Nb6 O37 96.0(2) . .
O29 Nb6 O37 158.0(2) . .
O7 Nb6 O37 89.9(2) . .
O56 Nb6 O37 77.74(19) . .
O40 Nb6 O41 169.9(2) . .
O29 Nb6 O41 81.2(2) . .
O7 Nb6 O41 81.9(2) . .
O56 Nb6 O41 76.07(19) . .
O37 Nb6 O41 77.90(19) . .
O40 Nb6 Nb37 138.06(17) . .
O29 Nb6 Nb37 34.62(16) . .
O7 Nb6 Nb37 85.58(17) . .
O56 Nb6 Nb37 85.21(14) . .
O37 Nb6 Nb37 124.61(14) . .
O41 Nb6 Nb37 46.79(13) . .
O40 Nb6 Nb44 140.55(17) . .
O29 Nb6 Nb44 84.98(17) . .
O7 Nb6 Nb44 34.15(17) . .
O56 Nb6 Nb44 123.93(14) . .
O37 Nb6 Nb44 86.31(14) . .
O41 Nb6 Nb44 47.97(13) . .
Nb37 Nb6 Nb44 61.00(2) . .
O40 Nb6 Nb16 86.13(17) . .
O29 Nb6 Nb16 133.00(17) . .
O7 Nb6 Nb16 127.57(18) . .
O56 Nb6 Nb16 42.58(13) . .
O37 Nb6 Nb16 37.68(14) . .
O41 Nb6 Nb16 84.13(13) . .
Nb37 Nb6 Nb16 118.56(3) . .
Nb44 Nb6 Nb16 116.21(3) . .
O87 Nb7 O84 105.3(2) . .
O87 Nb7 O106 103.2(2) . .
O84 Nb7 O106 93.3(2) . .
O87 Nb7 O108 98.1(2) . .
O84 Nb7 O108 91.1(2) . .
O106 Nb7 O108 156.2(2) . .
O87 Nb7 O105 94.6(2) . .
O84 Nb7 O105 158.5(2) . .
O106 Nb7 O105 89.9(2) . .
O108 Nb7 O105 77.94(19) . .
O87 Nb7 O95 171.2(2) . .
O84 Nb7 O95 81.8(2) . .
O106 Nb7 O95 81.3(2) . .
O108 Nb7 O95 76.25(19) . .
O105 Nb7 O95 77.7(2) . .
O87 Nb7 Nb33 139.83(17) . .
O84 Nb7 Nb33 34.55(16) . .
O106 Nb7 Nb33 84.84(16) . .
O108 Nb7 Nb33 85.64(13) . .
O105 Nb7 Nb33 125.01(15) . .
O95 Nb7 Nb33 47.40(13) . .
O87 Nb7 Nb26 136.85(17) . .
O84 Nb7 Nb26 84.98(16) . .
O106 Nb7 Nb26 33.69(16) . .
O108 Nb7 Nb26 123.90(14) . .
O105 Nb7 Nb26 85.95(15) . .
O95 Nb7 Nb26 47.77(14) . .
Nb33 Nb7 Nb26 61.09(2) . .
O87 Nb7 Nb17 87.43(16) . .
O84 Nb7 Nb17 133.71(17) . .
O106 Nb7 Nb17 127.49(16) . .
O108 Nb7 Nb17 42.67(13) . .
O105 Nb7 Nb17 37.69(14) . .
O95 Nb7 Nb17 83.86(13) . .
Nb33 Nb7 Nb17 118.96(3) . .
Nb26 Nb7 Nb17 115.76(3) . .
O80 Nb8 O60 105.8(2) . .
O80 Nb8 O88 103.9(2) . .
O60 Nb8 O88 94.5(2) . .
O80 Nb8 O107 96.6(2) . .
O60 Nb8 O107 155.6(2) . .
O88 Nb8 O107 89.3(2) . .
O80 Nb8 O103 96.8(2) . .
O60 Nb8 O103 90.1(2) . .
O88 Nb8 O103 156.6(2) . .
O107 Nb8 O103 77.43(19) . .
O80 Nb8 O101 171.6(2) . .
O60 Nb8 O101 80.8(2) . .
O88 Nb8 O101 80.3(2) . .
O107 Nb8 O101 76.05(19) . .
O103 Nb8 O101 77.75(19) . .
O80 Nb8 Nb24 138.46(17) . .
O60 Nb8 Nb24 84.83(17) . .
O88 Nb8 Nb24 34.55(16) . .
O107 Nb8 Nb24 84.80(14) . .
O103 Nb8 Nb24 123.65(15) . .
O101 Nb8 Nb24 46.01(12) . .
O80 Nb8 Nb3 86.99(17) . .
O60 Nb8 Nb3 128.01(17) . .
O88 Nb8 Nb3 131.72(16) . .
O107 Nb8 Nb3 42.41(13) . .
O103 Nb8 Nb3 37.91(14) . .
O101 Nb8 Nb3 84.79(12) . .
Nb24 Nb8 Nb3 118.25(3) . .
O80 Nb8 Nb42 139.54(17) . .
O60 Nb8 Nb42 33.73(17) . .
O88 Nb8 Nb42 85.74(16) . .
O107 Nb8 Nb42 123.07(14) . .
O103 Nb8 Nb42 85.46(14) . .
O101 Nb8 Nb42 47.20(13) . .
Nb24 Nb8 Nb42 60.99(2) . .
Nb3 Nb8 Nb42 115.86(3) . .
O75 Nb9 O81 101.3(3) . .
O75 Nb9 O57 102.1(3) . .
O81 Nb9 O57 96.5(2) . .
O75 Nb9 O90 99.0(3) . .
O81 Nb9 O90 156.6(2) . .
O57 Nb9 O90 90.4(2) . .
O75 Nb9 O94 99.6(3) . .
O81 Nb9 O94 90.7(2) . .
O57 Nb9 O94 155.3(2) . .
O90 Nb9 O94 74.5(2) . .
O75 Nb9 O102 170.4(2) . .
O81 Nb9 O102 85.4(2) . .
O57 Nb9 O102 83.9(2) . .
O90 Nb9 O102 73.17(19) . .
O94 Nb9 O102 73.13(19) . .
O75 Nb9 Nb41 88.7(2) . .
O81 Nb9 Nb41 129.75(16) . .
O57 Nb9 Nb41 129.65(16) . .
O90 Nb9 Nb41 39.24(15) . .
O94 Nb9 Nb41 39.10(15) . .
O102 Nb9 Nb41 81.70(13) . .
O75 Nb9 Nb31 136.1(2) . .
O81 Nb9 Nb31 122.58(16) . .
O57 Nb9 Nb31 76.07(16) . .
O90 Nb9 Nb31 38.06(15) . .
O94 Nb9 Nb31 80.10(14) . .
O102 Nb9 Nb31 37.61(13) . .
Nb41 Nb9 Nb31 63.43(2) . .
O75 Nb9 Nb12 136.9(2) . .
O81 Nb9 Nb12 77.04(15) . .
O57 Nb9 Nb12 120.91(16) . .
O90 Nb9 Nb12 80.23(15) . .
O94 Nb9 Nb12 38.21(15) . .
O102 Nb9 Nb12 37.47(13) . .
Nb41 Nb9 Nb12 63.52(2) . .
Nb31 Nb9 Nb12 61.13(2) . .
O75 Nb9 K1 99.1(2) . .
O81 Nb9 K1 51.42(17) . .
O57 Nb9 K1 46.23(16) . .
O90 Nb9 K1 135.67(16) . .
O94 Nb9 K1 140.37(16) . .
O102 Nb9 K1 90.47(14) . .
Nb41 Nb9 K1 171.78(6) . .
Nb31 Nb9 K1 108.68(6) . .
Nb12 Nb9 K1 111.31(6) . .
O123 Nb10 O16 101.8(3) . .
O123 Nb10 O13 101.2(2) . .
O16 Nb10 O13 91.6(2) . .
O123 Nb10 O46 98.3(2) . .
O16 Nb10 O46 89.0(2) . .
O13 Nb10 O46 159.9(2) . .
O123 Nb10 O36 97.8(2) . .
O16 Nb10 O36 160.1(2) . .
O13 Nb10 O36 88.1(2) . .
O46 Nb10 O36 84.6(2) . .
O123 Nb10 O6 173.6(2) . .
O16 Nb10 O6 84.5(2) . .
O13 Nb10 O6 79.8(2) . .
O46 Nb10 O6 80.31(19) . .
O36 Nb10 O6 75.9(2) . .
O123 Nb10 K2 122.9(2) . .
O16 Nb10 K2 45.91(17) . .
O13 Nb10 K2 50.07(17) . .
O46 Nb10 K2 120.85(16) . .
O36 Nb10 K2 123.71(15) . .
O6 Nb10 K2 62.65(14) . .
O140 Nb11 O79 101.1(3) . .
O140 Nb11 O81 101.2(3) . .
O79 Nb11 O81 91.9(2) . .
O140 Nb11 O80 97.9(2) . .
O79 Nb11 O80 88.3(2) . .
O81 Nb11 O80 160.4(2) . .
O140 Nb11 O59 97.7(2) . .
O79 Nb11 O59 160.8(2) . .
O81 Nb11 O59 87.6(2) . .
O80 Nb11 O59 85.9(2) . .
O140 Nb11 O142 175.8(2) . .
O79 Nb11 O142 83.1(2) . .
O81 Nb11 O142 79.1(2) . .
O80 Nb11 O142 81.5(2) . .
O59 Nb11 O142 78.0(2) . .
O140 Nb11 K1 123.6(2) . .
O79 Nb11 K1 46.75(16) . .
O81 Nb11 K1 50.13(16) . .
O80 Nb11 K1 120.33(16) . .
O59 Nb11 K1 122.77(16) . .
O142 Nb11 K1 59.82(14) . .
O59 Nb12 O70 105.3(2) . .
O59 Nb12 O72 104.3(2) . .
O70 Nb12 O72 94.6(2) . .
O59 Nb12 O102 97.2(2) . .
O70 Nb12 O102 89.5(2) . .
O72 Nb12 O102 156.2(2) . .
O59 Nb12 O94 95.5(2) . .
O70 Nb12 O94 156.7(2) . .
O72 Nb12 O94 90.1(2) . .
O102 Nb12 O94 77.5(2) . .
O59 Nb12 O97 171.1(2) . .
O70 Nb12 O97 80.6(2) . .
O72 Nb12 O97 81.6(2) . .
O102 Nb12 O97 76.0(2) . .
O94 Nb12 O97 77.6(2) . .
O59 Nb12 Nb38 140.01(18) . .
O70 Nb12 Nb38 34.70(17) . .
O72 Nb12 Nb38 85.38(17) . .
O102 Nb12 Nb38 84.76(14) . .
O94 Nb12 Nb38 123.58(15) . .
O97 Nb12 Nb38 46.09(14) . .
O59 Nb12 Nb45 138.19(17) . .
O70 Nb12 Nb45 85.28(16) . .
O72 Nb12 Nb45 33.92(18) . .
O102 Nb12 Nb45 123.68(15) . .
O94 Nb12 Nb45 86.05(14) . .
O97 Nb12 Nb45 47.83(14) . .
Nb38 Nb12 Nb45 60.87(3) . .
O59 Nb12 Nb9 86.76(17) . .
O70 Nb12 Nb9 131.95(17) . .
O72 Nb12 Nb9 127.85(19) . .
O102 Nb12 Nb9 42.49(14) . .
O94 Nb12 Nb9 37.74(14) . .
O97 Nb12 Nb9 84.35(14) . .
Nb38 Nb12 Nb9 118.03(3) . .
Nb45 Nb12 Nb9 116.27(3) . .
O31 Nb13 O13 100.6(3) . .
O31 Nb13 O38 100.7(2) . .
O13 Nb13 O38 98.1(2) . .
O31 Nb13 O48 99.9(2) . .
O13 Nb13 O48 155.3(2) . .
O38 Nb13 O48 91.4(2) . .
O31 Nb13 O39 100.6(2) . .
O13 Nb13 O39 88.4(2) . .
O38 Nb13 O39 156.2(2) . .
O48 Nb13 O39 74.5(2) . .
O31 Nb13 O54 171.1(2) . .
O13 Nb13 O54 85.6(2) . .
O38 Nb13 O54 84.5(2) . .
O48 Nb13 O54 72.67(19) . .
O39 Nb13 O54 73.05(18) . .
O31 Nb13 Nb22 89.29(19) . .
O13 Nb13 Nb22 127.09(17) . .
O38 Nb13 Nb22 131.17(16) . .
O48 Nb13 Nb22 39.78(14) . .
O39 Nb13 Nb22 38.83(14) . .
O54 Nb13 Nb22 81.87(13) . .
O31 Nb13 Nb4 136.3(2) . .
O13 Nb13 Nb4 123.07(15) . .
O38 Nb13 Nb4 76.96(16) . .
O48 Nb13 Nb4 37.57(14) . .
O39 Nb13 Nb4 80.29(14) . .
O54 Nb13 Nb4 37.71(13) . .
Nb22 Nb13 Nb4 63.94(2) . .
O31 Nb13 Nb5 138.1(2) . .
O13 Nb13 Nb5 76.35(16) . .
O38 Nb13 Nb5 121.13(15) . .
O48 Nb13 Nb5 79.24(14) . .
O39 Nb13 Nb5 38.29(14) . .
O54 Nb13 Nb5 37.03(12) . .
Nb22 Nb13 Nb5 63.14(2) . .
Nb4 Nb13 Nb5 60.66(2) . .
O31 Nb13 K2 96.4(2) . .
O13 Nb13 K2 51.30(17) . .
O38 Nb13 K2 48.28(17) . .
O48 Nb13 K2 138.84(15) . .
O39 Nb13 K2 138.60(15) . .
O54 Nb13 K2 92.46(14) . .
Nb22 Nb13 K2 174.30(6) . .
Nb4 Nb13 K2 111.74(6) . .
Nb5 Nb13 K2 111.75(6) . .
O121 Nb14 O9 101.2(3) . .
O121 Nb14 O20 101.7(3) . .
O9 Nb14 O20 97.0(2) . .
O121 Nb14 O15 99.6(3) . .
O9 Nb14 O15 155.9(2) . .
O20 Nb14 O15 90.4(2) . .
O121 Nb14 O50 100.0(2) . .
O9 Nb14 O50 89.8(2) . .
O20 Nb14 O50 155.5(2) . .
O15 Nb14 O50 74.8(2) . .
O121 Nb14 O53 170.6(2) . .
O9 Nb14 O53 84.7(2) . .
O20 Nb14 O53 84.5(2) . .
O15 Nb14 O53 73.18(19) . .
O50 Nb14 O53 72.63(19) . .
O121 Nb14 Nb32 88.8(2) . .
O9 Nb14 Nb32 128.74(16) . .
O20 Nb14 Nb32 130.23(16) . .
O15 Nb14 Nb32 39.84(15) . .
O50 Nb14 Nb32 39.04(15) . .
O53 Nb14 Nb32 81.83(12) . .
O121 Nb14 Nb27 136.4(2) . .
O9 Nb14 Nb27 122.41(16) . .
O20 Nb14 Nb27 76.19(16) . .
O15 Nb14 Nb27 37.78(15) . .
O50 Nb14 Nb27 80.28(14) . .
O53 Nb14 Nb27 38.06(13) . .
Nb32 Nb14 Nb27 63.90(2) . .
O121 Nb14 Nb18 137.1(2) . .
O9 Nb14 Nb18 76.79(16) . .
O20 Nb14 Nb18 121.10(16) . .
O15 Nb14 Nb18 79.77(15) . .
O50 Nb14 Nb18 37.97(14) . .
O53 Nb14 Nb18 36.90(13) . .
Nb32 Nb14 Nb18 63.21(2) . .
Nb27 Nb14 Nb18 60.96(2) . .
O121 Nb14 K2 97.7(2) . .
O9 Nb14 K2 51.35(17) . .
O20 Nb14 K2 47.14(16) . .
O15 Nb14 K2 136.69(16) . .
O50 Nb14 K2 139.82(16) . .
O53 Nb14 K2 91.65(13) . .
Nb32 Nb14 K2 173.34(6) . .
Nb27 Nb14 K2 109.98(6) . .
Nb18 Nb14 K2 112.01(6) . .
O115 Nb15 O3 103.2(3) . .
O115 Nb15 O20 100.8(3) . .
O3 Nb15 O20 92.6(2) . .
O115 Nb15 O28 98.9(3) . .
O3 Nb15 O28 157.3(2) . .
O20 Nb15 O28 88.2(2) . .
O115 Nb15 O40 96.7(3) . .
O3 Nb15 O40 87.6(2) . .
O20 Nb15 O40 161.9(2) . .
O28 Nb15 O40 84.8(2) . .
O115 Nb15 O14 175.8(2) . .
O3 Nb15 O14 78.1(2) . .
O20 Nb15 O14 83.0(2) . .
O28 Nb15 O14 79.5(2) . .
O40 Nb15 O14 79.37(19) . .
O115 Nb15 K2 124.4(2) . .
O3 Nb15 K2 52.20(17) . .
O20 Nb15 K2 45.19(16) . .
O28 Nb15 K2 117.40(16) . .
O40 Nb15 K2 125.45(15) . .
O14 Nb15 K2 59.53(14) . .
O117 Nb16 O3 101.7(2) . .
O117 Nb16 O16 100.5(3) . .
O3 Nb16 O16 95.4(2) . .
O117 Nb16 O55 98.6(2) . .
O3 Nb16 O55 157.4(2) . .
O16 Nb16 O55 90.5(2) . .
O117 Nb16 O37 101.7(3) . .
O3 Nb16 O37 90.2(2) . .
O16 Nb16 O37 155.4(2) . .
O55 Nb16 O37 76.0(2) . .
O117 Nb16 O56 171.0(2) . .
O3 Nb16 O56 86.04(19) . .
O16 Nb16 O56 83.0(2) . .
O55 Nb16 O56 72.98(18) . .
O37 Nb16 O56 73.47(19) . .
O117 Nb16 Nb23 89.8(2) . .
O3 Nb16 Nb23 130.05(17) . .
O16 Nb16 Nb23 130.34(16) . .
O55 Nb16 Nb23 39.88(15) . .
O37 Nb16 Nb23 39.85(14) . .
O56 Nb16 Nb23 81.66(12) . .
O117 Nb16 Nb1 135.67(19) . .
O3 Nb16 Nb1 122.60(15) . .
O16 Nb16 Nb1 76.15(16) . .
O55 Nb16 Nb1 38.27(14) . .
O37 Nb16 Nb1 80.64(14) . .
O56 Nb16 Nb1 36.94(12) . .
Nb23 Nb16 Nb1 63.59(2) . .
O117 Nb16 Nb6 139.4(2) . .
O3 Nb16 Nb6 77.58(16) . .
O16 Nb16 Nb6 120.02(16) . .
O55 Nb16 Nb6 80.56(14) . .
O37 Nb16 Nb6 38.30(14) . .
O56 Nb16 Nb6 37.51(13) . .
Nb23 Nb16 Nb6 63.55(2) . .
Nb1 Nb16 Nb6 60.67(2) . .
O117 Nb16 K2 95.8(2) . .
O3 Nb16 K2 51.91(17) . .
O16 Nb16 K2 45.32(17) . .
O55 Nb16 K2 135.39(16) . .
O37 Nb16 K2 141.00(15) . .
O56 Nb16 K2 92.54(13) . .
Nb23 Nb16 K2 173.48(6) . .
Nb1 Nb16 K2 109.93(6) . .
Nb6 Nb16 K2 113.25(6) . .
O63 Nb17 O61 101.1(3) . .
O63 Nb17 O64 100.5(3) . .
O61 Nb17 O64 95.3(2) . .
O63 Nb17 O96 101.9(2) . .
O61 Nb17 O96 90.3(2) . .
O64 Nb17 O96 155.3(2) . .
O63 Nb17 O105 99.7(2) . .
O61 Nb17 O105 157.1(2) . .
O64 Nb17 O105 90.4(2) . .
O96 Nb17 O105 75.9(2) . .
O63 Nb17 O108 171.8(2) . .
O61 Nb17 O108 85.7(2) . .
O64 Nb17 O108 83.3(2) . .
O96 Nb17 O108 73.18(19) . .
O105 Nb17 O108 72.93(18) . .
O63 Nb17 Nb35 90.2(2) . .
O61 Nb17 Nb35 130.18(16) . .
O64 Nb17 Nb35 130.33(16) . .
O96 Nb17 Nb35 39.94(15) . .
O105 Nb17 Nb35 39.94(15) . .
O108 Nb17 Nb35 81.84(12) . .
O63 Nb17 Nb7 136.7(2) . .
O61 Nb17 Nb7 122.19(16) . .
O64 Nb17 Nb7 76.29(16) . .
O96 Nb17 Nb7 80.38(14) . .
O105 Nb17 Nb7 38.23(14) . .
O108 Nb17 Nb7 36.93(12) . .
Nb35 Nb17 Nb7 63.73(2) . .
O63 Nb17 Nb19 139.2(2) . .
O61 Nb17 Nb19 77.24(16) . .
O64 Nb17 Nb19 120.24(16) . .
O96 Nb17 Nb19 38.11(14) . .
O105 Nb17 Nb19 80.68(14) . .
O108 Nb17 Nb19 37.50(12) . .
Nb35 Nb17 Nb19 63.85(2) . .
Nb7 Nb17 Nb19 60.74(2) . .
O63 Nb17 K1 95.8(2) . .
O61 Nb17 K1 51.56(16) . .
O64 Nb17 K1 45.46(17) . .
O96 Nb17 K1 140.60(16) . .
O105 Nb17 K1 135.35(16) . .
O108 Nb17 K1 92.09(13) . .
Nb35 Nb17 K1 173.30(6) . .
Nb7 Nb17 K1 109.64(6) . .
Nb19 Nb17 K1 112.65(6) . .
O18 Nb18 O21 105.6(2) . .
O18 Nb18 O30 104.4(2) . .
O21 Nb18 O30 94.2(2) . .
O18 Nb18 O53 96.8(2) . .
O21 Nb18 O53 90.1(2) . .
O30 Nb18 O53 156.3(2) . .
O18 Nb18 O50 95.4(2) . .
O21 Nb18 O50 156.8(2) . .
O30 Nb18 O50 90.1(2) . .
O53 Nb18 O50 77.4(2) . .
O18 Nb18 O33 171.2(2) . .
O21 Nb18 O33 80.6(2) . .
O30 Nb18 O33 81.0(2) . .
O53 Nb18 O33 76.76(19) . .
O50 Nb18 O33 77.5(2) . .
O18 Nb18 Nb36 140.07(18) . .
O21 Nb18 Nb36 34.45(17) . .
O30 Nb18 Nb36 85.27(17) . .
O53 Nb18 Nb36 85.21(14) . .
O50 Nb18 Nb36 123.70(14) . .
O33 Nb18 Nb36 46.29(14) . .
O18 Nb18 Nb43 138.10(17) . .
O21 Nb18 Nb43 84.70(16) . .
O30 Nb18 Nb43 33.74(17) . .
O53 Nb18 Nb43 124.14(14) . .
O50 Nb18 Nb43 86.25(14) . .
O33 Nb18 Nb43 47.48(13) . .
Nb36 Nb18 Nb43 60.76(2) . .
O18 Nb18 Nb14 87.08(17) . .
O21 Nb18 Nb14 132.09(17) . .
O30 Nb18 Nb14 127.80(18) . .
O53 Nb18 Nb14 42.07(14) . .
O50 Nb18 Nb14 37.79(14) . .
O33 Nb18 Nb14 84.14(13) . .
Nb36 Nb18 Nb14 117.72(3) . .
Nb43 Nb18 Nb14 116.21(3) . .
O91 Nb19 O138 106.2(2) . .
O91 Nb19 O139 103.4(2) . .
O138 Nb19 O139 95.5(3) . .
O91 Nb19 O108 95.0(2) . .
O138 Nb19 O108 156.3(2) . .
O139 Nb19 O108 89.7(2) . .
O91 Nb19 O96 96.4(2) . .
O138 Nb19 O96 89.8(2) . .
O139 Nb19 O96 157.1(2) . .
O108 Nb19 O96 77.08(19) . .
O91 Nb19 O95 170.0(2) . .
O138 Nb19 O95 81.9(2) . .
O139 Nb19 O95 81.3(2) . .
O108 Nb19 O95 75.96(19) . .
O96 Nb19 O95 77.42(19) . .
O91 Nb19 Nb33 137.67(18) . .
O138 Nb19 Nb33 86.4(2) . .
O139 Nb19 Nb33 34.35(17) . .
O108 Nb19 Nb33 84.88(14) . .
O96 Nb19 Nb33 124.43(14) . .
O95 Nb19 Nb33 47.15(13) . .
O91 Nb19 Nb48 140.48(17) . .
O138 Nb19 Nb48 34.32(18) . .
O139 Nb19 Nb48 85.50(17) . .
O108 Nb19 Nb48 123.77(14) . .
O96 Nb19 Nb48 86.50(14) . .
O95 Nb19 Nb48 47.92(13) . .
Nb33 Nb19 Nb48 61.37(3) . .
O91 Nb19 Nb17 86.44(17) . .
O138 Nb19 Nb17 126.8(2) . .
O139 Nb19 Nb17 132.36(18) . .
O108 Nb19 Nb17 42.72(13) . .
O96 Nb19 Nb17 36.95(14) . .
O95 Nb19 Nb17 83.90(13) . .
Nb33 Nb19 Nb17 118.45(3) . .
Nb48 Nb19 Nb17 115.98(3) . .
O1 Nb20 O9 101.5(3) . .
O1 Nb20 O38 101.2(2) . .
O9 Nb20 O38 91.7(2) . .
O1 Nb20 O32 97.9(3) . .
O9 Nb20 O32 160.2(2) . .
O38 Nb20 O32 88.1(2) . .
O1 Nb20 O18 97.5(2) . .
O9 Nb20 O18 88.6(2) . .
O38 Nb20 O18 160.8(2) . .
O32 Nb20 O18 85.2(2) . .
O1 Nb20 O10 175.5(2) . .
O9 Nb20 O10 79.2(2) . .
O38 Nb20 O10 83.1(2) . .
O32 Nb20 O10 81.1(2) . .
O18 Nb20 O10 78.1(2) . .
O1 Nb20 K2 123.1(2) . .
O9 Nb20 K2 49.47(16) . .
O38 Nb20 K2 46.82(17) . .
O32 Nb20 K2 120.77(16) . .
O18 Nb20 K2 123.70(16) . .
O10 Nb20 K2 60.78(14) . .
O143 Nb21 O64 101.6(2) . .
O143 Nb21 O71 101.9(2) . .
O64 Nb21 O71 91.3(2) . .
O143 Nb21 O87 98.0(2) . .
O64 Nb21 O87 89.0(2) . .
O71 Nb21 O87 159.5(2) . .
O143 Nb21 O100 97.5(2) . .
O64 Nb21 O100 160.7(2) . .
O71 Nb21 O100 87.1(2) . .
O87 Nb21 O100 85.8(2) . .
O143 Nb21 O69 173.8(2) . .
O64 Nb21 O69 84.2(2) . .
O71 Nb21 O69 79.8(2) . .
O87 Nb21 O69 79.8(2) . .
O100 Nb21 O69 76.57(19) . .
O143 Nb21 K1 123.7(2) . .
O64 Nb21 K1 45.19(17) . .
O71 Nb21 K1 50.81(17) . .
O87 Nb21 K1 119.65(15) . .
O100 Nb21 K1 123.52(15) . .
O69 Nb21 K1 62.04(14) . .
O113 Nb22 O45 103.0(3) . .
O113 Nb22 O49 103.5(3) . .
O45 Nb22 O49 93.5(2) . .
O113 Nb22 O39 102.4(3) . .
O45 Nb22 O39 152.4(2) . .
O49 Nb22 O39 90.9(2) . .
O113 Nb22 O48 102.8(2) . .
O45 Nb22 O48 89.0(2) . .
O49 Nb22 O48 152.3(2) . .
O39 Nb22 O48 74.9(2) . .
O113 Nb22 O35 176.3(2) . .
O45 Nb22 O35 79.2(2) . .
O49 Nb22 O35 79.2(2) . .
O39 Nb22 O35 74.87(18) . .
O48 Nb22 O35 74.13(18) . .
O113 Nb22 Nb13 92.2(2) . .
O45 Nb22 Nb13 128.55(17) . .
O49 Nb22 Nb13 130.47(17) . .
O39 Nb22 Nb13 39.56(14) . .
O48 Nb22 Nb13 39.51(14) . .
O35 Nb22 Nb13 84.04(12) . .
O113 Nb22 Nb40 135.2(2) . .
O45 Nb22 Nb40 32.36(16) . .
O49 Nb22 Nb40 82.72(17) . .
O39 Nb22 Nb40 121.96(14) . .
O48 Nb22 Nb40 84.82(14) . .
O35 Nb22 Nb40 47.20(12) . .
Nb13 Nb22 Nb40 117.48(3) . .
O114 Nb23 O42 102.3(3) . .
O114 Nb23 O8 103.1(3) . .
O42 Nb23 O8 94.1(2) . .
O114 Nb23 O37 101.8(2) . .
O42 Nb23 O37 154.3(2) . .
O8 Nb23 O37 89.0(2) . .
O114 Nb23 O55 102.4(3) . .
O42 Nb23 O55 90.4(2) . .
O8 Nb23 O55 152.5(2) . .
O37 Nb23 O55 75.8(2) . .
O114 Nb23 O41 177.0(2) . .
O42 Nb23 O41 80.0(2) . .
O8 Nb23 O41 78.6(2) . .
O37 Nb23 O41 75.65(19) . .
O55 Nb23 O41 75.50(18) . .
O114 Nb23 Nb16 92.3(2) . .
O42 Nb23 Nb16 130.14(18) . .
O8 Nb23 Nb16 128.84(17) . .
O37 Nb23 Nb16 39.84(14) . .
O55 Nb23 Nb16 39.70(14) . .
O41 Nb23 Nb16 84.69(12) . .
O114 Nb23 Nb28 135.2(2) . .
O42 Nb23 Nb28 33.00(17) . .
O8 Nb23 Nb28 83.54(17) . .
O37 Nb23 Nb28 122.81(14) . .
O55 Nb23 Nb28 85.68(14) . .
O41 Nb23 Nb28 47.26(12) . .
Nb16 Nb23 Nb28 118.13(3) . .
O74 Nb24 O93 103.4(3) . .
O74 Nb24 O144 103.3(2) . .
O93 Nb24 O144 90.5(2) . .
O74 Nb24 O98 102.1(2) . .
O93 Nb24 O98 87.1(2) . .
O144 Nb24 O98 154.3(2) . .
O74 Nb24 O88 102.3(2) . .
O93 Nb24 O88 154.1(2) . .
O144 Nb24 O88 87.1(2) . .
O98 Nb24 O88 84.1(2) . .
O74 Nb24 O101 177.2(2) . .
O93 Nb24 O101 78.8(2) . .
O144 Nb24 O101 78.2(2) . .
O98 Nb24 O101 76.24(19) . .
O88 Nb24 O101 75.38(18) . .
O74 Nb24 Nb2 134.84(19) . .
O93 Nb24 Nb2 79.16(16) . .
O144 Nb24 Nb2 121.79(16) . .
O98 Nb24 Nb2 32.81(14) . .
O88 Nb24 Nb2 80.27(14) . .
O101 Nb24 Nb2 43.58(12) . .
O74 Nb24 Nb8 134.0(2) . .
O93 Nb24 Nb8 122.55(16) . .
O144 Nb24 Nb8 78.55(16) . .
O98 Nb24 Nb8 81.31(15) . .
O88 Nb24 Nb8 31.84(14) . .
O101 Nb24 Nb8 43.75(12) . .
Nb2 Nb24 Nb8 61.48(2) . .
O12 Nb25 O22 104.1(3) . .
O12 Nb25 O122 103.6(3) . .
O22 Nb25 O122 90.9(2) . .
O12 Nb25 O47 102.3(2) . .
O22 Nb25 O47 86.7(2) . .
O122 Nb25 O47 153.8(2) . .
O12 Nb25 O44 101.6(2) . .
O22 Nb25 O44 154.0(2) . .
O122 Nb25 O44 86.8(2) . .
O47 Nb25 O44 84.2(2) . .
O12 Nb25 O35 176.4(2) . .
O22 Nb25 O35 78.9(2) . .
O122 Nb25 O35 78.2(2) . .
O47 Nb25 O35 75.70(19) . .
O44 Nb25 O35 75.32(18) . .
O12 Nb25 Nb5 134.9(2) . .
O22 Nb25 Nb5 78.93(16) . .
O122 Nb25 Nb5 121.42(16) . .
O47 Nb25 Nb5 32.62(14) . .
O44 Nb25 Nb5 80.30(14) . .
O35 Nb25 Nb5 43.23(12) . .
O12 Nb25 Nb4 133.4(2) . .
O22 Nb25 Nb4 122.54(16) . .
O122 Nb25 Nb4 78.19(17) . .
O47 Nb25 Nb4 81.15(15) . .
O44 Nb25 Nb4 31.87(14) . .
O35 Nb25 Nb4 43.67(12) . .
Nb5 Nb25 Nb4 61.43(2) . .
O130 Nb26 O76 103.7(3) . .
O130 Nb26 O67 103.4(3) . .
O76 Nb26 O67 88.5(2) . .
O130 Nb26 O99 102.8(3) . .
O76 Nb26 O99 87.5(2) . .
O67 Nb26 O99 153.8(2) . .
O130 Nb26 O106 104.0(3) . .
O76 Nb26 O106 152.1(2) . .
O67 Nb26 O106 87.6(2) . .
O99 Nb26 O106 84.0(2) . .
O130 Nb26 O95 178.5(2) . .
O76 Nb26 O95 77.7(2) . .
O67 Nb26 O95 77.1(2) . .
O99 Nb26 O95 76.8(2) . .
O106 Nb26 O95 74.54(19) . .
O130 Nb26 Nb7 135.5(2) . .
O76 Nb26 Nb7 120.75(17) . .
O67 Nb26 Nb7 78.67(16) . .
O99 Nb26 Nb7 81.19(16) . .
O106 Nb26 Nb7 31.60(15) . .
O95 Nb26 Nb7 43.11(12) . .
O130 Nb26 Nb48 134.6(2) . .
O76 Nb26 Nb48 30.89(17) . .
O67 Nb26 Nb48 80.70(17) . .
O99 Nb26 Nb48 82.63(17) . .
O106 Nb26 Nb48 121.36(15) . .
O95 Nb26 Nb48 46.82(12) . .
Nb7 Nb26 Nb48 89.87(3) . .
O130 Nb26 Nb35 134.0(2) . .
O76 Nb26 Nb35 78.50(18) . .
O67 Nb26 Nb35 122.65(16) . .
O99 Nb26 Nb35 31.34(16) . .
O106 Nb26 Nb35 80.45(15) . .
O95 Nb26 Nb35 45.65(12) . .
Nb7 Nb26 Nb35 62.43(2) . .
Nb48 Nb26 Nb35 60.18(3) . .
O130 Nb26 Nb33 134.5(2) . .
O76 Nb26 Nb33 81.26(18) . .
O67 Nb26 Nb33 31.16(16) . .
O99 Nb26 Nb33 122.68(16) . .
O106 Nb26 Nb33 81.18(15) . .
O95 Nb26 Nb33 45.92(12) . .
Nb7 Nb26 Nb33 58.78(2) . .
Nb48 Nb26 Nb33 60.21(3) . .
Nb35 Nb26 Nb33 91.49(3) . .
O28 Nb27 O25 104.3(2) . .
O28 Nb27 O23 102.3(2) . .
O25 Nb27 O23 94.0(2) . .
O28 Nb27 O53 97.4(2) . .
O25 Nb27 O53 156.6(2) . .
O23 Nb27 O53 89.7(2) . .
O28 Nb27 O15 97.5(2) . .
O25 Nb27 O15 90.5(2) . .
O23 Nb27 O15 157.9(2) . .
O53 Nb27 O15 78.0(2) . .
O28 Nb27 O33 172.9(2) . .
O25 Nb27 O33 81.3(2) . .
O23 Nb27 O33 81.4(2) . .
O53 Nb27 O33 76.41(19) . .
O15 Nb27 O33 77.9(2) . .
O28 Nb27 Nb36 137.25(17) . .
O25 Nb27 Nb36 84.18(18) . .
O23 Nb27 Nb36 34.91(17) . .
O53 Nb27 Nb36 85.79(14) . .
O15 Nb27 Nb36 124.65(15) . .
O33 Nb27 Nb36 46.83(14) . .
O28 Nb27 Nb14 87.94(16) . .
O25 Nb27 Nb14 128.23(18) . .
O23 Nb27 Nb14 132.80(17) . .
O53 Nb27 Nb14 43.07(14) . .
O15 Nb27 Nb14 37.77(15) . .
O33 Nb27 Nb14 85.07(14) . .
Nb36 Nb27 Nb14 119.81(3) . .
O28 Nb27 Nb47 137.60(17) . .
O25 Nb27 Nb47 33.28(17) . .
O23 Nb27 Nb47 86.28(16) . .
O53 Nb27 Nb47 124.34(14) . .
O15 Nb27 Nb47 85.69(15) . .
O33 Nb27 Nb47 48.09(14) . .
Nb36 Nb27 Nb47 61.23(3) . .
Nb14 Nb27 Nb47 116.43(3) . .
O124 Nb28 O119 103.4(3) . .
O124 Nb28 O34 103.1(3) . .
O119 Nb28 O34 88.7(2) . .
O124 Nb28 O42 102.8(3) . .
O119 Nb28 O42 153.7(2) . .
O34 Nb28 O42 87.2(2) . .
O124 Nb28 O52 104.5(3) . .
O119 Nb28 O52 87.7(2) . .
O34 Nb28 O52 152.2(2) . .
O42 Nb28 O52 83.9(2) . .
O124 Nb28 O41 178.6(3) . .
O119 Nb28 O41 76.8(2) . .
O34 Nb28 O41 78.2(2) . .
O42 Nb28 O41 76.9(2) . .
O52 Nb28 O41 74.18(19) . .
O124 Nb28 Nb1 135.6(2) . .
O119 Nb28 Nb1 78.70(16) . .
O34 Nb28 Nb1 121.25(17) . .
O42 Nb28 Nb1 81.25(16) . .
O52 Nb28 Nb1 31.29(15) . .
O41 Nb28 Nb1 43.05(12) . .
O124 Nb28 Nb23 134.1(2) . .
O119 Nb28 Nb23 122.47(17) . .
O34 Nb28 Nb23 78.58(17) . .
O42 Nb28 Nb23 31.40(16) . .
O52 Nb28 Nb23 80.21(15) . .
O41 Nb28 Nb23 45.75(12) . .
Nb1 Nb28 Nb23 62.45(2) . .
O141 Nb29 O61 102.1(3) . .
O141 Nb29 O57 100.0(3) . .
O61 Nb29 O57 93.2(2) . .
O141 Nb29 O78 99.9(3) . .
O61 Nb29 O78 157.2(2) . .
O57 Nb29 O78 88.7(2) . .
O141 Nb29 O91 96.3(3) . .
O61 Nb29 O91 87.9(2) . .
O57 Nb29 O91 163.0(2) . .
O78 Nb29 O91 83.9(2) . .
O141 Nb29 O73 176.8(2) . .
O61 Nb29 O73 78.4(2) . .
O57 Nb29 O73 83.1(2) . .
O78 Nb29 O73 79.3(2) . .
O91 Nb29 O73 80.5(2) . .
O141 Nb29 K1 123.6(2) . .
O61 Nb29 K1 52.48(17) . .
O57 Nb29 K1 45.69(16) . .
O78 Nb29 K1 117.79(16) . .
O91 Nb29 K1 126.25(16) . .
O73 Nb29 K1 59.24(14) . .
O58 Nb30 O89 102.8(3) . .
O58 Nb30 O92 102.7(3) . .
O89 Nb30 O92 93.2(3) . .
O58 Nb30 O104 103.1(3) . .
O89 Nb30 O104 91.2(2) . .
O92 Nb30 O104 152.1(2) . .
O58 Nb30 O103 103.1(3) . .
O89 Nb30 O103 152.7(2) . .
O92 Nb30 O103 89.4(2) . .
O104 Nb30 O103 74.6(2) . .
O58 Nb30 O101 177.1(2) . .
O89 Nb30 O101 79.4(2) . .
O92 Nb30 O101 78.8(2) . .
O104 Nb30 O101 74.94(18) . .
O103 Nb30 O101 74.46(18) . .
O58 Nb30 Nb3 93.0(2) . .
O89 Nb30 Nb3 130.45(17) . .
O92 Nb30 Nb3 128.84(18) . .
O104 Nb30 Nb3 39.26(14) . .
O103 Nb30 Nb3 39.49(14) . .
O101 Nb30 Nb3 84.20(12) . .
O58 Nb30 Nb42 134.9(2) . .
O89 Nb30 Nb42 82.83(17) . .
O92 Nb30 Nb42 32.33(17) . .
O104 Nb30 Nb42 121.65(14) . .
O103 Nb30 Nb42 85.04(14) . .
O101 Nb30 Nb42 46.83(12) . .
Nb3 Nb30 Nb42 117.45(3) . .
O78 Nb31 O82 104.1(2) . .
O78 Nb31 O83 102.5(2) . .
O82 Nb31 O83 94.1(2) . .
O78 Nb31 O102 97.4(2) . .
O82 Nb31 O102 156.7(2) . .
O83 Nb31 O102 89.7(2) . .
O78 Nb31 O90 97.1(2) . .
O82 Nb31 O90 90.4(2) . .
O83 Nb31 O90 158.1(2) . .
O102 Nb31 O90 78.0(2) . .
O78 Nb31 O97 173.0(2) . .
O82 Nb31 O97 81.3(2) . .
O83 Nb31 O97 81.3(2) . .
O102 Nb31 O97 76.6(2) . .
O90 Nb31 O97 78.2(2) . .
O78 Nb31 Nb38 137.60(18) . .
O82 Nb31 Nb38 84.64(18) . .
O83 Nb31 Nb38 35.07(16) . .
O102 Nb31 Nb38 85.45(14) . .
O90 Nb31 Nb38 124.63(15) . .
O97 Nb31 Nb38 46.47(14) . .
O78 Nb31 Nb9 88.00(17) . .
O82 Nb31 Nb9 128.31(18) . .
O83 Nb31 Nb9 132.56(17) . .
O102 Nb31 Nb9 42.87(14) . .
O90 Nb31 Nb9 37.89(14) . .
O97 Nb31 Nb9 85.09(13) . .
Nb38 Nb31 Nb9 119.18(3) . .
O78 Nb31 Nb46 137.45(17) . .
O82 Nb31 Nb46 33.32(18) . .
O83 Nb31 Nb46 85.89(16) . .
O102 Nb31 Nb46 124.58(15) . .
O90 Nb31 Nb46 86.26(15) . .
O97 Nb31 Nb46 48.11(14) . .
Nb38 Nb31 Nb46 61.12(3) . .
Nb9 Nb31 Nb46 116.84(3) . .
O19 Nb32 O17 103.3(3) . .
O19 Nb32 O24 102.5(3) . .
O17 Nb32 O24 93.9(3) . .
O19 Nb32 O50 102.5(3) . .
O17 Nb32 O50 91.1(2) . .
O24 Nb32 O50 152.6(2) . .
O19 Nb32 O15 102.6(3) . .
O17 Nb32 O15 152.5(2) . .
O24 Nb32 O15 89.1(2) . .
O50 Nb32 O15 74.7(2) . .
O19 Nb32 O33 176.6(2) . .
O17 Nb32 O33 79.4(2) . .
O24 Nb32 O33 79.3(2) . .
O50 Nb32 O33 75.23(19) . .
O15 Nb32 O33 74.40(19) . .
O19 Nb32 Nb14 92.3(2) . .
O17 Nb32 Nb14 130.65(19) . .
O24 Nb32 Nb14 128.17(18) . .
O50 Nb32 Nb14 39.63(15) . .
O15 Nb32 Nb14 39.11(15) . .
O33 Nb32 Nb14 84.28(12) . .
O19 Nb32 Nb43 135.9(2) . .
O17 Nb32 Nb43 32.68(18) . .
O24 Nb32 Nb43 83.72(18) . .
O50 Nb32 Nb43 86.11(15) . .
O15 Nb32 Nb43 121.24(15) . .
O33 Nb32 Nb43 46.93(12) . .
Nb14 Nb32 Nb43 118.13(3) . .
O19 Nb32 Nb47 134.6(2) . .
O17 Nb32 Nb47 83.84(18) . .
O24 Nb32 Nb47 32.15(18) . .
O50 Nb32 Nb47 122.39(15) . .
O15 Nb32 Nb47 84.34(15) . .
O33 Nb32 Nb47 47.37(13) . .
Nb14 Nb32 Nb47 116.96(3) . .
Nb43 Nb32 Nb47 60.44(3) . .
O128 Nb33 O67 103.8(3) . .
O128 Nb33 O136 102.6(3) . .
O67 Nb33 O136 89.0(2) . .
O128 Nb33 O84 104.2(3) . .
O67 Nb33 O84 88.1(2) . .
O136 Nb33 O84 152.9(2) . .
O128 Nb33 O139 102.7(3) . .
O67 Nb33 O139 153.5(2) . .
O136 Nb33 O139 85.9(2) . .
O84 Nb33 O139 84.8(2) . .
O128 Nb33 O95 177.6(3) . .
O67 Nb33 O95 78.6(2) . .
O136 Nb33 O95 77.6(2) . .
O84 Nb33 O95 75.49(19) . .
O139 Nb33 O95 74.9(2) . .
O128 Nb33 Nb7 135.9(2) . .
O67 Nb33 Nb7 80.13(16) . .
O136 Nb33 Nb7 121.43(18) . .
O84 Nb33 Nb7 31.77(14) . .
O139 Nb33 Nb7 80.45(15) . .
O95 Nb33 Nb7 43.86(13) . .
O128 Nb33 Nb19 134.2(2) . .
O67 Nb33 Nb19 121.94(16) . .
O136 Nb33 Nb19 77.59(18) . .
O84 Nb33 Nb19 81.18(15) . .
O139 Nb33 Nb19 31.65(15) . .
O95 Nb33 Nb19 43.43(13) . .
Nb7 Nb33 Nb19 61.68(2) . .
O128 Nb33 Nb26 135.3(2) . .
O67 Nb33 Nb26 31.53(16) . .
O136 Nb33 Nb26 81.50(18) . .
O84 Nb33 Nb26 82.09(15) . .
O139 Nb33 Nb26 121.99(16) . .
O95 Nb33 Nb26 47.10(13) . .
Nb7 Nb33 Nb26 60.13(2) . .
Nb19 Nb33 Nb26 90.42(3) . .
O118 Nb34 O5 104.0(3) . .
O118 Nb34 O22 103.4(3) . .
O5 Nb34 O22 88.7(2) . .
O118 Nb34 O26 104.4(3) . .
O5 Nb34 O26 151.5(2) . .
O22 Nb34 O26 87.6(2) . .
O118 Nb34 O49 103.8(3) . .
O5 Nb34 O49 86.6(2) . .
O22 Nb34 O49 152.8(2) . .
O26 Nb34 O49 83.9(2) . .
O118 Nb34 O35 178.7(3) . .
O5 Nb34 O35 77.3(2) . .
O22 Nb34 O35 76.4(2) . .
O26 Nb34 O35 74.35(19) . .
O49 Nb34 O35 76.36(19) . .
O118 Nb34 Nb5 135.9(2) . .
O5 Nb34 Nb5 120.08(17) . .
O22 Nb34 Nb5 77.91(16) . .
O26 Nb34 Nb5 31.77(15) . .
O49 Nb34 Nb5 81.32(16) . .
O35 Nb34 Nb5 42.80(12) . .
O129 Nb35 O131 103.3(3) . .
O129 Nb35 O99 102.1(3) . .
O131 Nb35 O99 93.4(2) . .
O129 Nb35 O105 101.7(3) . .
O131 Nb35 O105 153.2(2) . .
O99 Nb35 O105 90.5(2) . .
O129 Nb35 O96 102.8(3) . .
O131 Nb35 O96 90.1(2) . .
O99 Nb35 O96 153.4(2) . .
O105 Nb35 O96 75.2(2) . .
O129 Nb35 O95 176.6(3) . .
O131 Nb35 O95 79.4(2) . .
O99 Nb35 O95 79.8(2) . .
O105 Nb35 O95 75.31(19) . .
O96 Nb35 O95 74.91(19) . .
O129 Nb35 Nb17 92.2(2) . .
O131 Nb35 Nb17 129.32(18) . .
O99 Nb35 Nb17 130.40(17) . .
O105 Nb35 Nb17 39.89(15) . .
O96 Nb35 Nb17 39.22(15) . .
O95 Nb35 Nb17 84.43(13) . .
O129 Nb35 Nb26 134.9(2) . .
O131 Nb35 Nb26 83.48(18) . .
O99 Nb35 Nb26 32.85(16) . .
O105 Nb35 Nb26 85.62(15) . .
O96 Nb35 Nb26 122.00(14) . .
O95 Nb35 Nb26 47.20(13) . .
Nb17 Nb35 Nb26 118.08(3) . .
O129 Nb35 Nb48 136.1(3) . .
O131 Nb35 Nb48 32.90(18) . .
O99 Nb35 Nb48 83.49(17) . .
O105 Nb35 Nb48 121.94(14) . .
O96 Nb35 Nb48 85.27(15) . .
O95 Nb35 Nb48 46.73(13) . .
Nb17 Nb35 Nb48 117.39(3) . .
Nb26 Nb35 Nb48 59.88(2) . .
O4 Nb36 O43 102.7(3) . .
O4 Nb36 O116 105.1(3) . .
O43 Nb36 O116 91.2(3) . .
O4 Nb36 O23 100.7(3) . .
O43 Nb36 O23 87.4(2) . .
O116 Nb36 O23 153.8(2) . .
O4 Nb36 O21 103.5(3) . .
O43 Nb36 O21 153.4(2) . .
O116 Nb36 O21 86.3(2) . .
O23 Nb36 O21 83.4(2) . .
O4 Nb36 O33 176.2(2) . .
O43 Nb36 O33 78.9(2) . .
O116 Nb36 O33 78.2(2) . .
O23 Nb36 O33 75.8(2) . .
O21 Nb36 O33 74.6(2) . .
O4 Nb36 Nb27 132.9(2) . .
O43 Nb36 Nb27 78.63(16) . .
O116 Nb36 Nb27 122.02(18) . .
O23 Nb36 Nb27 32.27(16) . .
O21 Nb36 Nb27 80.31(15) . .
O33 Nb36 Nb27 43.84(13) . .
O4 Nb36 Nb18 135.0(2) . .
O43 Nb36 Nb18 122.18(17) . .
O116 Nb36 Nb18 78.60(17) . .
O23 Nb36 Nb18 80.07(15) . .
O21 Nb36 Nb18 31.48(15) . .
O33 Nb36 Nb18 43.26(13) . .
Nb27 Nb36 Nb18 61.34(2) . .
O120 Nb37 O2 101.5(3) . .
O120 Nb37 O119 103.6(3) . .
O2 Nb37 O119 88.9(2) . .
O120 Nb37 O51 104.7(3) . .
O2 Nb37 O51 153.6(2) . .
O119 Nb37 O51 87.6(2) . .
O120 Nb37 O29 103.2(3) . .
O2 Nb37 O29 86.5(2) . .
O119 Nb37 O29 153.2(2) . .
O51 Nb37 O29 84.9(2) . .
O120 Nb37 O41 178.1(3) . .
O2 Nb37 O41 78.7(2) . .
O119 Nb37 O41 78.3(2) . .
O51 Nb37 O41 74.99(19) . .
O29 Nb37 O41 74.92(19) . .
O120 Nb37 Nb1 136.1(2) . .
O2 Nb37 Nb1 122.37(17) . .
O119 Nb37 Nb1 79.74(16) . .
O51 Nb37 Nb1 31.45(14) . .
O29 Nb37 Nb1 80.51(15) . .
O41 Nb37 Nb1 43.66(12) . .
O120 Nb37 Nb6 134.6(2) . .
O2 Nb37 Nb6 78.87(18) . .
O119 Nb37 Nb6 121.74(16) . .
O51 Nb37 Nb6 80.81(15) . .
O29 Nb37 Nb6 31.52(15) . .
O41 Nb37 Nb6 43.55(12) . .
Nb1 Nb37 Nb6 61.51(2) . .
O120 Nb37 Nb44 133.2(2) . .
O2 Nb37 Nb44 31.71(17) . .
O119 Nb37 Nb44 80.69(17) . .
O51 Nb37 Nb44 122.11(15) . .
O29 Nb37 Nb44 81.57(16) . .
O41 Nb37 Nb44 47.13(12) . .
Nb1 Nb37 Nb44 90.70(3) . .
Nb6 Nb37 Nb44 59.74(2) . .
O133 Nb38 O68 102.6(3) . .
O133 Nb38 O62 104.4(3) . .
O68 Nb38 O62 91.0(3) . .
O133 Nb38 O83 101.2(3) . .
O68 Nb38 O83 87.0(2) . .
O62 Nb38 O83 154.2(2) . .
O133 Nb38 O70 103.2(3) . .
O68 Nb38 O70 153.9(2) . .
O62 Nb38 O70 86.8(2) . .
O83 Nb38 O70 83.8(2) . .
O133 Nb38 O97 176.5(2) . .
O68 Nb38 O97 78.9(2) . .
O62 Nb38 O97 78.6(2) . .
O83 Nb38 O97 75.7(2) . .
O70 Nb38 O97 75.1(2) . .
O133 Nb38 Nb31 133.6(2) . .
O68 Nb38 Nb31 78.68(18) . .
O62 Nb38 Nb31 122.04(19) . .
O83 Nb38 Nb31 32.53(15) . .
O70 Nb38 Nb31 80.49(15) . .
O97 Nb38 Nb31 43.42(13) . .
O133 Nb38 Nb12 134.9(2) . .
O68 Nb38 Nb12 122.47(18) . .
O62 Nb38 Nb12 78.74(18) . .
O83 Nb38 Nb12 80.72(15) . .
O70 Nb38 Nb12 31.75(15) . .
O97 Nb38 Nb12 43.56(13) . .
Nb31 Nb38 Nb12 61.53(2) . .
O134 Nb39 O86 103.7(3) . .
O134 Nb39 O93 103.2(3) . .
O86 Nb39 O93 88.7(2) . .
O134 Nb39 O65 104.5(3) . .
O86 Nb39 O65 151.7(2) . .
O93 Nb39 O65 87.6(2) . .
O134 Nb39 O89 104.0(3) . .
O86 Nb39 O89 86.7(2) . .
O93 Nb39 O89 152.8(2) . .
O65 Nb39 O89 83.9(2) . .
O134 Nb39 O101 178.8(3) . .
O86 Nb39 O101 77.4(2) . .
O93 Nb39 O101 76.14(19) . .
O65 Nb39 O101 74.48(19) . .
O89 Nb39 O101 76.70(19) . .
O134 Nb39 Nb2 135.9(2) . .
O86 Nb39 Nb2 120.39(17) . .
O93 Nb39 Nb2 77.89(16) . .
O65 Nb39 Nb2 31.66(15) . .
O89 Nb39 Nb2 81.46(16) . .
O101 Nb39 Nb2 43.03(12) . .
O112 Nb40 O5 105.4(3) . .
O112 Nb40 O122 103.5(3) . .
O5 Nb40 O122 89.1(2) . .
O112 Nb40 O45 103.0(3) . .
O5 Nb40 O45 89.2(2) . .
O122 Nb40 O45 152.8(2) . .
O112 Nb40 O11 102.9(3) . .
O5 Nb40 O11 151.6(2) . .
O122 Nb40 O11 85.3(2) . .
O45 Nb40 O11 83.4(2) . .
O112 Nb40 O35 176.6(3) . .
O5 Nb40 O35 78.0(2) . .
O122 Nb40 O35 76.34(19) . .
O45 Nb40 O35 76.8(2) . .
O11 Nb40 O35 73.64(19) . .
O112 Nb40 Nb4 133.2(2) . .
O5 Nb40 Nb4 121.34(17) . .
O122 Nb40 Nb4 77.47(16) . .
O45 Nb40 Nb4 80.31(16) . .
O11 Nb40 Nb4 30.38(15) . .
O35 Nb40 Nb4 43.37(12) . .
O112 Nb40 Nb22 133.7(2) . .
O5 Nb40 Nb22 79.29(17) . .
O122 Nb40 Nb22 122.75(16) . .
O45 Nb40 Nb22 30.73(16) . .
O11 Nb40 Nb22 80.44(16) . .
O35 Nb40 Nb22 46.42(12) . .
Nb4 Nb40 Nb22 62.90(2) . .
O66 Nb41 O77 103.4(3) . .
O66 Nb41 O132 102.1(3) . .
O77 Nb41 O132 93.7(3) . .
O66 Nb41 O94 103.3(3) . .
O77 Nb41 O94 90.6(2) . .
O132 Nb41 O94 152.4(2) . .
O66 Nb41 O90 102.0(3) . .
O77 Nb41 O90 152.9(2) . .
O132 Nb41 O90 89.9(2) . .
O94 Nb41 O90 74.6(2) . .
O66 Nb41 O97 176.7(3) . .
O77 Nb41 O97 79.6(2) . .
O132 Nb41 O97 78.9(2) . .
O94 Nb41 O97 75.14(19) . .
O90 Nb41 O97 74.84(19) . .
O66 Nb41 Nb9 92.9(2) . .
O77 Nb41 Nb9 129.8(2) . .
O132 Nb41 Nb9 129.0(2) . .
O94 Nb41 Nb9 39.26(15) . .
O90 Nb41 Nb9 39.17(15) . .
O97 Nb41 Nb9 84.08(13) . .
O66 Nb41 Nb45 135.9(2) . .
O77 Nb41 Nb45 32.6(2) . .
O132 Nb41 Nb45 83.4(2) . .
O94 Nb41 Nb45 85.72(15) . .
O90 Nb41 Nb45 121.89(15) . .
O97 Nb41 Nb45 47.17(13) . .
Nb9 Nb41 Nb45 117.62(3) . .
O66 Nb41 Nb46 133.9(2) . .
O77 Nb41 Nb46 83.7(2) . .
O132 Nb41 Nb46 31.89(19) . .
O94 Nb41 Nb46 122.30(15) . .
O90 Nb41 Nb46 85.35(15) . .
O97 Nb41 Nb46 47.31(13) . .
Nb9 Nb41 Nb46 117.46(3) . .
Nb45 Nb41 Nb46 60.34(3) . .
O137 Nb42 O86 104.7(3) . .
O137 Nb42 O144 103.3(3) . .
O86 Nb42 O144 89.1(2) . .
O137 Nb42 O92 103.3(3) . .
O86 Nb42 O92 89.0(2) . .
O144 Nb42 O92 153.0(2) . .
O137 Nb42 O60 103.0(3) . .
O86 Nb42 O60 152.3(2) . .
O144 Nb42 O60 85.8(2) . .
O92 Nb42 O60 83.4(2) . .
O137 Nb42 O101 177.1(3) . .
O86 Nb42 O101 78.2(2) . .
O144 Nb42 O101 76.16(19) . .
O92 Nb42 O101 77.1(2) . .
O60 Nb42 O101 74.14(19) . .
O137 Nb42 Nb8 133.7(2) . .
O86 Nb42 Nb8 121.56(17) . .
O144 Nb42 Nb8 77.68(16) . .
O92 Nb42 Nb8 80.41(16) . .
O60 Nb42 Nb8 30.81(15) . .
O101 Nb42 Nb8 43.42(12) . .
O137 Nb42 Nb30 133.9(2) . .
O86 Nb42 Nb30 79.34(17) . .
O144 Nb42 Nb30 122.76(16) . .
O92 Nb42 Nb30 30.79(16) . .
O60 Nb42 Nb30 80.59(15) . .
O101 Nb42 Nb30 46.62(11) . .
Nb8 Nb42 Nb30 62.85(2) . .
O111 Nb43 O27 104.1(3) . .
O111 Nb43 O116 103.9(3) . .
O27 Nb43 O116 89.8(3) . .
O111 Nb43 O17 102.7(3) . .
O27 Nb43 O17 87.0(3) . .
O116 Nb43 O17 153.1(2) . .
O111 Nb43 O30 103.0(3) . .
O27 Nb43 O30 152.6(2) . .
O116 Nb43 O30 87.7(2) . .
O17 Nb43 O30 83.1(2) . .
O111 Nb43 O33 177.6(3) . .
O27 Nb43 O33 78.2(2) . .
O116 Nb43 O33 76.8(2) . .
O17 Nb43 O33 76.5(2) . .
O30 Nb43 O33 74.7(2) . .
O111 Nb43 Nb18 134.5(2) . .
O27 Nb43 Nb18 121.38(18) . .
O116 Nb43 Nb18 78.41(17) . .
O17 Nb43 Nb18 80.57(16) . .
O30 Nb43 Nb18 31.68(16) . .
O33 Nb43 Nb18 43.23(13) . .
O111 Nb43 Nb32 133.4(3) . .
O27 Nb43 Nb32 78.41(18) . .
O116 Nb43 Nb32 122.71(17) . .
O17 Nb43 Nb32 30.74(16) . .
O30 Nb43 Nb32 80.05(17) . .
O33 Nb43 Nb32 45.96(13) . .
Nb18 Nb43 Nb32 62.42(2) . .
O109 Nb44 O34 104.2(3) . .
O109 Nb44 O2 103.9(3) . .
O34 Nb44 O2 90.2(2) . .
O109 Nb44 O8 103.4(3) . .
O34 Nb44 O8 87.3(2) . .
O2 Nb44 O8 152.3(2) . .
O109 Nb44 O7 103.2(3) . .
O34 Nb44 O7 152.4(2) . .
O2 Nb44 O7 87.2(2) . .
O8 Nb44 O7 82.6(2) . .
O109 Nb44 O41 177.5(3) . .
O34 Nb44 O41 78.2(2) . .
O2 Nb44 O41 76.7(2) . .
O8 Nb44 O41 75.9(2) . .
O7 Nb44 O41 74.42(19) . .
O109 Nb44 Nb6 134.4(2) . .
O34 Nb44 Nb6 121.47(17) . .
O2 Nb44 Nb6 78.04(17) . .
O8 Nb44 Nb6 79.90(16) . .
O7 Nb44 Nb6 31.33(15) . .
O41 Nb44 Nb6 43.28(12) . .
O109 Nb44 Nb37 135.0(2) . .
O34 Nb44 Nb37 81.72(17) . .
O2 Nb44 Nb37 31.10(16) . .
O8 Nb44 Nb37 121.53(16) . .
O7 Nb44 Nb37 81.87(16) . .
O41 Nb44 Nb37 45.68(12) . .
Nb6 Nb44 Nb37 59.26(2) . .
O126 Nb45 O135 104.0(3) . .
O126 Nb45 O62 104.0(3) . .
O135 Nb45 O62 89.5(3) . .
O126 Nb45 O77 102.7(3) . .
O135 Nb45 O77 87.3(3) . .
O62 Nb45 O77 153.1(2) . .
O126 Nb45 O72 102.8(3) . .
O135 Nb45 O72 153.1(2) . .
O62 Nb45 O72 87.5(3) . .
O77 Nb45 O72 83.5(3) . .
O126 Nb45 O97 177.8(3) . .
O135 Nb45 O97 78.2(2) . .
O62 Nb45 O97 76.4(2) . .
O77 Nb45 O97 76.8(2) . .
O72 Nb45 O97 75.0(2) . .
O126 Nb45 Nb12 134.4(3) . .
O135 Nb45 Nb12 121.62(18) . .
O62 Nb45 Nb12 78.27(17) . .
O77 Nb45 Nb12 80.81(17) . .
O72 Nb45 Nb12 31.80(16) . .
O97 Nb45 Nb12 43.41(13) . .
O126 Nb45 Nb41 133.5(3) . .
O135 Nb45 Nb41 78.61(19) . .
O62 Nb45 Nb41 122.48(17) . .
O77 Nb45 Nb41 30.93(17) . .
O72 Nb45 Nb41 80.54(17) . .
O97 Nb45 Nb41 46.10(13) . .
Nb12 Nb45 Nb41 62.59(2) . .
O127 Nb46 O135 104.7(3) . .
O127 Nb46 O68 104.4(3) . .
O135 Nb46 O68 90.0(3) . .
O127 Nb46 O132 103.0(3) . .
O135 Nb46 O132 87.4(3) . .
O68 Nb46 O132 152.3(2) . .
O127 Nb46 O82 103.9(3) . .
O135 Nb46 O82 151.2(2) . .
O68 Nb46 O82 85.7(2) . .
O132 Nb46 O82 83.4(3) . .
O127 Nb46 O97 177.2(3) . .
O135 Nb46 O97 78.0(2) . .
O68 Nb46 O97 76.1(2) . .
O132 Nb46 O97 76.3(2) . .
O82 Nb46 O97 73.4(2) . .
O127 Nb46 Nb31 134.3(2) . .
O135 Nb46 Nb31 120.94(18) . .
O68 Nb46 Nb31 77.51(17) . .
O132 Nb46 Nb31 80.22(18) . .
O82 Nb46 Nb31 30.50(16) . .
O97 Nb46 Nb31 42.96(13) . .
O127 Nb46 Nb41 133.4(2) . .
O135 Nb46 Nb41 78.46(18) . .
O68 Nb46 Nb41 122.14(17) . .
O132 Nb46 Nb41 30.57(18) . .
O82 Nb46 Nb41 79.83(16) . .
O97 Nb46 Nb41 46.01(13) . .
Nb31 Nb46 Nb41 62.27(2) . .
O110 Nb47 O27 105.3(3) . .
O110 Nb47 O43 104.4(3) . .
O27 Nb47 O43 89.8(3) . .
O110 Nb47 O24 102.4(3) . .
O27 Nb47 O24 87.2(3) . .
O43 Nb47 O24 152.9(2) . .
O110 Nb47 O25 103.4(3) . .
O27 Nb47 O25 151.3(2) . .
O43 Nb47 O25 85.1(2) . .
O24 Nb47 O25 84.7(2) . .
O110 Nb47 O33 177.3(3) . .
O27 Nb47 O33 77.1(2) . .
O43 Nb47 O33 76.7(2) . .
O24 Nb47 O33 76.4(2) . .
O25 Nb47 O33 74.2(2) . .
O110 Nb47 Nb27 134.3(2) . .
O27 Nb47 Nb27 120.47(18) . .
O43 Nb47 Nb27 77.59(16) . .
O24 Nb47 Nb27 80.73(16) . .
O25 Nb47 Nb27 30.89(16) . .
O33 Nb47 Nb27 43.38(12) . .
O110 Nb47 Nb32 133.0(3) . .
O27 Nb47 Nb32 77.99(18) . .
O43 Nb47 Nb32 122.55(17) . .
O24 Nb47 Nb32 30.73(17) . .
O25 Nb47 Nb32 81.03(16) . .
O33 Nb47 Nb32 45.89(13) . .
Nb27 Nb47 Nb32 62.68(2) . .
O125 Nb48 O76 104.1(3) . .
O125 Nb48 O136 103.9(3) . .
O76 Nb48 O136 90.2(3) . .
O125 Nb48 O138 102.9(3) . .
O76 Nb48 O138 152.7(2) . .
O136 Nb48 O138 87.0(3) . .
O125 Nb48 O131 103.3(3) . .
O76 Nb48 O131 87.0(3) . .
O136 Nb48 O131 152.5(2) . .
O138 Nb48 O131 83.1(3) . .
O125 Nb48 O95 177.3(3) . .
O76 Nb48 O95 78.4(2) . .
O136 Nb48 O95 76.8(2) . .
O138 Nb48 O95 74.5(2) . .
O131 Nb48 O95 75.8(2) . .
O125 Nb48 Nb19 134.1(2) . .
O76 Nb48 Nb19 121.77(17) . .
O136 Nb48 Nb19 77.53(17) . .
O138 Nb48 Nb19 31.41(16) . .
O131 Nb48 Nb19 80.78(16) . .
O95 Nb48 Nb19 43.35(13) . .
O125 Nb48 Nb26 135.4(2) . .
O76 Nb48 Nb26 31.32(17) . .
O136 Nb48 Nb26 81.76(18) . .
O138 Nb48 Nb26 121.66(16) . .
O131 Nb48 Nb26 81.77(17) . .
O95 Nb48 Nb26 47.17(13) . .
Nb19 Nb48 Nb26 90.47(3) . .
O125 Nb48 Nb35 133.8(3) . .
O76 Nb48 Nb35 78.57(18) . .
O136 Nb48 Nb35 122.34(17) . .
O138 Nb48 Nb35 80.09(18) . .
O131 Nb48 Nb35 30.55(16) . .
O95 Nb48 Nb35 45.54(12) . .
Nb19 Nb48 Nb35 62.78(2) . .
Nb26 Nb48 Nb35 59.94(2) . .
Nb1 O56 Nb6 110.5(2) . .
Nb1 O56 Nb16 100.50(19) . .
Nb6 O56 Nb16 99.9(2) . .
Nb7 O108 Nb19 110.8(2) . .
Nb7 O108 Nb17 100.40(19) . .
Nb19 O108 Nb17 99.8(2) . .
Nb2 O107 Nb8 110.0(2) . .
Nb2 O107 Nb3 100.93(19) . .
Nb8 O107 Nb3 99.9(2) . .
Nb7 O106 Nb26 114.7(3) . .
Nb16 O55 Nb23 100.4(2) . .
Nb16 O55 Nb1 104.1(2) . .
Nb23 O55 Nb1 109.6(2) . .
Nb17 O105 Nb35 100.2(2) . .
Nb17 O105 Nb7 104.1(2) . .
Nb35 O105 Nb7 109.9(2) . .
Nb30 O104 Nb3 102.0(2) . .
Nb30 O104 Nb2 110.3(2) . .
Nb3 O104 Nb2 103.9(2) . .
Nb5 O54 Nb4 110.0(2) . .
Nb5 O54 Nb13 100.67(19) . .
Nb4 O54 Nb13 99.6(2) . .
Nb18 O53 Nb27 110.4(2) . .
Nb18 O53 Nb14 101.0(2) . .
Nb27 O53 Nb14 98.9(2) . .
Nb8 O103 Nb3 104.3(2) . .
Nb8 O103 Nb30 111.4(2) . .
Nb3 O103 Nb30 101.0(2) . .
Nb31 O102 Nb12 110.6(2) . .
Nb31 O102 Nb9 99.5(2) . .
Nb12 O102 Nb9 100.0(2) . .
Nb1 O52 Nb28 115.3(3) . .
Nb2 O101 Nb8 95.52(18) . .
Nb2 O101 Nb24 89.55(17) . .
Nb8 O101 Nb24 90.25(17) . .
Nb2 O101 Nb30 94.84(18) . .
Nb8 O101 Nb30 94.84(18) . .
Nb24 O101 Nb30 172.9(2) . .
Nb2 O101 Nb42 174.8(2) . .
Nb8 O101 Nb42 89.38(17) . .
Nb24 O101 Nb42 88.60(16) . .
Nb30 O101 Nb42 86.55(16) . .
Nb2 O101 Nb39 88.58(17) . .
Nb8 O101 Nb39 175.5(2) . .
Nb24 O101 Nb39 87.86(17) . .
Nb30 O101 Nb39 86.71(16) . .
Nb42 O101 Nb39 86.47(16) . .
Nb1 O51 Nb37 114.2(3) . .
Nb32 O50 Nb14 101.3(2) . .
Nb32 O50 Nb18 110.4(2) . .
Nb14 O50 Nb18 104.2(2) . .
Nb22 O49 Nb34 117.2(3) . .
Nb4 O48 Nb13 104.6(2) . .
Nb4 O48 Nb22 111.5(2) . .
Nb13 O48 Nb22 100.7(2) . .
Nb2 O100 Nb21 136.4(3) . .
Nb5 O47 Nb25 111.8(3) . .
Nb35 O99 Nb26 115.8(3) . .
Nb1 O46 Nb10 136.8(3) . .
Nb2 O98 Nb24 111.6(2) . .
Nb31 O97 Nb12 96.0(2) . .
Nb31 O97 Nb38 90.10(19) . .
Nb12 O97 Nb38 90.4(2) . .
Nb31 O97 Nb41 94.9(2) . .
Nb12 O97 Nb41 94.94(19) . .
Nb38 O97 Nb41 172.3(2) . .
Nb31 O97 Nb45 174.8(3) . .
Nb12 O97 Nb45 88.77(19) . .
Nb38 O97 Nb45 87.75(18) . .
Nb41 O97 Nb45 86.72(18) . .
Nb31 O97 Nb46 88.92(19) . .
Nb12 O97 Nb46 174.6(3) . .
Nb38 O97 Nb46 87.55(17) . .
Nb41 O97 Nb46 86.69(18) . .
Nb45 O97 Nb46 86.22(17) . .
Nb22 O45 Nb40 116.9(3) . .
Nb17 O96 Nb35 100.8(2) . .
Nb17 O96 Nb19 104.9(2) . .
Nb35 O96 Nb19 109.9(2) . .
Nb4 O44 Nb25 113.6(2) . .
Nb36 O43 Nb47 116.7(3) . .
Nb23 O42 Nb28 115.6(3) . .
Nb1 O41 Nb6 95.71(19) . .
Nb1 O41 Nb23 95.52(19) . .
Nb6 O41 Nb23 95.42(19) . .
Nb1 O41 Nb37 89.32(18) . .
Nb6 O41 Nb37 89.66(18) . .
Nb23 O41 Nb37 172.6(2) . .
Nb1 O41 Nb28 89.20(18) . .
Nb6 O41 Nb28 174.3(2) . .
Nb23 O41 Nb28 87.00(17) . .
Nb37 O41 Nb28 87.46(17) . .
Nb1 O41 Nb44 174.3(3) . .
Nb6 O41 Nb44 88.75(18) . .
Nb23 O41 Nb44 87.53(17) . .
Nb37 O41 Nb44 87.19(17) . .
Nb28 O41 Nb44 86.17(16) . .
Nb19 O95 Nb7 95.9(2) . .
Nb19 O95 Nb35 96.03(19) . .
Nb7 O95 Nb35 95.52(19) . .
Nb19 O95 Nb33 89.42(18) . .
Nb7 O95 Nb33 88.74(18) . .
Nb35 O95 Nb33 172.7(3) . .
Nb19 O95 Nb48 88.73(18) . .
Nb7 O95 Nb48 174.0(3) . .
Nb35 O95 Nb48 87.72(17) . .
Nb33 O95 Nb48 87.53(17) . .
Nb19 O95 Nb26 173.8(3) . .
Nb7 O95 Nb26 89.12(18) . .
Nb35 O95 Nb26 87.14(17) . .
Nb33 O95 Nb26 86.98(17) . .
Nb48 O95 Nb26 86.01(17) . .
Nb41 O94 Nb9 101.6(2) . .
Nb41 O94 Nb12 110.5(2) . .
Nb9 O94 Nb12 104.1(2) . .
Nb6 O40 Nb15 137.4(3) . .
Nb24 O93 Nb39 117.0(3) . .
Nb30 O92 Nb42 116.9(3) . .
Nb19 O91 Nb29 136.7(3) . .
Nb9 O90 Nb41 101.6(2) . .
Nb9 O90 Nb31 104.0(2) . .
Nb41 O90 Nb31 110.3(2) . .
Nb30 O89 Nb39 116.9(3) . .
Nb22 O39 Nb13 101.6(2) . .
Nb22 O39 Nb5 110.1(2) . .
Nb13 O39 Nb5 103.7(2) . .
Nb8 O88 Nb24 113.6(2) . .
Nb7 O87 Nb21 136.8(3) . .
Nb13 O38 Nb20 149.4(3) . .
Nb13 O38 K2 101.3(2) . .
Nb20 O38 K2 103.3(2) . .
Nb42 O86 Nb39 118.0(3) . .
Nb16 O37 Nb23 100.3(2) . .
Nb16 O37 Nb6 104.0(2) . .
Nb23 O37 Nb6 109.5(2) . .
Nb5 O36 Nb10 136.7(3) . .
Nb5 O35 Nb4 95.91(19) . .
Nb5 O35 Nb25 89.70(18) . .
Nb4 O35 Nb25 90.07(17) . .
Nb5 O35 Nb22 95.34(18) . .
Nb4 O35 Nb22 95.20(19) . .
Nb25 O35 Nb22 172.3(2) . .
Nb5 O35 Nb40 174.4(3) . .
Nb4 O35 Nb40 89.19(17) . .
Nb25 O35 Nb40 88.08(17) . .
Nb22 O35 Nb40 86.37(16) . .
Nb5 O35 Nb34 88.62(18) . .
Nb4 O35 Nb34 174.8(2) . .
Nb25 O35 Nb34 87.42(17) . .
Nb22 O35 Nb34 86.87(16) . .
Nb40 O35 Nb34 86.20(16) . .
Nb44 O34 Nb28 117.3(3) . .
Nb18 O33 Nb27 95.53(19) . .
Nb18 O33 Nb36 90.45(19) . .
Nb27 O33 Nb36 89.33(19) . .
Nb18 O33 Nb32 95.0(2) . .
Nb27 O33 Nb32 95.36(19) . .
Nb36 O33 Nb32 172.4(2) . .
Nb18 O33 Nb43 89.29(19) . .
Nb27 O33 Nb43 174.4(3) . .
Nb36 O33 Nb43 87.70(17) . .
Nb32 O33 Nb43 87.11(18) . .
Nb18 O33 Nb47 175.4(3) . .
Nb27 O33 Nb47 88.52(19) . .
Nb36 O33 Nb47 87.41(18) . .
Nb32 O33 Nb47 86.73(18) . .
Nb43 O33 Nb47 86.56(16) . .
Nb7 O84 Nb33 113.7(3) . .
Nb31 O83 Nb38 112.4(3) . .
Nb31 O82 Nb46 116.2(3) . .
Nb9 O81 Nb11 149.2(3) . .
Nb9 O81 K1 97.8(2) . .
Nb11 O81 K1 99.4(2) . .
Nb4 O32 Nb20 138.0(3) . .
Nb18 O30 Nb43 114.6(3) . .
Nb6 O29 Nb37 113.9(3) . .
Nb27 O28 Nb15 137.3(3) . .
Nb43 O27 Nb47 118.1(3) . .
Nb8 O80 Nb11 138.0(3) . .
Nb5 O26 Nb34 114.5(3) . .
Nb3 O79 Nb11 149.4(3) . .
Nb3 O79 K1 101.2(2) . .
Nb11 O79 K1 103.3(2) . .
Nb27 O25 Nb47 115.8(3) . .
Nb31 O78 Nb29 136.8(3) . .
Nb32 O24 Nb47 117.1(3) . .
Nb27 O23 Nb36 112.8(3) . .
Nb41 O77 Nb45 116.4(3) . .
Nb25 O22 Nb34 117.1(3) . .
Nb48 O76 Nb26 117.8(3) . .
Nb18 O21 Nb36 114.1(3) . .
Nb14 O20 Nb15 148.8(3) . .
Nb14 O20 K2 102.4(2) . .
Nb15 O20 K2 105.2(2) . .
Nb29 O73 K1 80.79(15) . .
Nb18 O18 Nb20 136.0(3) . .
Nb12 O72 Nb45 114.3(3) . .
Nb32 O17 Nb43 116.6(3) . .
Nb3 O71 Nb21 150.7(3) . .
Nb3 O71 K1 97.0(2) . .
Nb21 O71 K1 98.4(2) . .
Nb16 O16 Nb10 148.1(3) . .
Nb16 O16 K2 105.4(2) . .
Nb10 O16 K2 104.3(2) . .
Nb12 O70 Nb38 113.5(3) . .
Nb21 O69 K1 79.22(15) . .
Nb14 O15 Nb27 104.5(2) . .
Nb14 O15 Nb32 101.1(2) . .
Nb27 O15 Nb32 110.9(2) . .
Nb38 O68 Nb46 117.1(3) . .
Nb15 O14 K2 80.94(15) . .
Nb13 O13 Nb10 149.5(3) . .
Nb13 O13 K2 98.0(2) . .
Nb10 O13 K2 99.4(2) . .
Nb4 O11 Nb40 116.1(3) . .
Nb20 O10 K2 81.09(15) . .
Nb33 O67 Nb26 117.3(3) . .
Nb2 O65 Nb39 114.6(3) . .
Nb14 O9 Nb20 149.3(3) . .
Nb14 O9 K2 97.7(2) . .
Nb20 O9 K2 100.3(2) . .
Nb23 O8 Nb44 117.3(3) . .
Nb21 O64 Nb17 147.6(3) . .
Nb21 O64 K1 105.5(2) . .
Nb17 O64 K1 104.9(2) . .
Nb6 O7 Nb44 114.5(3) . .
Nb38 O62 Nb45 117.0(3) . .
Nb40 O5 Nb34 118.5(3) . .
Nb17 O61 Nb29 147.7(3) . .
Nb17 O61 K1 98.1(2) . .
Nb29 O61 K1 96.6(2) . .
Nb8 O60 Nb42 115.5(3) . .
Nb16 O3 Nb15 147.8(3) . .
Nb16 O3 K2 98.0(2) . .
Nb15 O3 K2 97.3(2) . .
Nb37 O2 Nb44 117.2(3) . .
Nb12 O59 Nb11 136.8(3) . .
Nb9 O57 Nb29 148.7(3) . .
Nb9 O57 K1 103.4(2) . .
Nb29 O57 K1 104.2(2) . .
Nb24 O144 Nb42 116.7(3) . .
Nb25 O122 Nb40 117.0(3) . .
Nb11 O142 K1 82.12(16) . .
Nb37 O119 Nb28 117.4(3) . .
Nb19 O139 Nb33 114.0(3) . .
Nb19 O138 Nb48 114.3(3) . .
Nb48 O136 Nb33 117.7(3) . .
Nb36 O116 Nb43 117.0(3) . .
Nb45 O135 Nb46 117.5(3) . .
Nb41 O132 Nb46 117.5(3) . .
Nb35 O131 Nb48 116.6(3) . .
O57 K1 O64 114.27(18) . .
O57 K1 O79 116.46(18) . .
O64 K1 O79 116.04(19) . .
O57 K1 O81 60.53(16) . .
O64 K1 O81 157.0(2) . .
O79 K1 O81 57.79(16) . .
O57 K1 O71 157.7(2) . .
O64 K1 O71 57.61(16) . .
O79 K1 O71 60.51(16) . .
O81 K1 O71 117.65(18) . .
O57 K1 O61 58.37(16) . .
O64 K1 O61 59.10(16) . .
O79 K1 O61 161.6(2) . .
O81 K1 O61 118.71(17) . .
O71 K1 O61 116.61(18) . .
O57 K1 O73 57.37(15) . .
O64 K1 O73 70.31(16) . .
O79 K1 O73 108.88(17) . .
O81 K1 O73 90.23(16) . .
O71 K1 O73 101.46(17) . .
O61 K1 O73 52.82(14) . .
O57 K1 O142 76.28(16) . .
O64 K1 O142 105.45(18) . .
O79 K1 O142 55.02(15) . .
O81 K1 O142 52.03(14) . .
O71 K1 O142 85.86(16) . .
O61 K1 O142 107.57(17) . .
O73 K1 O142 55.57(14) . .
O57 K1 O69 105.71(17) . .
O64 K1 O69 55.44(15) . .
O79 K1 O69 75.17(16) . .
O81 K1 O69 102.90(16) . .
O71 K1 O69 52.08(14) . .
O61 K1 O69 88.97(16) . .
O73 K1 O69 50.53(14) . .
O142 K1 O69 51.13(13) . .
O57 K1 Nb3 145.40(16) . .
O64 K1 Nb3 88.03(13) . .
O79 K1 Nb3 30.62(11) . .
O81 K1 Nb3 88.41(13) . .
O71 K1 Nb3 30.62(11) . .
O61 K1 Nb3 146.36(15) . .
O73 K1 Nb3 112.50(13) . .
O142 K1 Nb3 72.26(11) . .
O69 K1 Nb3 64.28(10) . .
O57 K1 Nb9 30.33(11) . .
O64 K1 Nb9 142.83(15) . .
O79 K1 Nb9 88.39(13) . .
O81 K1 Nb9 30.80(11) . .
O71 K1 Nb9 146.45(15) . .
O61 K1 Nb9 88.64(13) . .
O73 K1 Nb9 75.54(11) . .
O142 K1 Nb9 64.60(11) . .
O69 K1 Nb9 111.12(12) . .
Nb3 K1 Nb9 118.95(8) . .
O57 K1 Nb29 30.07(11) . .
O64 K1 Nb29 84.21(13) . .
O79 K1 Nb29 137.28(15) . .
O81 K1 Nb29 88.49(13) . .
O71 K1 Nb29 136.02(15) . .
O61 K1 Nb29 30.88(11) . .
O73 K1 Nb29 39.98(10) . .
O142 K1 Nb29 84.23(12) . .
O69 K1 Nb29 89.66(12) . .
Nb3 K1 Nb29 152.28(11) . .
Nb9 K1 Nb29 59.84(5) . .
O20 K2 O16 112.90(19) . .
O20 K2 O38 116.19(18) . .
O16 K2 O38 116.10(19) . .
O20 K2 O9 60.65(16) . .
O16 K2 O9 155.6(2) . .
O38 K2 O9 57.62(16) . .
O20 K2 O13 156.0(2) . .
O16 K2 O13 57.97(16) . .
O38 K2 O13 60.39(16) . .
O9 K2 O13 117.23(18) . .
O20 K2 O3 57.64(16) . .
O16 K2 O3 58.44(16) . .
O38 K2 O3 159.6(2) . .
O9 K2 O3 118.00(17) . .
O13 K2 O3 116.21(17) . .
O20 K2 O14 56.66(15) . .
O16 K2 O14 69.61(16) . .
O38 K2 O14 107.67(17) . .
O9 K2 O14 89.30(16) . .
O13 K2 O14 100.44(16) . .
O3 K2 O14 52.08(14) . .
O20 K2 O10 75.79(16) . .
O16 K2 O10 104.41(17) . .
O38 K2 O10 54.65(14) . .
O9 K2 O10 51.78(14) . .
O13 K2 O10 84.99(16) . .
O3 K2 O10 106.01(16) . .
O14 K2 O10 54.68(14) . .
O20 K2 Nb14 30.47(11) . .
O16 K2 Nb14 141.60(15) . .
O38 K2 Nb14 88.36(13) . .
O9 K2 Nb14 30.94(11) . .
O13 K2 Nb14 145.98(15) . .
O3 K2 Nb14 88.06(12) . .
O14 K2 Nb14 75.06(11) . .
O10 K2 Nb14 64.63(10) . .
O20 K2 Nb13 144.62(15) . .
O16 K2 Nb13 88.47(13) . .
O38 K2 Nb13 30.42(11) . .
O9 K2 Nb13 88.04(13) . .
O13 K2 Nb13 30.73(11) . .
O3 K2 Nb13 145.75(14) . .
O14 K2 Nb13 111.32(13) . .
O10 K2 Nb13 71.58(11) . .
Nb14 K2 Nb13 118.70(8) . .
O20 K2 Nb10 132.32(16) . .
O16 K2 Nb10 29.78(12) . .
O38 K2 Nb10 86.32(13) . .
O9 K2 Nb10 135.56(15) . .
O13 K2 Nb10 30.53(10) . .
O3 K2 Nb10 86.28(12) . .
O14 K2 Nb10 77.06(11) . .
O10 K2 Nb10 87.27(12) . .
Nb14 K2 Nb10 148.48(11) . .
Nb13 K2 Nb10 59.64(5) . .
O20 K2 Nb20 86.35(13) . .
O16 K2 Nb20 134.24(16) . .
O38 K2 Nb20 29.84(11) . .
O9 K2 Nb20 30.18(11) . .
O13 K2 Nb20 87.27(13) . .
O3 K2 Nb20 137.89(14) . .
O14 K2 Nb20 91.32(12) . .
O10 K2 Nb20 38.14(9) . .
Nb14 K2 Nb20 59.53(5) . .
Nb13 K2 Nb20 59.42(5) . .
Nb10 K2 Nb20 107.09(8) . .
O33W K3 O32W 86.0(7) . .
O33W K3 O38W 107.4(8) . .
O32W K3 O38W 166.3(8) . .
O33W K3 O37W 170.7(8) . .
O32W K3 O37W 98.7(8) . .
O38W K3 O37W 68.4(8) . .
O33W K3 O30W 107.2(6) . .
O32W K3 O30W 92.7(6) . .
O38W K3 O30W 81.1(6) . .
O37W K3 O30W 80.7(6) . .
O37W K3A O38W 90.5(11) . .
O37W K3A O30W 99.5(9) . .
O38W K3A O30W 93.1(8) . .
O37W K3A O32W 105.6(9) . .
O38W K3A O32W 163.5(8) . .
O30W K3A O32W 87.5(5) . .
O37W K3A O33W 164.3(10) . .
O38W K3A O33W 97.9(8) . .
O30W K3A O33W 93.3(5) . .
O32W K3A O33W 65.7(6) . .
O36W K4 O31W 99.9(9) . .
O31W K4A O36W 102.6(8) . .
O34W K5 O39W 112.9(8) . .
O39W K5A O34W 101.7(8) . .
N39 Cu1 N41 87.1(5) . .
N39 Cu1 N40 91.0(5) . .
N41 Cu1 N40 166.0(5) . .
N39 Cu1 N42 172.1(5) . .
N41 Cu1 N42 85.3(5) . .
N40 Cu1 N42 95.9(5) . .
N39 Cu1 O6AW 92.2(5) . .
N41 Cu1 O6AW 96.7(4) . .
N40 Cu1 O6AW 97.3(5) . .
N42 Cu1 O6AW 90.9(4) . .
N32 Cu2 N33 166.5(5) . .
N32 Cu2 N31 90.0(6) . .
N33 Cu2 N31 86.1(5) . .
N32 Cu2 N34 97.9(5) . .
N33 Cu2 N34 85.0(4) . .
N31 Cu2 N34 170.6(5) . .
N32 Cu2 O4AW 94.3(5) . .
N33 Cu2 O4AW 98.9(4) . .
N31 Cu2 O4AW 94.7(5) . .
N34 Cu2 O4AW 89.8(4) . .
N22 Cu3 N22 180.0(5) . 2_665
N22 Cu3 N21 85.7(4) . .
N22 Cu3 N21 94.3(4) 2_665 .
N22 Cu3 N21 94.3(4) . 2_665
N22 Cu3 N21 85.7(4) 2_665 2_665
N21 Cu3 N21 180.0(7) . 2_665
N24 Cu4 N25 94.1(5) . .
N24 Cu4 N23 178.4(5) . .
N25 Cu4 N23 84.8(5) . .
N24 Cu4 N26 86.7(5) . .
N25 Cu4 N26 178.3(5) . .
N23 Cu4 N26 94.3(5) . .
N27 Cu5 N30 84.9(4) . .
N27 Cu5 N29 176.3(4) . .
N30 Cu5 N29 94.3(4) . .
N27 Cu5 N28 96.2(4) . .
N30 Cu5 N28 177.6(4) . .
N29 Cu5 N28 84.4(4) . .
N27 Cu5 O3AW 91.0(3) . .
N30 Cu5 O3AW 88.5(3) . .
N29 Cu5 O3AW 92.7(3) . .
N28 Cu5 O3AW 93.7(3) . .
N20 Cu6 N17 176.2(4) . .
N20 Cu6 N19 96.6(4) . .
N17 Cu6 N19 83.6(4) . .
N20 Cu6 N18 84.4(4) . .
N17 Cu6 N18 95.2(4) . .
N19 Cu6 N18 177.5(4) . .
N15 Cu7 N16 96.0(4) . .
N15 Cu7 N13 175.2(4) . .
N16 Cu7 N13 84.3(4) . .
N15 Cu7 N14 84.8(4) . .
N16 Cu7 N14 178.7(4) . .
N13 Cu7 N14 94.8(4) . .
N11 Cu8 N12 179.1(4) . .
N11 Cu8 N9 85.5(4) . .
N12 Cu8 N9 95.2(4) . .
N11 Cu8 N10 94.5(3) . .
N12 Cu8 N10 84.8(3) . .
N9 Cu8 N10 179.1(4) . .
N38 Cu9 N35 175.9(4) . .
N38 Cu9 N37 85.2(4) . .
N35 Cu9 N37 94.9(4) . .
N38 Cu9 N36 95.1(4) . .
N35 Cu9 N36 84.7(4) . .
N37 Cu9 N36 178.0(4) . .
N38 Cu9 O5AW 93.2(3) . .
N35 Cu9 O5AW 90.9(3) . .
N37 Cu9 O5AW 94.0(3) . .
N36 Cu9 O5AW 88.0(3) . .
N8 Cu10 N7 84.0(4) . .
N8 Cu10 N6 171.0(4) . .
N7 Cu10 N6 95.6(4) . .
N8 Cu10 N5 96.6(4) . .
N7 Cu10 N5 179.4(5) . .
N6 Cu10 N5 83.8(5) . .
N3 Cu11 N4 85.1(4) . .
N3 Cu11 N2 94.5(4) . .
N4 Cu11 N2 171.6(4) . .
N3 Cu11 N1 178.2(4) . .
N4 Cu11 N1 96.6(4) . .
N2 Cu11 N1 83.7(5) . .
C11 N12 Cu8 108.4(7) . .
C13 N16 Cu7 111.1(7) . .
C19 N20 Cu6 107.7(7) . .
C12 N11 Cu8 108.6(8) . .
C10 N10 Cu8 110.0(7) . .
C7 N8 Cu10 110.4(8) . .
C14 N15 Cu7 108.2(7) . .
C9 N9 Cu8 109.8(7) . .
C17 N19 Cu6 110.2(7) . .
C8 N7 Cu10 111.6(8) . .
C3 N4 Cu11 110.8(7) . .
C4 N3 Cu11 109.4(7) . .
C15 N14 Cu7 110.1(7) . .
C18 N18 Cu6 110.4(7) . .
C6 N6 Cu10 112.3(9) . .
C20 N17 Cu6 108.0(8) . .
C1 N2 Cu11 113.3(9) . .
C21 N22 Cu3 109.6(7) . .
C16 N13 Cu7 107.0(7) . .
C22 N21 Cu3 111.4(7) . .
C5 N5 Cu10 112.5(10) . .
C2 N1 Cu11 112.2(10) . .
N13 C16 C13 109.9(11) . .
N17 C20 C17 109.2(11) . .
N20 C19 C18 108.7(10) . .
N14 C15 C14 110.5(11) . .
N18 C18 C19 110.6(11) . .
C15 C14 N15 108.7(10) . .
N11 C12 C9 114.0(13) . .
N16 C13 C16 108.1(11) . .
N19 C17 C20 108.6(11) . .
N12 C11 C10 110.9(11) . .
N3 C4 C3 112.5(11) . .
N21 C22 C21 106.3(10) . .
N7 C8 C7 112.6(12) . .
N10 C10 C11 110.7(11) . .
N22 C21 C22 110.2(10) . .
N8 C7 C8 113.0(12) . .
N4 C3 C4 111.3(11) . .
N9 C9 C12 110.0(12) . .
N6 C6 C5 114.5(14) . .
N5 C5 C6 114.3(15) . .
N1 C2 C1 117.2(16) . .
C2 C1 N2 111.5(15) . .
C38 N38 Cu9 111.1(7) . .
C33 N34 Cu2 108.4(8) . .
C29 N30 Cu5 112.1(7) . .
C36 N37 Cu9 107.2(8) . .
C30 N29 Cu5 109.8(7) . .
C28 N28 Cu5 109.8(8) . .
C37 N36 Cu9 112.3(7) . .
C35 N35 Cu9 108.6(9) . .
C42 N42 Cu1 109.2(9) . .
C27 N27 Cu5 109.0(9) . .
C26 N26 Cu4 110.0(10) . .
C24 N25 Cu4 111.7(11) . .
C34 N33 Cu2 107.8(8) . .
C23 N24 Cu4 109.2(9) . .
C25 N23 Cu4 109.5(10) . .
C41 N41 Cu1 108.7(9) . .
C32 N32 Cu2 109.2(10) . .
C39 N40 Cu1 106.5(10) . .
N38 C38 C36 110.6(12) . .
N33 C34 C33 109.2(12) . .
N42 C42 C41 105.8(13) . .
N34 C33 C34 107.5(11) . .
N26 C26 C23 117.1(15) . .
C31 N31 Cu2 99.2(12) . .
N29 C30 C28 113.7(12) . .
N36 C37 C35 109.5(13) . .
N30 C29 C27 110.7(13) . .
N41 C41 C42 109.4(14) . .
N23 C25 C24 113.4(15) . .
N25 C24 C25 115.1(16) . .
N24 C23 C26 114.7(15) . .
N37 C36 C38 115.4(13) . .
N28 C28 C30 113.0(13) . .
N32 C32 C31 108.4(15) . .
N35 C35 C37 120.5(15) . .
N39 C40 C39 112.4(12) . .
C40 N39 Cu1 107.2(9) . .
N40 C39 C40 117.6(14) . .
N31 C31 C32 120.2(16) . .
N27 C27 C29 116.6(15) . .
N208 Cu15 C204 80.3(9) 2_566 2_566
N208 Cu15 Cu15 110.7(9) 2_566 2_566
C204 Cu15 Cu15 167.5(9) 2_566 2_566
N208 Cu15 N209 172.7(13) 2_566 2_566
C204 Cu15 N209 96.0(9) 2_566 2_566
Cu15 Cu15 N209 73.6(4) 2_566 2_566
N208 Cu15 C205 125.4(10) 2_566 2_566
C204 Cu15 C205 53.3(6) 2_566 2_566
Cu15 Cu15 C205 119.4(6) 2_566 2_566
N209 Cu15 C205 48.4(4) 2_566 2_566
N208 Cu15 N209 50.0(8) 2_566 .
C204 Cu15 N209 128.9(8) 2_566 .
Cu15 Cu15 N209 61.1(4) 2_566 .
N209 Cu15 N209 134.7(3) 2_566 .
C205 Cu15 N209 165.7(10) 2_566 .
N208 Cu15 N211 48.2(10) 2_566 .
C204 Cu15 N211 32.9(9) 2_566 .
Cu15 Cu15 N211 155.9(5) 2_566 .
N209 Cu15 N211 128.8(6) 2_566 .
C205 Cu15 N211 84.7(7) 2_566 .
N209 Cu15 N211 96.0(6) . .
N208 Cu15 N208 136.4(6) 2_566 .
C204 Cu15 N208 142.9(8) 2_566 .
Cu15 Cu15 N208 25.7(4) 2_566 .
N209 Cu15 N208 48.1(5) 2_566 .
C205 Cu15 N208 95.3(6) 2_566 .
N209 Cu15 N208 86.7(4) . .
N211 Cu15 N208 168.9(8) . .
N208 Cu15 N210 130.1(11) 2_566 .
C204 Cu15 N210 53.9(10) 2_566 .
Cu15 Cu15 N210 117.3(5) 2_566 .
N209 Cu15 N210 44.4(7) 2_566 .
C205 Cu15 N210 7.9(13) 2_566 .
N209 Cu15 N210 173.0(9) . .
N211 Cu15 N210 86.4(4) . .
N208 Cu15 N210 92.3(7) . .
Cu15 N208 C204 62.6(12) 2_566 .
Cu15 N208 N211 105.0(13) 2_566 2_566
C204 N208 N211 43.1(10) . 2_566
Cu15 N208 N209 102.9(10) 2_566 2_566
C204 N208 N209 161.0(16) . 2_566
N211 N208 N209 145.1(15) 2_566 2_566
Cu15 N208 Cu15 43.6(6) 2_566 .
C204 N208 Cu15 106.0(10) . .
N211 N208 Cu15 146.5(11) 2_566 .
N209 N208 Cu15 59.7(6) 2_566 .
N211 C204 Cu15 105.7(14) 2_566 2_566
N211 C204 C206 68.4(13) 2_566 2_566
Cu15 C204 C206 165(2) 2_566 2_566
N211 C204 N208 69.4(11) 2_566 .
Cu15 C204 N208 37.0(6) 2_566 .
C206 C204 N208 132.6(16) 2_566 .
N211 C204 C205 160(2) 2_566 .
Cu15 C204 C205 80.5(14) 2_566 .
C206 C204 C205 100.6(15) 2_566 .
N208 C204 C205 112.2(17) . .
N211 C204 C210 124.9(19) 2_566 2_566
Cu15 C204 C210 122.3(16) 2_566 2_566
C206 C204 C210 58.1(9) 2_566 2_566
N208 C204 C210 145.1(19) . 2_566
C205 C204 C210 42.6(11) . 2_566
N211 C204 N210 166(2) 2_566 2_566
Cu15 C204 N210 83.6(12) 2_566 2_566
C206 C204 N210 100.1(12) 2_566 2_566
N208 C204 N210 118.0(15) . 2_566
C205 C204 N210 10.2(18) . 2_566
C210 C204 N210 42.4(9) 2_566 2_566
N210 C205 C210 89(6) 2_566 2_566
N210 C205 N209 74(5) 2_566 .
C210 C205 N209 161(3) 2_566 .
N210 C205 C204 107(7) 2_566 .
C210 C205 C204 72.2(16) 2_566 .
N209 C205 C204 103.7(16) . .
N210 C205 Cu15 114(6) 2_566 2_566
C210 C205 Cu15 117.6(17) 2_566 2_566
N209 C205 Cu15 63.9(8) . 2_566
C204 C205 Cu15 46.2(10) . 2_566
N210 N209 C205 11.5(17) 2_566 .
N210 N209 N208 146.7(12) 2_566 2_566
C205 N209 N208 137.1(14) . 2_566
N210 N209 Cu15 75.0(7) 2_566 2_566
C205 N209 Cu15 67.7(9) . 2_566
N208 N209 Cu15 72.2(6) 2_566 2_566
N210 N209 Cu15 119.7(9) 2_566 .
C205 N209 Cu15 110.8(11) . .
N208 N209 Cu15 27.1(4) 2_566 .
Cu15 N209 Cu15 45.3(3) 2_566 .
C205 N210 C210 76(5) 2_566 .
C205 N210 N209 95(5) 2_566 2_566
C210 N210 N209 167.1(14) . 2_566
C205 N210 C204 63(6) 2_566 2_566
C210 N210 C204 67.0(14) . 2_566
N209 N210 C204 100.9(10) 2_566 2_566
C205 N210 Cu15 58(5) 2_566 .
C210 N210 Cu15 106.5(13) . .
N209 N210 Cu15 60.6(5) 2_566 .
C204 N210 Cu15 42.5(7) 2_566 .
C204 N211 C206 68.0(14) 2_566 .
C204 N211 N208 67.5(8) 2_566 2_566
C206 N211 N208 130.6(13) . 2_566
C204 N211 Cu15 41.4(9) 2_566 .
C206 N211 Cu15 108.1(10) . .
N208 N211 Cu15 26.7(5) 2_566 .
C210 C206 C204 63.8(13) . 2_566
C210 C206 N211 106.3(15) . .
C204 C206 N211 43.6(9) 2_566 .
C205 C210 N210 15(2) 2_566 .
C205 C210 C206 123(2) 2_566 .
N210 C210 C206 128(2) . .
C205 C210 C204 65.2(13) 2_566 2_566
N210 C210 C204 70.6(15) . 2_566
C206 C210 C204 58.1(12) . 2_566
K3A O30W K3 15.72(19) . .
K4A O31W K4 8.7(4) . .
K3 O32W K3A 14.6(2) . .
K3 O33W K3A 5.8(3) . .
K5 O34W K5A 14.5(3) . .
K6A O35W K6 38.9(3) . .
K4 O36W K4A 11.4(3) . .
K3A O37W K3 8.3(4) . .
K3A O38W K3 15.4(2) . .
K5A O39W K5 17.5(2) . .

loop_
_geom_bond_atom_site_label_1
_geom_bond_atom_site_label_2
_geom_bond_distance
_geom_bond_site_symmetry_2
Nb1 O46 1.845(5) .
Nb1 O51 1.879(5) .
Nb1 O52 1.908(5) .
Nb1 O56 2.036(5) .
Nb1 O55 2.127(5) .
Nb1 O41 2.268(5) .
Nb1 Nb37 3.2851(11) .
Nb1 Nb28 3.3224(11) .
Nb1 Nb16 3.3305(10) .
Nb2 O100 1.845(5) .
Nb2 O65 1.902(5) .
Nb2 O98 1.902(5) .
Nb2 O107 2.037(5) .
Nb2 O104 2.124(5) .
Nb2 O101 2.250(5) .
Nb2 Nb24 3.2636(10) .
Nb2 Nb39 3.2959(11) .
Nb2 Nb3 3.3305(10) .
Nb3 O85 1.757(5) .
Nb3 O71 1.920(5) .
Nb3 O79 1.942(5) .
Nb3 O104 2.106(5) .
Nb3 O103 2.109(5) .
Nb3 O107 2.277(5) .
Nb3 Nb30 3.2551(11) .
Nb3 Nb8 3.3262(10) .
Nb3 K1 3.741(3) .
Nb4 O32 1.838(5) .
Nb4 O11 1.876(5) .
Nb4 O44 1.908(5) .
Nb4 O54 2.060(5) .
Nb4 O48 2.093(5) .
Nb4 O35 2.288(5) .
Nb4 Nb25 3.3131(11) .
Nb4 Nb13 3.3216(10) .
Nb4 Nb40 3.3315(11) .
Nb5 O36 1.851(5) .
Nb5 O47 1.897(5) .
Nb5 O26 1.907(5) .
Nb5 O54 2.044(5) .
Nb5 O39 2.128(5) .
Nb5 O35 2.239(5) .
Nb5 Nb25 3.2690(10) .
Nb5 Nb34 3.2946(11) .
Nb5 Nb13 3.3364(10) .
Nb6 O40 1.844(5) .
Nb6 O29 1.885(5) .
Nb6 O7 1.894(5) .
Nb6 O56 2.062(5) .
Nb6 O37 2.130(5) .
Nb6 O41 2.272(5) .
Nb6 Nb37 3.2975(11) .
Nb6 Nb44 3.3137(11) .
Nb6 Nb16 3.3350(10) .
Nb7 O87 1.843(5) .
Nb7 O84 1.885(5) .
Nb7 O106 1.917(5) .
Nb7 O108 2.034(5) .
Nb7 O105 2.124(5) .
Nb7 O95 2.272(5) .
Nb7 Nb33 3.2788(11) .
Nb7 Nb26 3.3247(11) .
Nb7 Nb17 3.3300(10) .
Nb8 O80 1.846(5) .
Nb8 O60 1.889(5) .
Nb8 O88 1.906(5) .
Nb8 O107 2.065(5) .
Nb8 O103 2.105(5) .
Nb8 O101 2.289(5) .
Nb8 Nb24 3.3109(11) .
Nb8 Nb42 3.3304(11) .
Nb9 O75 1.754(6) .
Nb9 O81 1.934(5) .
Nb9 O57 1.943(5) .
Nb9 O90 2.098(5) .
Nb9 O94 2.102(5) .
Nb9 O102 2.285(5) .
Nb9 Nb41 3.2532(11) .
Nb9 Nb31 3.3131(11) .
Nb9 Nb12 3.3314(11) .
Nb9 K1 3.743(3) .
Nb10 O123 1.756(5) .
Nb10 O16 1.950(5) .
Nb10 O13 1.958(5) .
Nb10 O46 2.047(5) .
Nb10 O36 2.055(5) .
Nb10 O6 2.437(5) .
Nb10 K2 3.804(3) .
Nb11 O140 1.757(6) .
Nb11 O79 1.946(5) .
Nb11 O81 1.953(5) .
Nb11 O80 2.057(6) .
Nb11 O59 2.090(5) .
Nb11 O142 2.363(5) .
Nb11 K1 3.796(3) .
Nb12 O59 1.833(5) .
Nb12 O70 1.902(5) .
Nb12 O72 1.920(6) .
Nb12 O102 2.058(5) .
Nb12 O94 2.124(5) .
Nb12 O97 2.283(6) .
Nb12 Nb38 3.3131(11) .
Nb12 Nb45 3.3217(11) .
Nb13 O31 1.769(5) .
Nb13 O13 1.936(5) .
Nb13 O38 1.937(5) .
Nb13 O48 2.104(5) .
Nb13 O39 2.113(5) .
Nb13 O54 2.285(5) .
Nb13 Nb22 3.2503(11) .
Nb13 K2 3.752(3) .
Nb14 O121 1.754(6) .
Nb14 O9 1.938(5) .
Nb14 O20 1.940(5) .
Nb14 O15 2.090(5) .
Nb14 O50 2.115(5) .
Nb14 O53 2.284(5) .
Nb14 Nb32 3.2510(11) .
Nb14 Nb27 3.3038(11) .
Nb14 Nb18 3.3452(11) .
Nb14 K2 3.736(3) .
Nb15 O115 1.749(6) .
Nb15 O3 1.952(5) .
Nb15 O20 1.953(5) .
Nb15 O28 2.038(5) .
Nb15 O40 2.084(6) .
Nb15 O14 2.458(5) .
Nb15 K2 3.814(3) .
Nb16 O117 1.755(5) .
Nb16 O3 1.936(5) .
Nb16 O16 1.940(6) .
Nb16 O55 2.096(5) .
Nb16 O37 2.101(5) .
Nb16 O56 2.291(5) .
Nb16 Nb23 3.2267(11) .
Nb16 K2 3.823(3) .
Nb17 O63 1.750(5) .
Nb17 O61 1.941(5) .
Nb17 O64 1.942(5) .
Nb17 O96 2.074(5) .
Nb17 O105 2.099(5) .
Nb17 O108 2.295(5) .
Nb17 Nb35 3.2214(11) .
Nb17 Nb19 3.3334(11) .
Nb17 K1 3.800(3) .
Nb18 O18 1.853(5) .
Nb18 O21 1.900(5) .
Nb18 O30 1.919(6) .
Nb18 O53 2.047(5) .
Nb18 O50 2.124(5) .
Nb18 O33 2.276(5) .
Nb18 Nb36 3.3212(11) .
Nb18 Nb43 3.3233(11) .
Nb19 O91 1.849(5) .
Nb19 O138 1.885(6) .
Nb19 O139 1.891(6) .
Nb19 O108 2.059(5) .
Nb19 O96 2.129(5) .
Nb19 O95 2.264(5) .
Nb19 Nb33 3.2928(12) .
Nb19 Nb48 3.2972(11) .
Nb20 O1 1.755(6) .
Nb20 O9 1.948(5) .
Nb20 O38 1.949(5) .
Nb20 O32 2.069(6) .
Nb20 O18 2.077(5) .
Nb20 O10 2.382(5) .
Nb20 K2 3.811(3) .
Nb21 O143 1.755(5) .
Nb21 O64 1.937(5) .
Nb21 O71 1.968(5) .
Nb21 O87 2.053(5) .
Nb21 O100 2.064(5) .
Nb21 O69 2.426(5) .
Nb21 K1 3.808(3) .
Nb22 O113 1.749(6) .
Nb22 O45 1.913(6) .
Nb22 O49 1.923(6) .
Nb22 O39 2.081(5) .
Nb22 O48 2.116(5) .
Nb22 O35 2.423(5) .
Nb22 Nb40 3.3382(11) .
Nb23 O114 1.766(6) .
Nb23 O42 1.932(6) .
Nb23 O8 1.933(6) .
Nb23 O37 2.102(5) .
Nb23 O55 2.104(5) .
Nb23 O41 2.399(5) .
Nb23 Nb28 3.3445(11) .
Nb24 O74 1.778(5) .
Nb24 O93 1.954(6) .
Nb24 O144 1.964(5) .
Nb24 O98 2.043(5) .
Nb24 O88 2.049(5) .
Nb24 O101 2.382(5) .
Nb25 O12 1.774(5) .
Nb25 O22 1.956(6) .
Nb25 O122 1.966(5) .
Nb25 O47 2.050(5) .
Nb25 O44 2.051(5) .
Nb25 O35 2.394(5) .
Nb26 O130 1.773(6) .
Nb26 O76 1.968(6) .
Nb26 O67 1.975(6) .
Nb26 O99 2.019(5) .
Nb26 O106 2.030(5) .
Nb26 O95 2.462(5) .
Nb26 Nb48 3.3487(12) .
Nb26 Nb35 3.3509(12) .
Nb26 Nb33 3.3560(11) .
Nb27 O28 1.842(5) .
Nb27 O25 1.892(6) .
Nb27 O23 1.906(6) .
Nb27 O53 2.061(5) .
Nb27 O15 2.090(5) .
Nb27 O33 2.280(5) .
Nb27 Nb36 3.2911(11) .
Nb27 Nb47 3.3178(11) .
Nb28 O124 1.764(6) .
Nb28 O119 1.969(6) .
Nb28 O34 1.970(6) .
Nb28 O42 2.020(6) .
Nb28 O52 2.024(5) .
Nb28 O41 2.460(5) .
Nb29 O141 1.758(6) .
Nb29 O61 1.945(5) .
Nb29 O57 1.946(5) .
Nb29 O78 2.038(6) .
Nb29 O91 2.074(5) .
Nb29 O73 2.450(5) .
Nb29 K1 3.764(3) .
Nb30 O58 1.753(6) .
Nb30 O89 1.917(6) .
Nb30 O92 1.919(6) .
Nb30 O104 2.083(5) .
Nb30 O103 2.109(5) .
Nb30 O101 2.435(5) .
Nb30 Nb42 3.3443(11) .
Nb31 O78 1.845(6) .
Nb31 O82 1.877(6) .
Nb31 O83 1.914(6) .
Nb31 O102 2.050(5) .
Nb31 O90 2.105(5) .
Nb31 O97 2.263(6) .
Nb31 Nb38 3.2917(12) .
Nb31 Nb46 3.3193(11) .
Nb32 O19 1.765(6) .
Nb32 O17 1.914(6) .
Nb32 O24 1.924(6) .
Nb32 O50 2.088(5) .
Nb32 O15 2.122(5) .
Nb32 O33 2.411(6) .
Nb32 Nb43 3.3492(12) .
Nb32 Nb47 3.3516(12) .
Nb33 O128 1.754(6) .
Nb33 O67 1.955(6) .
Nb33 O136 1.967(6) .
Nb33 O84 2.031(5) .
Nb33 O139 2.034(6) .
Nb33 O95 2.414(5) .
Nb34 O118 1.757(6) .
Nb34 O5 1.966(6) .
Nb34 O22 1.986(5) .
Nb34 O26 2.009(5) .
Nb34 O49 2.018(5) .
Nb34 O35 2.471(5) .
Nb35 O129 1.743(6) .
Nb35 O131 1.909(6) .
Nb35 O99 1.936(6) .
Nb35 O105 2.101(5) .
Nb35 O96 2.105(5) .
Nb35 O95 2.399(5) .
Nb35 Nb48 3.3588(13) .
Nb36 O4 1.773(6) .
Nb36 O43 1.962(6) .
Nb36 O116 1.964(6) .
Nb36 O23 2.043(6) .
Nb36 O21 2.058(5) .
Nb36 O33 2.401(5) .
Nb37 O120 1.783(6) .
Nb37 O2 1.948(6) .
Nb37 O119 1.965(6) .
Nb37 O51 2.032(5) .
Nb37 O29 2.048(6) .
Nb37 O41 2.403(5) .
Nb37 Nb44 3.3553(12) .
Nb38 O133 1.771(6) .
Nb38 O68 1.951(6) .
Nb38 O62 1.961(6) .
Nb38 O83 2.046(5) .
Nb38 O70 2.057(5) .
Nb38 O97 2.387(6) .
Nb39 O134 1.763(6) .
Nb39 O86 1.968(6) .
Nb39 O93 1.990(5) .
Nb39 O65 2.015(5) .
Nb39 O89 2.030(6) .
Nb39 O101 2.465(5) .
Nb40 O112 1.759(6) .
Nb40 O5 1.950(6) .
Nb40 O122 1.987(6) .
Nb40 O45 2.004(6) .
Nb40 O11 2.048(6) .
Nb40 O35 2.454(5) .
Nb41 O66 1.776(6) .
Nb41 O77 1.924(6) .
Nb41 O132 1.926(6) .
Nb41 O94 2.095(5) .
Nb41 O90 2.101(6) .
Nb41 O97 2.419(6) .
Nb41 Nb45 3.3517(13) .
Nb41 Nb46 3.3571(12) .
Nb42 O137 1.763(6) .
Nb42 O86 1.954(6) .
Nb42 O144 1.995(6) .
Nb42 O92 2.005(6) .
Nb42 O60 2.048(6) .
Nb42 O101 2.444(5) .
Nb43 O111 1.771(6) .
Nb43 O27 1.950(6) .
Nb43 O116 1.976(6) .
Nb43 O17 2.022(6) .
Nb43 O30 2.030(6) .
Nb43 O33 2.450(5) .
Nb44 O109 1.782(6) .
Nb44 O34 1.967(6) .
Nb44 O2 1.983(6) .
Nb44 O8 2.004(6) .
Nb44 O7 2.045(6) .
Nb44 O41 2.462(5) .
Nb45 O126 1.771(7) .
Nb45 O135 1.972(7) .
Nb45 O62 1.982(7) .
Nb45 O77 2.019(7) .
Nb45 O72 2.033(6) .
Nb45 O97 2.462(5) .
Nb46 O127 1.764(6) .
Nb46 O135 1.972(7) .
Nb46 O68 1.990(6) .
Nb46 O132 2.000(6) .
Nb46 O82 2.032(6) .
Nb46 O97 2.472(5) .
Nb47 O110 1.761(6) .
Nb47 O27 1.982(6) .
Nb47 O43 1.992(6) .
Nb47 O24 2.004(6) .
Nb47 O25 2.023(6) .
Nb47 O33 2.470(5) .
Nb48 O125 1.761(7) .
Nb48 O76 1.943(6) .
Nb48 O136 1.962(6) .
Nb48 O138 2.039(6) .
Nb48 O131 2.039(6) .
Nb48 O95 2.448(5) .
O38 K2 2.856(6) .
O81 K1 2.953(6) .
O79 K1 2.842(6) .
O20 K2 2.804(6) .
O73 K1 3.277(6) .
O71 K1 2.984(6) .
O16 K2 2.820(6) .
O69 K1 3.424(6) .
O14 K2 3.329(6) .
O13 K2 2.957(6) .
O10 K2 3.367(6) .
O9 K2 2.945(6) .
O64 K1 2.803(6) .
O61 K1 3.006(6) .
O3 K2 3.038(6) .
O57 K1 2.779(6) .
O142 K1 3.313(6) .
K3 O33W 1.934(17) .
K3 O32W 1.971(17) .
K3 O38W 2.267(9) .
K3 O37W 2.29(2) .
K3 O30W 2.434(11) .
K3A O37W 1.69(2) .
K3A O38W 1.907(14) .
K3A O30W 2.288(12) .
K3A O32W 2.344(18) .
K3A O33W 2.556(18) .
K4 O36W 1.886(14) .
K4 O31W 2.405(17) .
K4A O31W 1.918(18) .
K4A O36W 2.301(9) .
K5 O34W 1.968(17) .
K5 O39W 2.326(10) .
K5A O39W 2.218(17) .
K5A O34W 2.402(18) .
K6 O35W 2.281(9) .
K6A O35W 2.043(16) .
Cu1 N39 1.934(14) .
Cu1 N41 1.968(10) .
Cu1 N40 1.968(12) .
Cu1 N42 1.999(10) .
Cu1 O6AW 2.391(9) .
Cu2 N32 1.961(12) .
Cu2 N33 1.969(10) .
Cu2 N31 1.987(14) .
Cu2 N34 2.006(9) .
Cu2 O4AW 2.382(9) .
Cu3 N22 1.947(10) .
Cu3 N22 1.947(10) 2_665
Cu3 N21 1.979(10) .
Cu3 N21 1.979(10) 2_665
Cu4 N24 1.964(11) .
Cu4 N25 1.973(10) .
Cu4 N23 1.977(11) .
Cu4 N26 1.980(10) .
Cu5 N27 1.982(8) .
Cu5 N30 2.007(10) .
Cu5 N29 2.008(8) .
Cu5 N28 2.011(9) .
Cu5 O3AW 2.332(7) .
Cu6 N20 2.000(9) .
Cu6 N17 2.000(10) .
Cu6 N19 2.009(9) .
Cu6 N18 2.013(9) .
Cu7 N15 1.999(9) .
Cu7 N16 2.011(9) .
Cu7 N13 2.013(9) .
Cu7 N14 2.015(9) .
Cu8 N11 1.970(8) .
Cu8 N12 1.976(8) .
Cu8 N9 1.992(8) .
Cu8 N10 2.011(8) .
Cu9 N38 1.998(8) .
Cu9 N35 2.007(8) .
Cu9 N37 2.014(9) .
Cu9 N36 2.020(9) .
Cu9 O5AW 2.334(7) .
Cu10 N8 1.992(8) .
Cu10 N7 2.004(9) .
Cu10 N6 2.009(9) .
Cu10 N5 2.012(10) .
Cu11 N3 1.991(9) .
Cu11 N4 1.995(8) .
Cu11 N2 2.000(9) .
Cu11 N1 2.012(10) .
N12 C11 1.453(15) .
N16 C13 1.487(15) .
N20 C19 1.475(14) .
N11 C12 1.422(15) .
N10 C10 1.435(15) .
N8 C7 1.422(15) .
N15 C14 1.504(14) .
N9 C9 1.453(16) .
N19 C17 1.463(14) .
N7 C8 1.395(15) .
N4 C3 1.428(14) .
N3 C4 1.448(15) .
N14 C15 1.472(15) .
N18 C18 1.444(15) .
N6 C6 1.453(18) .
N17 C20 1.432(15) .
N2 C1 1.479(19) .
N22 C21 1.505(15) .
N13 C16 1.470(14) .
N21 C22 1.489(14) .
N5 C5 1.427(18) .
N1 C2 1.400(18) .
C16 C13 1.492(17) .
C20 C17 1.482(17) .
C19 C18 1.489(15) .
C15 C14 1.477(15) .
C12 C9 1.458(17) .
C11 C10 1.470(16) .
C4 C3 1.482(9) .
C22 C21 1.507(16) .
C8 C7 1.478(9) .
C6 C5 1.472(9) .
C2 C1 1.474(9) .
N38 C38 1.417(15) .
N34 C33 1.428(9) .
N30 C29 1.436(15) .
N37 C36 1.407(17) .
N29 C30 1.426(15) .
N28 C28 1.384(16) .
N36 C37 1.417(15) .
N35 C35 1.373(18) .
N42 C42 1.422(17) .
N27 C27 1.419(18) .
N26 C26 1.348(18) .
N25 C24 1.347(19) .
N33 C34 1.437(9) .
N24 C23 1.432(18) .
N23 C25 1.474(18) .
N41 C41 1.398(18) .
N32 C32 1.437(9) .
N40 C39 1.435(19) .
C38 C36 1.483(9) .
C34 C33 1.500(9) .
C42 C41 1.57(2) .
C26 C23 1.487(9) .
N31 C31 1.419(9) .
C30 C28 1.479(9) .
C37 C35 1.486(9) .
C29 C27 1.472(9) .
C25 C24 1.481(9) .
C32 C31 1.487(9) .
C40 N39 1.479(9) .
C40 C39 1.500(9) .
Cu15 N208 0.919(11) 2_566
Cu15 C204 1.355(18) 2_566
Cu15 Cu15 1.460(5) 2_566
Cu15 N209 1.797(11) 2_566
Cu15 C205 1.85(2) 2_566
Cu15 N209 1.969(9) .
Cu15 N211 1.973(9) .
Cu15 N208 1.981(9) .
Cu15 N210 1.992(9) .
N208 Cu15 0.919(11) 2_566
N208 C204 1.504(10) .
N208 N211 1.524(16) 2_566
N208 N209 1.548(16) 2_566
C204 N211 1.11(2) 2_566
C204 Cu15 1.355(18) 2_566
C204 C206 1.49(3) 2_566
C204 C205 1.506(10) .
C204 C210 1.58(3) 2_566
C204 N210 1.62(2) 2_566
C205 N210 0.30(4) 2_566
C205 C210 1.12(3) 2_566
C205 N209 1.496(10) .
C205 Cu15 1.85(2) 2_566
N209 N210 1.44(2) 2_566
N209 N208 1.548(16) 2_566
N209 Cu15 1.797(11) 2_566
N210 C205 0.30(4) 2_566
N210 C210 1.16(2) .
N210 N209 1.44(2) 2_566
N210 C204 1.62(2) 2_566
N211 C204 1.11(2) 2_566
N211 C206 1.499(10) .
N211 N208 1.524(16) 2_566
C206 C210 1.495(10) .
C206 C204 1.49(3) 2_566
C210 C205 1.12(3) 2_566
C210 C204 1.58(3) 2_566

loop_
_platon_squeeze_void_nr
_platon_squeeze_void_average_x
_platon_squeeze_void_average_y
_platon_squeeze_void_average_z
_platon_squeeze_void_volume
_platon_squeeze_void_count_electrons
1 -0.118 0.215 -0.115 7514.5 3418.9
